data_7129519
loop_
_publ_author_name
'Jang, Hye Jin'
'Lee, Seungwon'
'An, Byung Jun'
'Song, Geunmoo'
'Jeon, Hae-Geun'
'Jeong, Kyu-Sung'

_publ_section_title
;
 Tweezer-type binding cavity formed by the helical folding of a
 carbazole--pyridine oligomer
;
_journal_name_full 'Chemical Communications'
_journal_paper_doi 10.1039/D1CC06569F
_journal_year 2022
_chemical_formula_moiety '2(C H2 Cl2), C236 H191 N15 O2, 4(H2 O), C22 H22 N2 O4, C5 H12'
_chemical_formula_sum 'C265 H237 Cl4 N17 O10'
_chemical_formula_weight 3961.50
_space_group_crystal_system monoclinic
_space_group_IT_number 15
_space_group_name_Hall '-C 2yc'
_space_group_name_H-M_alt 'C 1 2/c 1'
_atom_sites_solution_hydrogens mixed
_audit_creation_date 2021-11-16
_audit_creation_method
;
Olex2 1.3
(compiled 2020.11.12 svn.r5f609507 for OlexSys, GUI svn.r6272)
;
_audit_update_record
;
2021-11-16 deposited with the CCDC.	2021-12-23 downloaded from the CCDC.
;
_cell_angle_alpha 90
_cell_angle_beta 108.46(3)
_cell_angle_gamma 90
_cell_formula_units_Z 8
_cell_length_a 83.483(17)
_cell_length_b 20.589(4)
_cell_length_c 30.137(6)
_cell_measurement_reflns_used 217123
_cell_measurement_temperature 100
_cell_measurement_theta_max 33.749
_cell_measurement_theta_min 0.516
_cell_volume 49135(19)
_computing_cell_refinement 'HKL3000sm (Otwinowski & Minor, 1997)'
_computing_data_collection 'PAL BL2D-SMDC Program (Shin et. al, 2016)'
_computing_data_reduction 'HKL3000sm (Otwinowski & Minor, 1997)'
_computing_molecular_graphics 'Olex2 1.3 (Dolomanov et al., 2009)'
_computing_publication_material 'Olex2 1.3 (Dolomanov et al., 2009)'
_computing_structure_refinement 'SHELXL 2018/3 (Sheldrick, 2015)'
_computing_structure_solution 'SHELXT 2018/2 (Sheldrick, 2018)'
_diffrn_ambient_temperature 100
_diffrn_measured_fraction_theta_full 0.919
_diffrn_measured_fraction_theta_max 0.919
_diffrn_measurement_device_type 'Rayonix MX225HS CCD area detector'
_diffrn_measurement_method 'omega scan'
_diffrn_radiation_type synchrotron
_diffrn_radiation_wavelength 0.900
_diffrn_reflns_av_R_equivalents 0.1059
_diffrn_reflns_av_unetI/netI 0.1092
_diffrn_reflns_Laue_measured_fraction_full 0.919
_diffrn_reflns_Laue_measured_fraction_max 0.919
_diffrn_reflns_limit_h_max 95
_diffrn_reflns_limit_h_min -95
_diffrn_reflns_limit_k_max 23
_diffrn_reflns_limit_k_min -23
_diffrn_reflns_limit_l_max 34
_diffrn_reflns_limit_l_min -34
_diffrn_reflns_number 130590
_diffrn_reflns_point_group_measured_fraction_full 0.919
_diffrn_reflns_point_group_measured_fraction_max 0.919
_diffrn_reflns_theta_full 32.500
_diffrn_reflns_theta_max 32.500
_diffrn_reflns_theta_min 1.294
_diffrn_source 'PLSII 2D bending magnet'
_exptl_absorpt_coefficient_mu 0.199
_exptl_absorpt_correction_T_max 1.000
_exptl_absorpt_correction_T_min 0.898
_exptl_absorpt_correction_type empirical
_exptl_absorpt_process_details 'HKL3000sm Scalepack(Otwinowski et.al,2003)'
_exptl_crystal_colour Brown
_exptl_crystal_density_diffrn 1.071
_exptl_crystal_description Block
_exptl_crystal_F_000 16752
_exptl_crystal_size_max 0.21
_exptl_crystal_size_mid 0.1
_exptl_crystal_size_min 0.06
_refine_diff_density_max 1.225
_refine_diff_density_min -0.741
_refine_diff_density_rms 0.078
_refine_ls_extinction_coef 0.00018(2)
_refine_ls_extinction_expression Fc^*^=kFc[1+0.001xFc^2^\l^3^/sin(2\q)]^-1/4^
_refine_ls_extinction_method 'SHELXL-2018/3 (Sheldrick 2018)'
_refine_ls_goodness_of_fit_ref 1.000
_refine_ls_hydrogen_treatment constr
_refine_ls_matrix_type full
_refine_ls_number_parameters 2706
_refine_ls_number_reflns 40238
_refine_ls_number_restraints 187
_refine_ls_restrained_S_all 1.035
_refine_ls_R_factor_all 0.1660
_refine_ls_R_factor_gt 0.1034
_refine_ls_shift/su_max 0.000
_refine_ls_shift/su_mean 0.000
_refine_ls_structure_factor_coef Fsqd
_refine_ls_weighting_details 'w=1/[\s^2^(Fo^2^)+(0.2000P)^2^] where P=(Fo^2^+2Fc^2^)/3'
_refine_ls_weighting_scheme calc
_refine_ls_wR_factor_gt 0.3028
_refine_ls_wR_factor_ref 0.3399
_reflns_Friedel_coverage 0.000
_reflns_number_gt 18945
_reflns_number_total 40238
_reflns_threshold_expression 'I > 2\s(I)'
_cod_data_source_file d1cc06569f2.cif
_cod_data_source_block jhj7x_a
_cod_original_cell_volume 49136(19)
_cod_database_code 7129519
_shelx_shelxl_version_number 2018/3
_shelx_space_group_comment
;
The symmetry employed for this shelxl refinement is uniquely defined
by the following loop, which should always be used as a source of
symmetry information in preference to the above space-group names.
They are only intended as comments.
;
_olex2_refinement_description
;
1. Others
 Fixed Uiso: H28O(0.184) H28P(0.184) H28Q(0.141) H28R(0.141) H3(0.061)
 H16(0.054) H29(0.057) H42(0.053) H55(0.05) H68(0.069) H81(0.059) H186(0.069)
 H221(0.08) H6(0.072) H8(0.075) H11(0.076) H13(0.07) H19(0.069) H21(0.067)
 H24(0.063) H26(0.063) H32(0.078) H34(0.071) H37(0.069) H39(0.062) H45(0.06)
 H46(0.066) H47(0.061) H50(0.062) H51(0.07) H52(0.059) H58(0.057) H60(0.059)
 H63(0.064) H65(0.063) H71(0.079) H73(0.084) H76(0.078) H78(0.079) H84(0.077)
 H86(0.076) H89(0.072) H91(0.064) H93(0.073) H94(0.087) H95(0.077) H96(0.08)
 H97(0.072) H101(0.077) H102(0.089) H103(0.077) H107(0.061) H109(0.056)
 H113(0.058) H114(0.067) H115(0.059) H119(0.069) H120(0.07) H121(0.06)
 H125(0.065) H127(0.062) H131(0.068) H132(0.072) H133(0.065) H135(0.07)
 H136(0.083) H137(0.089) H138(0.083) H139(0.083) H16A(0.186) H16B(0.186)
 H16C(0.186) H17J(0.165) H17K(0.165) H17L(0.165) H17G(0.166) H17H(0.166)
 H17I(0.166) H17M(0.224) H17N(0.224) H17O(0.224) H17S(0.199) H17T(0.199)
 H17U(0.199) H17V(0.246) H17W(0.246) H17X(0.246) H17A(0.136) H17B(0.136)
 H17C(0.136) H17D(0.164) H17E(0.164) H17F(0.164) H17P(0.199) H17Q(0.199)
 H17R(0.199) H18D(0.25) H18E(0.25) H18F(0.25) H18A(0.184) H18B(0.184)
 H18C(0.184) H18G(0.267) H18H(0.267) H18I(0.267) H188(0.076) H189(0.078)
 H191(0.086) H192(0.092) H194(0.092) H195(0.106) H196(0.1) H198(0.086)
 H199(0.076) H20G(0.207) H20H(0.207) H20I(0.207) H20M(0.202) H20N(0.202)
 H20O(0.202) H20J(0.199) H20K(0.199) H20L(0.199) H20D(0.157) H20E(0.157)
 H20F(0.157) H20A(0.128) H20B(0.128) H20C(0.128) H21P(0.181) H21Q(0.181)
 H21R(0.181) H21S(0.256) H21T(0.256) H21U(0.256) H21M(0.188) H21N(0.188)
 H21O(0.188) H21J(0.194) H21K(0.194) H21L(0.194) H21D(0.16) H21E(0.16)
 H21F(0.16) H21G(0.16) H21H(0.16) H21I(0.16) H21A(0.156) H21B(0.156)
 H21C(0.156) H223(0.085) H224(0.096) H226(0.105) H227(0.127) H230(0.136)
 H229(0.13) H231(0.13) H233(0.113) H234(0.09) H23A(0.228) H23B(0.228)
 H23C(0.228) H24G(0.152) H24H(0.152) H24I(0.152) H24A(0.122) H24B(0.122)
 H24C(0.122) H24D(0.135) H24E(0.135) H24F(0.135) H24J(0.152) H24K(0.152)
 H24L(0.152) H24M(0.161) H24N(0.161) H24O(0.161) H24V(0.298) H24W(0.298)
 H24X(0.298) H24S(0.23) H24T(0.23) H24U(0.23) H24P(0.19) H24Q(0.19) H24R(0.19)
 H25G(0.285) H25H(0.285) H25I(0.285) H25A(0.305) H25B(0.305) H25C(0.305)
 H25D(0.34) H25E(0.34) H25F(0.34) H25L(0.076) H25M(0.076) H25J(0.081)
 H25K(0.081) H25P(0.082) H25Q(0.082) H25N(0.083) H25O(0.083) H261(0.092)
 H262(0.095) H268(0.097) H269(0.09) H27A(0.097) H27B(0.097) H27C(0.126)
 H27D(0.126) H28G(0.168) H28H(0.168) H28L(0.338) H28M(0.338) H28N(0.338)
 H28A(0.123) H28B(0.123) H28C(0.131) H28D(0.131) H28E(0.142) H28F(0.142)
 H28I(0.232) H28J(0.232) H28K(0.232) H29G(0.26) H29H(0.26) H29I(0.26)
 H29A(0.185) H29B(0.185) H29C(0.192) H29D(0.192) H29E(0.182) H29F(0.182)
 H29J(0.362) H29K(0.362) H29L(0.362)
 Fixed X: H28O(-0.341783) H28P(-0.340744) H28Q(-0.432445) H28R(-0.43483) H3(-
 0.390818) H16(-0.420784) H29(-0.419298) H42(-0.386858) H55(-0.423285) H68(-
 0.418827) H81(-0.387899) H186(-0.318576) H221(-0.319098) H6(-0.373365) H8(-
 0.333095) H11(-0.327281) H13(-0.355942) H19(-0.379527) H21(-0.424369) H24(-
 0.457238) H26(-0.480607) H32(-0.4796) H34(-0.459926) H37(-0.427709) H39(-
 0.380328) H45(-0.36002) H46(-0.332062) H47(-0.324708) H50(-0.324489) H51(-
 0.33226) H52(-0.360016) H58(-0.383201) H60(-0.429345) H63(-0.462213) H65(-
 0.482652) H71(-0.479138) H73(-0.457366) H76(-0.424364) H78(-0.378034) H84(-
 0.35279) H86(-0.323881) H89(-0.329632) H91(-0.36988) H93(-0.427361) H94(-
 0.454526) H95(-0.460281) H96(-0.438677) H97(-0.411813) H101(-0.475616) H102(-
 0.466696) H103(-0.438925) H107(-0.341753) H109(-0.343388) H113(-0.423869)
 H114(-0.452277) H115(-0.464978) H119(-0.466579) H120(-0.45298) H121(-0.423872)
 H125(-0.344267) H127(-0.348701) H131(-0.434882) H132(-0.462631) H133(-
 0.471286) H135(-0.424992) H136(-0.452766) H137(-0.459836) H138(-0.438969)
 H139(-0.411153) H16A(-0.332004) H16B(-0.335983) H16C(-0.317554) H17J(-
 0.305585) H17K(-0.311856) H17L(-0.299435) H17G(-0.327365) H17H(-0.316542)
 H17I(-0.308374) H17M(-0.337313) H17N(-0.322243) H17O(-0.323287) H17S(-
 0.354576) H17T(-0.358175) H17U(-0.341864) H17V(-0.320772) H17W(-0.336067)
 H17X(-0.323334) H17A(-0.484368) H17B(-0.488919) H17C(-0.503154) H17D(-
 0.485491) H17E(-0.480626) H17F(-0.499676) H17P(-0.502627) H17Q(-0.50251) H17R(-
 0.513473) H18D(-0.386577) H18E(-0.406102) H18F(-0.394205) H18A(-0.378292)
 H18B(-0.367931) H18C(-0.375984) H18G(-0.415663) H18H(-0.406869) H18I(-
 0.399052) H188(-0.287863) H189(-0.258866) H191(-0.233895) H192(-0.223929)
 H194(-0.228611) H195(-0.246384) H196(-0.275653) H198(-0.300253) H199(-
 0.310793) H20G(-0.379489) H20H(-0.38894) H20I(-0.398319) H20M(-0.410613) H20N(-
 0.419237) H20O(-0.404882) H20J(-0.374135) H20K(-0.384957) H20L(-0.374536)
 H20D(-0.497916) H20E(-0.493835) H20F(-0.51094) H20A(-0.49634) H20B(-0.501727)
 H20C(-0.512517) H21P(-0.48458) H21Q(-0.48585) H21R(-0.502323) H21S(-0.488875)
 H21T(-0.483302) H21U(-0.502529) H21M(-0.494933) H21N(-0.486869) H21O(-0.50631)
 H21J(-0.505113) H21K(-0.507429) H21L(-0.517179) H21D(-0.374257) H21E(-
 0.386145) H21F(-0.377141) H21G(-0.387218) H21H(-0.400887) H21I(-0.382772)
 H21A(-0.404688) H21B(-0.414975) H21C(-0.418948) H223(-0.296151) H224(-
 0.268198) H226(-0.239871) H227(-0.221989) H230(-0.229863) H229(-0.218508)
 H231(-0.258751) H233(-0.287137) H234(-0.303968) H23A(-0.388524) H23B(-
 0.371459) H23C(-0.383325) H24G(-0.410953) H24H(-0.413539) H24I(-0.400018)
 H24A(-0.371246) H24B(-0.385245) H24C(-0.373917) H24D(-0.496685) H24E(-
 0.486506) H24F(-0.505352) H24J(-0.497975) H24K(-0.502192) H24L(-0.512368)
 H24M(-0.484191) H24N(-0.481644) H24O(-0.499918) H24V(-0.316736) H24W(-
 0.327196) H24X(-0.315142) H24S(-0.338713) H24T(-0.32137) H24U(-0.324204) H24P(-
 0.354187) H24Q(-0.337606) H24R(-0.350141) H25G(-0.312072) H25H(-0.298612)
 H25I(-0.301184) H25A(-0.33289) H25B(-0.325466) H25C(-0.313566) H25D(-0.314548)
 H25E(-0.318514) H25F(-0.300992) H25L(-0.404873) H25M(-0.418166) H25J(-
 0.411928) H25K(-0.398038) H25P(-0.417591) H25Q(-0.406045) H25N(-0.400536)
 H25O(-0.415996) H261(-0.298811) H262(-0.287944) H268(-0.212962) H269(-
 0.223148) H27A(-0.290004) H27B(-0.27165) H27C(-0.290268) H27D(-0.272223) H28G(-
 0.300584) H28H(-0.282484) H28L(-0.284686) H28M(-0.304174) H28N(-0.293983)
 H28A(-0.240071) H28B(-0.221513) H28C(-0.228626) H28D(-0.242259) H28E(-
 0.207371) H28F(-0.22072) H28I(-0.214967) H28J(-0.210601) H28K(-0.229506) H29G(-
 0.336567) H29H(-0.345217) H29I(-0.341869) H29A(-0.319097) H29B(-0.310396)
 H29C(-0.320117) H29D(-0.3136) H29E(-0.294093) H29F(-0.287149) H29J(-0.286066)
 H29K(-0.285914) H29L(-0.271614)
 Fixed Y: H28O(-0.509895) H28P(-0.58443) H28Q(-0.732344) H28R(-0.708912) H3(-
 0.996621) H16(-1.013622) H29(-0.781605) H42(-0.750596) H55(-0.727981) H68(-
 0.489773) H81(-0.498343) H186(-0.938472) H221(-0.549179) H6(-0.816437) H8(-
 0.920032) H11(-1.039568) H13(-1.16429) H19(-1.067181) H21(-1.137624) H24(-
 1.135025) H26(-1.058421) H32(-0.753052) H34(-0.644207) H37(-0.621767) H39(-
 0.678408) H45(-0.586037) H46(-0.616295) H47(-0.700029) H50(-0.803755) H51(-
 0.882585) H52(-0.909451) H58(-0.812036) H60(-0.883885) H63(-0.869199) H65(-
 0.775075) H71(-0.464792) H73(-0.374893) H76(-0.358855) H78(-0.412966) H84(-
 0.329531) H86(-0.45906) H89(-0.577123) H91(-0.683417) H93(-1.095802) H94(-
 1.135238) H95(-1.2249) H96(-1.275446) H97(-1.237445) H101(-0.895259) H102(-
 0.823136) H103(-0.813464) H107(-0.814607) H109(-0.974043) H113(-0.95501) H114(-
 0.971254) H115(-0.918738) H119(-0.602565) H120(-0.545393) H121(-0.553462)
 H125(-0.533912) H127(-0.697025) H131(-0.684036) H132(-0.687701) H133(-
 0.624338) H135(-0.422852) H136(-0.393547) H137(-0.298864) H138(-0.232023)
 H139(-0.26237) H16A(-1.229439) H16B(-1.238726) H16C(-1.249079) H17J(-1.091507)
 H17K(-1.144104) H17L(-1.163588) H17G(-1.159253) H17H(-1.098252) H17I(-
 1.167598) H17M(-0.862685) H17N(-0.87406) H17O(-0.809525) H17S(-0.727494) H17T(-
 0.77445) H17U(-0.731301) H17V(-0.808986) H17W(-0.764248) H17X(-0.742499) H17A(-
 1.226856) H17B(-1.193696) H17C(-1.208465) H17D(-1.099601) H17E(-1.172566)
 H17F(-1.152205) H17P(-1.080025) H17Q(-1.046631) H17R(-1.108946) H18D(-1.21358)
 H18E(-1.203383) H18F(-1.194016) H18A(-1.047015) H18B(-1.111026) H18C(-
 1.096267) H18G(-1.106784) H18H(-1.042005) H18I(-1.08398) H188(-0.937599) H189(-
 0.939636) H191(-0.94106) H192(-0.941772) H194(-0.941504) H195(-0.93523) H196(-
 0.932546) H198(-0.921517) H199(-0.924936) H20G(-0.666751) H20H(-0.624395)
 H20I(-0.682167) H20M(-0.52297) H20N(-0.584155) H20O(-0.547691) H20J(-0.588564)
 H20K(-0.52514) H20L(-0.550649) H20D(-0.770639) H20E(-0.736163) H20F(-0.722028)
 H20A(-0.623218) H20B(-0.696339) H20C(-0.647547) H21P(-0.626506) H21Q(-
 0.580169) H21R(-0.606424) H21S(-0.960275) H21T(-0.935207) H21U(-0.943651)
 H21M(-0.821024) H21N(-0.890563) H21O(-0.882224) H21J(-0.834026) H21K(-
 0.782978) H21L(-0.849192) H21D(-0.904734) H21E(-0.964831) H21F(-0.953825)
 H21G(-0.866227) H21H(-0.817) H21I(-0.816894) H21A(-0.963449) H21B(-0.965833)
 H21C(-0.912281) H223(-0.597617) H224(-0.604299) H226(-0.611482) H227(-
 0.611534) H230(-0.595298) H229(-0.608516) H231(-0.581521) H233(-0.566187)
 H234(-0.572413) H23A(-0.447207) H23B(-0.409042) H23C(-0.397521) H24G(-
 0.287548) H24H(-0.355977) H24I(-0.308039) H24A(-0.316283) H24B(-0.263329)
 H24C(-0.284548) H24D(-0.499488) H24E(-0.478934) H24F(-0.457119) H24J(-
 0.348844) H24K(-0.422963) H24L(-0.379485) H24M(-0.362937) H24N(-0.312335)
 H24O(-0.331216) H24V(-0.670309) H24W(-0.731111) H24X(-0.735853) H24S(-
 0.640731) H24T(-0.626093) H24U(-0.692494) H24P(-0.73504) H24Q(-0.776141) H24R(-
 0.771232) H25G(-0.433661) H25H(-0.404882) H25I(-0.373587) H25A(-0.271174)
 H25B(-0.314982) H25C(-0.268309) H25D(-0.347598) H25E(-0.278425) H25F(-
 0.311053) H25L(-0.94789) H25M(-0.957942) H25J(-0.853433) H25K(-0.852069) H25P(-
 0.712099) H25Q(-0.713766) H25N(-0.560755) H25O(-0.545566) H261(-0.754251)
 H262(-0.753091) H268(-0.777916) H269(-0.775034) H27A(-0.795419) H27B(-
 0.793968) H27C(-0.682907) H27D(-0.683036) H28G(-0.733305) H28H(-0.730614)
 H28L(-0.608971) H28M(-0.622186) H28N(-0.635772) H28A(-0.734648) H28B(-
 0.742281) H28C(-0.821679) H28D(-0.850028) H28E(-0.8563) H28F(-0.881779) H28I(-
 0.937117) H28J(-0.970391) H28K(-0.960628) H29G(-1.01131) H29H(-1.074862) H29I(-
 1.065923) H29A(-1.136768) H29B(-1.069312) H29C(-1.119918) H29D(-1.048916)
 H29E(-1.162243) H29F(-1.096236) H29J(-1.14515) H29K(-1.069418) H29L(-1.111418)
 Fixed Z: H28O(-0.605837) H28P(-0.61366) H28Q(-0.728005) H28R(-0.77919) H3(-
 0.547551) H16(-0.469695) H29(-0.524991) H42(-0.40027) H55(-0.34434) H68(-
 0.403364) H81(-0.264135) H186(-0.362673) H221(-0.307817) H6(-0.623324) H8(-
 0.55272) H11(-0.500202) H13(-0.456301) H19(-0.321831) H21(-0.326142) H24(-
 0.387646) H26(-0.514169) H32(-0.574122) H34(-0.65418) H37(-0.660312) H39(-
 0.592571) H45(-0.466476) H46(-0.432514) H47(-0.379108) H50(-0.314808) H51(-
 0.270373) H52(-0.283758) H58(-0.205135) H60(-0.218136) H63(-0.284098) H65(-
 0.405032) H71(-0.46584) H73(-0.548915) H76(-0.552983) H78(-0.474891) H84(-
 0.293954) H86(-0.204561) H89(-0.16215) H91(-0.16224) H93(-0.561572) H94(-
 0.580253) H95(-0.542093) H96(-0.484723) H97(-0.466839) H101(-0.633965) H102(-
 0.680816) H103(-0.67356) H107(-0.471954) H109(-0.397572) H113(-0.326962) H114(-
 0.366143) H115(-0.437466) H119(-0.514767) H120(-0.559459) H121(-0.541404)
 H125(-0.336432) H127(-0.266382) H131(-0.221145) H132(-0.268603) H133(-
 0.336008) H135(-0.319354) H136(-0.351044) H137(-0.392216) H138(-0.403554)
 H139(-0.374035) H16A(-0.497856) H16B(-0.450787) H16C(-0.452255) H17J(-
 0.463338) H17K(-0.502648) H17L(-0.453499) H17G(-0.388384) H17H(-0.391556)
 H17I(-0.385271) H17M(-0.656175) H17N(-0.610135) H17O(-0.63852) H17S(-0.617909)
 H17T(-0.660906) H17U(-0.646551) H17V(-0.539929) H17W(-0.540829) H17X(-
 0.566617) H17A(-0.45294) H17B(-0.502205) H17C(-0.479975) H17D(-0.382228) H17E(-
 0.385554) H17F(-0.399663) H17P(-0.506771) H17Q(-0.45992) H17R(-0.47751) H18D(-
 0.263371) H18E(-0.275472) H18F(-0.223957) H18A(-0.245479) H18B(-0.243625)
 H18C(-0.204251) H18G(-0.242701) H18H(-0.249597) H18I(-0.20451) H188(-0.413989)
 H189(-0.376706) H191(-0.303639) H192(-0.224943) H194(-0.147957) H195(-0.10254)
 H196(-0.139185) H198(-0.212594) H199(-0.291526) H20G(-0.677775) H20H(-
 0.721445) H20I(-0.706413) H20M(-0.680591) H20N(-0.709253) H20O(-0.722403)
 H20J(-0.610968) H20K(-0.624905) H20L(-0.656418) H20D(-0.662968) H20E(-
 0.704513) H20F(-0.69517) H20A(-0.596415) H20B(-0.59797) H20C(-0.635555) H21P(-
 0.699044) H21Q(-0.659015) H21R(-0.696055) H21S(-0.340393) H21T(-0.38239) H21U(-
 0.388281) H21M(-0.291779) H21N(-0.284714) H21O(-0.309764) H21J(-0.417033)
 H21K(-0.380951) H21L(-0.387697) H21D(-0.168094) H21E(-0.185196) H21F(-
 0.131587) H21G(-0.089487) H21H(-0.118353) H21I(-0.12345) H21A(-0.120736) H21B(-
 0.174172) H21C(-0.142182) H223(-0.345091) H224(-0.331617) H226(-0.27355) H227(-
 0.197192) H230(-0.050961) H229(-0.111389) H231(-0.067583) H233(-0.124771)
 H234(-0.199531) H23A(-0.571813) H23B(-0.552931) H23C(-0.604226) H24G(-
 0.588352) H24H(-0.612396) H24I(-0.619802) H24A(-0.504952) H24B(-0.523868)
 H24C(-0.554056) H24D(-0.557132) H24E(-0.590552) H24F(-0.601467) H24J(-
 0.503758) H24K(-0.503096) H24L(-0.545316) H24M(-0.604828) H24N(-0.564306)
 H24O(-0.595627) H24V(-0.146065) H24W(-0.170236) H24X(-0.118529) H24S(-
 0.068018) H24T(-0.075813) H24U(-0.053955) H24P(-0.10434) H24Q(-0.094193) H24R(-
 0.145307) H25G(-0.26951) H25H(-0.225017) H25I(-0.27421) H25A(-0.282652) H25B(-
 0.313953) H25C(-0.276842) H25D(-0.176223) H25E(-0.19878) H25F(-0.192861) H25L(-
 0.502594) H25M(-0.541201) H25J(-0.457196) H25K(-0.470652) H25P(-0.417274)
 H25Q(-0.374572) H25N(-0.333288) H25O(-0.331759) H261(-0.248135) H262(-
 0.167082) H268(-0.180966) H269(-0.261146) H27A(-0.39824) H27B(-0.401337) H27C(-
 0.39831) H27D(-0.403771) H28G(-0.468748) H28H(-0.474297) H28L(-0.461576) H28M(-
 0.477164) H28N(-0.511846) H28A(-0.028842) H28B(-0.029746) H28C(0.018891) H28D(-
 0.0252) H28E(-0.009023) H28F(-0.054885) H28I(0.034768) H28J(-0.006764) H28K(-
 0.009422) H29G(-0.300977) H29H(-0.291121) H29I(-0.33909) H29A(-0.294785) H29B(-
 0.294751) H29C(-0.221981) H29D(-0.221878) H29E(-0.212618) H29F(-0.222893)
 H29J(-0.136604) H29K(-0.141843) H29L(-0.150995)
;
_smtbx_masks_void_probe_radius 1.2
_smtbx_masks_void_truncation_radius 1.2
_olex2_submission_special_instructions 'No special instructions were received'

loop_
_space_group_symop_operation_xyz
'x, y, z'
'-x, y, -z+1/2'
'x+1/2, y+1/2, z'
'-x+1/2, y+1/2, -z+1/2'
'-x, -y, -z'
'x, -y, z-1/2'
'-x+1/2, -y+1/2, -z'
'x+1/2, -y+1/2, z-1/2'

loop_
_atom_site_label
_atom_site_type_symbol
_atom_site_fract_x
_atom_site_fract_y
_atom_site_fract_z
_atom_site_U_iso_or_equiv
_atom_site_adp_type
_atom_site_occupancy
_atom_site_site_symmetry_order
_atom_site_calc_flag
_atom_site_refinement_flags_posn
_atom_site_refinement_flags_adp
_atom_site_refinement_flags_occupancy
_atom_site_disorder_assembly
_atom_site_disorder_group
Cl1 Cl -0.33959(7) -0.5634(4) -0.54210(19) 0.355(3) Uani 1 1 d . U . . .
Cl28 Cl -0.31436(4) -0.54008(14) -0.59227(10) 0.1551(10) Uani 1 1 d . U . . .
C286 C -0.33575(13) -0.5492(5) -0.5925(4) 0.153(4) Uani 1 1 d . U . . .
H28O H -0.341783 -0.509895 -0.605837 0.184 Uiso 1 1 calc R U . . .
H28P H -0.340744 -0.584430 -0.613660 0.184 Uiso 1 1 calc R U . . .
Cl2 Cl -0.45471(3) -0.6635(2) -0.75228(10) 0.2146(19) Uani 1 1 d . U . . .
Cl29 Cl -0.45131(3) -0.79895(18) -0.78062(9) 0.1665(12) Uani 1 1 d . U . . .
C289 C -0.44077(10) -0.7243(4) -0.7583(3) 0.118(3) Uani 1 1 d . U . . .
H28Q H -0.432445 -0.732344 -0.728005 0.141 Uiso 1 1 calc R U . . .
H28R H -0.434830 -0.708912 -0.779190 0.141 Uiso 1 1 calc R U . . .
O185 O -0.31378(5) -0.8816(2) -0.44912(15) 0.0771(12) Uani 1 1 d . . . . .
O220 O -0.31863(4) -0.6690(2) -0.24865(16) 0.0719(11) Uani 1 1 d . . . . .
N3 N -0.38019(5) -0.9935(2) -0.54364(14) 0.0508(11) Uani 1 1 d . . . . .
H3 H -0.390818 -0.996621 -0.547551 0.061 Uiso 1 1 calc R U . . .
N16 N -0.42425(4) -1.03593(18) -0.45039(14) 0.0448(10) Uani 1 1 d . . . . .
H16 H -0.420784 -1.013622 -0.469695 0.054 Uiso 1 1 calc R U . . .
N29 N -0.42356(5) -0.75571(19) -0.54812(14) 0.0477(10) Uani 1 1 d . . . . .
H29 H -0.419298 -0.781605 -0.524991 0.057 Uiso 1 1 calc R U . . .
N42 N -0.37600(5) -0.75051(18) -0.39079(13) 0.0438(10) Uani 1 1 d . . . . .
H42 H -0.386858 -0.750596 -0.400270 0.053 Uiso 1 1 calc R U . . .
N55 N -0.42722(4) -0.75463(17) -0.32841(13) 0.0419(9) Uani 1 1 d . . . . .
H55 H -0.423285 -0.727981 -0.344340 0.050 Uiso 1 1 calc R U . . .
N68 N -0.42266(5) -0.4681(2) -0.42895(16) 0.0572(11) Uani 1 1 d . . . . .
H68 H -0.418827 -0.489773 -0.403364 0.069 Uiso 1 1 calc R U . . .
N81 N -0.37722(5) -0.50146(19) -0.24996(14) 0.0493(10) Uani 1 1 d . . . . .
H81 H -0.387899 -0.498343 -0.264135 0.059 Uiso 1 1 calc R U . . .
N99 N -0.43532(5) -0.9259(2) -0.59673(14) 0.0514(11) Uani 1 1 d . . . . .
N105 N -0.37458(5) -0.8827(2) -0.45651(14) 0.0457(10) Uani 1 1 d . . . . .
N111 N -0.42683(5) -0.86539(18) -0.41699(14) 0.0441(10) Uani 1 1 d . . . . .
N117 N -0.42831(5) -0.6475(2) -0.46051(14) 0.0502(10) Uani 1 1 d . . . . .
N123 N -0.37826(5) -0.6070(2) -0.33329(14) 0.0496(10) Uani 1 1 d . . . . .
N129 N -0.43157(5) -0.5837(2) -0.29991(16) 0.0533(11) Uani 1 1 d . . . . .
N186 N -0.31233(5) -0.9242(2) -0.37841(16) 0.0571(11) Uani 1 1 d . . . . .
H186 H -0.318576 -0.938472 -0.362673 0.069 Uiso 1 1 calc R U . . .
N221 N -0.31429(5) -0.5818(2) -0.29106(18) 0.0663(13) Uani 1 1 d . . . . .
H221 H -0.319098 -0.549179 -0.307817 0.080 Uiso 1 1 calc R U . . .
C1 C -0.36966(6) -1.0928(3) -0.49411(18) 0.0514(13) Uani 1 1 d . . . . .
C2 C -0.36793(6) -1.0346(3) -0.51856(18) 0.0535(14) Uani 1 1 d . . . . .
C4 C -0.37241(6) -0.9459(3) -0.56167(19) 0.0542(13) Uani 1 1 d . . . . .
C5 C -0.37980(6) -0.8932(3) -0.59113(19) 0.0535(13) Uani 1 1 d . . . . .
C6 C -0.36879(7) -0.8515(3) -0.6040(2) 0.0601(14) Uani 1 1 d . . . . .
H6 H -0.373365 -0.816437 -0.623324 0.072 Uiso 1 1 calc R U . . .
C7 C -0.35142(7) -0.8598(3) -0.5896(2) 0.0607(15) Uani 1 1 d . . . . .
C8 C -0.34471(7) -0.9133(3) -0.5623(2) 0.0626(16) Uani 1 1 d . . . . .
H8 H -0.333095 -0.920032 -0.552720 0.075 Uiso 1 1 calc R U . . .
C9 C -0.35511(6) -0.9577(3) -0.54884(18) 0.0520(13) Uani 1 1 d . . . . .
C10 C -0.35205(6) -1.0156(3) -0.52099(19) 0.0536(13) Uani 1 1 d . . . . .
C11 C -0.33774(7) -1.0531(3) -0.4988(2) 0.0633(16) Uani 1 1 d . . . . .
H11 H -0.327281 -1.039568 -0.500202 0.076 Uiso 1 1 calc R U . . .
C12 C -0.33868(6) -1.1097(3) -0.4748(2) 0.0619(15) Uani 1 1 d . . . . .
C13 C -0.35509(6) -1.1271(3) -0.47296(19) 0.0584(14) Uani 1 1 d . . . . .
H13 H -0.355942 -1.164290 -0.456301 0.070 Uiso 1 1 calc R U . . .
C14 C -0.45555(6) -1.0430(2) -0.49403(18) 0.0486(12) Uani 1 1 d . . . . .
C15 C -0.44094(6) -1.0556(2) -0.45716(19) 0.0499(13) Uani 1 1 d . . . . .
C17 C -0.41427(6) -1.0588(2) -0.40706(17) 0.0438(12) Uani 1 1 d . . . . .
C18 C -0.39733(6) -1.0481(2) -0.38366(17) 0.0471(12) Uani 1 1 d . . . . .
C19 C -0.39095(6) -1.0728(3) -0.33784(19) 0.0575(14) Uani 1 1 d . . . . .
H19 H -0.379527 -1.067181 -0.321831 0.069 Uiso 1 1 calc R U . . .
C20 C -0.40069(7) -1.1048(3) -0.31532(19) 0.0663(16) Uani 1 1 d . . . . .
C21 C -0.41759(6) -1.1151(3) -0.34014(19) 0.0560(14) Uani 1 1 d . . . . .
H21 H -0.424369 -1.137624 -0.326142 0.067 Uiso 1 1 calc R U . . .
C22 C -0.42457(6) -1.0921(2) -0.38591(18) 0.0496(12) Uani 1 1 d . . . . .
C23 C -0.44155(6) -1.0906(2) -0.41773(18) 0.0485(12) Uani 1 1 d . . . . .
C24 C -0.45692(6) -1.1127(2) -0.4142(2) 0.0526(13) Uani 1 1 d . . . . .
H24 H -0.457238 -1.135025 -0.387646 0.063 Uiso 1 1 calc R U . . .
C25 C -0.47169(6) -1.1013(3) -0.4505(2) 0.0541(13) Uani 1 1 d . . . . .
C26 C -0.47069(6) -1.0663(2) -0.48986(19) 0.0523(13) Uani 1 1 d . . . . .
H26 H -0.480607 -1.058421 -0.514169 0.063 Uiso 1 1 calc R U . . .
C27 C -0.39722(6) -0.7199(2) -0.56583(17) 0.0472(12) Uani 1 1 d . . . . .
C28 C -0.41455(6) -0.7214(2) -0.57280(18) 0.0481(12) Uani 1 1 d . . . . .
C30 C -0.44046(6) -0.7406(2) -0.56750(17) 0.0497(13) Uani 1 1 d . . . . .
C31 C -0.45443(6) -0.7620(3) -0.55547(18) 0.0523(13) Uani 1 1 d . . . . .
C32 C -0.47024(7) -0.7389(3) -0.5818(2) 0.0647(16) Uani 1 1 d . . . . .
H32 H -0.479600 -0.753052 -0.574122 0.078 Uiso 1 1 calc R U . . .
C33 C -0.47290(6) -0.6953(3) -0.6196(2) 0.0651(16) Uani 1 1 d . . . . .
C34 C -0.45868(6) -0.6740(3) -0.63012(19) 0.0595(14) Uani 1 1 d . . . . .
H34 H -0.459926 -0.644207 -0.654180 0.071 Uiso 1 1 calc R U . . .
C35 C -0.44260(6) -0.6966(3) -0.60512(18) 0.0560(14) Uani 1 1 d . . . . .
C36 C -0.42586(6) -0.6846(2) -0.60788(18) 0.0485(12) Uani 1 1 d . . . . .
C37 C -0.42005(6) -0.6460(3) -0.63708(19) 0.0574(14) Uani 1 1 d . . . . .
H37 H -0.427709 -0.621767 -0.660312 0.069 Uiso 1 1 calc R U . . .
C38 C -0.40296(6) -0.6429(3) -0.63229(18) 0.0532(13) Uani 1 1 d . . . . .
C39 C -0.39181(6) -0.6802(2) -0.59631(17) 0.0520(13) Uani 1 1 d . . . . .
H39 H -0.380328 -0.678408 -0.592571 0.062 Uiso 1 1 calc R U . . .
C40 C -0.37035(5) -0.8446(2) -0.33453(17) 0.0423(11) Uani 1 1 d . . . . .
C41 C -0.36569(6) -0.7925(2) -0.35867(16) 0.0425(11) Uani 1 1 d . . . . .
C43 C -0.36559(6) -0.7077(2) -0.40520(17) 0.0447(12) Uani 1 1 d . . . . .
C44 C -0.37052(6) -0.6564(2) -0.43653(17) 0.0457(12) Uani 1 1 d . . . . .
C45 C -0.35739(6) -0.6212(2) -0.44608(18) 0.0501(12) Uani 1 1 d . . . . .
H45 H -0.360020 -0.586037 -0.466476 0.060 Uiso 1 1 calc R U . . .
C46 C -0.34048(6) -0.6391(3) -0.42502(19) 0.0546(14) Uani 1 1 d . . . . .
H46 H -0.332062 -0.616295 -0.432514 0.066 Uiso 1 1 calc R U . . .
C47 C -0.33601(6) -0.6896(2) -0.39347(18) 0.0508(13) Uani 1 1 d . . . . .
H47 H -0.324708 -0.700029 -0.379108 0.061 Uiso 1 1 calc R U . . .
C48 C -0.34872(6) -0.7247(2) -0.38347(17) 0.0443(12) Uani 1 1 d . . . . .
C49 C -0.34870(6) -0.7789(2) -0.35250(17) 0.0461(12) Uani 1 1 d . . . . .
C50 C -0.33581(6) -0.8129(2) -0.31933(18) 0.0518(13) Uani 1 1 d . . . . .
H50 H -0.324489 -0.803755 -0.314808 0.062 Uiso 1 1 calc R U . . .
C51 C -0.34056(6) -0.8606(3) -0.2935(2) 0.0586(14) Uani 1 1 d . . . . .
H51 H -0.332260 -0.882585 -0.270373 0.070 Uiso 1 1 calc R U . . .
C52 C -0.35737(6) -0.8765(2) -0.30134(18) 0.0496(13) Uani 1 1 d . . . . .
H52 H -0.360016 -0.909451 -0.283758 0.059 Uiso 1 1 calc R U . . .
C53 C -0.45777(6) -0.7580(2) -0.37859(17) 0.0465(12) Uani 1 1 d . . . . .
C54 C -0.44368(6) -0.7749(2) -0.33977(17) 0.0431(11) Uani 1 1 d . . . . .
C56 C -0.41805(6) -0.7843(2) -0.28707(17) 0.0422(11) Uani 1 1 d . . . . .
C57 C -0.40076(6) -0.7793(2) -0.26295(17) 0.0429(11) Uani 1 1 d . . . . .
C58 C -0.39464(6) -0.8148(2) -0.22188(17) 0.0476(12) Uani 1 1 d . . . . .
H58 H -0.383201 -0.812036 -0.205135 0.057 Uiso 1 1 calc R U . . .
C59 C -0.40498(6) -0.8549(2) -0.20432(17) 0.0500(12) Uani 1 1 d . . . . .
C60 C -0.42220(6) -0.8582(2) -0.22899(17) 0.0494(12) Uani 1 1 d . . . . .
H60 H -0.429345 -0.883885 -0.218136 0.059 Uiso 1 1 calc R U . . .
C61 C -0.42856(6) -0.8225(2) -0.27020(17) 0.0486(12) Uani 1 1 d . . . . .
C62 C -0.44541(6) -0.8163(2) -0.30469(17) 0.0477(12) Uani 1 1 d . . . . .
C63 C -0.46110(6) -0.8421(3) -0.30764(18) 0.0536(13) Uani 1 1 d . . . . .
H63 H -0.462213 -0.869199 -0.284098 0.064 Uiso 1 1 calc R U . . .
C64 C -0.47531(6) -0.8272(2) -0.34624(18) 0.0513(13) Uani 1 1 d . . . . .
C65 C -0.47319(6) -0.7855(2) -0.37990(18) 0.0523(13) Uani 1 1 d . . . . .
H65 H -0.482652 -0.775075 -0.405032 0.063 Uiso 1 1 calc R U . . .
C66 C -0.39572(7) -0.4433(2) -0.44708(19) 0.0548(13) Uani 1 1 d . . . . .
C67 C -0.41305(7) -0.4409(2) -0.45455(19) 0.0528(13) Uani 1 1 d . . . . .
C69 C -0.43944(7) -0.4541(3) -0.45202(19) 0.0585(14) Uani 1 1 d . . . . .
C70 C -0.45391(7) -0.4734(2) -0.4425(2) 0.0578(14) Uani 1 1 d . . . . .
C71 C -0.46946(7) -0.4538(3) -0.4731(2) 0.0661(16) Uani 1 1 d . . . . .
H71 H -0.479138 -0.464792 -0.465840 0.079 Uiso 1 1 calc R U . . .
C72 C -0.47144(7) -0.4183(3) -0.5145(2) 0.0710(17) Uani 1 1 d . . . . .
C73 C -0.45666(7) -0.4001(3) -0.5227(2) 0.0700(17) Uani 1 1 d . . . . .
H73 H -0.457366 -0.374893 -0.548915 0.084 Uiso 1 1 calc R U . . .
C74 C -0.44084(7) -0.4180(3) -0.4934(2) 0.0623(15) Uani 1 1 d . . . . .
C75 C -0.42385(7) -0.4088(3) -0.4943(2) 0.0618(15) Uani 1 1 d . . . . .
C76 C -0.41721(8) -0.3795(3) -0.5267(2) 0.0652(15) Uani 1 1 d . . . . .
H76 H -0.424364 -0.358855 -0.552983 0.078 Uiso 1 1 calc R U . . .
C77 C -0.40010(8) -0.3813(3) -0.5195(2) 0.0633(15) Uani 1 1 d . . . . .
C78 C -0.38961(8) -0.4126(3) -0.4798(2) 0.0658(16) Uani 1 1 d . . . . .
H78 H -0.378034 -0.412966 -0.474891 0.079 Uiso 1 1 calc R U . . .
C79 C -0.37633(6) -0.6038(2) -0.20283(17) 0.0467(12) Uani 1 1 d . . . . .
C80 C -0.36904(6) -0.5500(3) -0.21856(18) 0.0498(13) Uani 1 1 d . . . . .
C82 C -0.36460(6) -0.4586(2) -0.25387(18) 0.0474(12) Uani 1 1 d . . . . .
C83 C -0.36624(6) -0.4025(3) -0.27964(19) 0.0524(13) Uani 1 1 d . . . . .
C84 C -0.35183(7) -0.3679(3) -0.2771(2) 0.0640(15) Uani 1 1 d . . . . .
H84 H -0.352790 -0.329531 -0.293954 0.077 Uiso 1 1 calc R U . . .
C85 C -0.33576(7) -0.3890(3) -0.2496(2) 0.0671(16) Uani 1 1 d . . . . .
C86 C -0.33443(7) -0.4452(3) -0.2235(2) 0.0633(15) Uani 1 1 d . . . . .
H86 H -0.323881 -0.459060 -0.204561 0.076 Uiso 1 1 calc R U . . .
C87 C -0.34878(6) -0.4814(3) -0.22538(19) 0.0557(14) Uani 1 1 d . . . . .
C88 C -0.35162(6) -0.5398(2) -0.20274(18) 0.0505(13) Uani 1 1 d . . . . .
C89 C -0.34123(7) -0.5842(3) -0.1725(2) 0.0601(15) Uani 1 1 d . . . . .
H89 H -0.329632 -0.577123 -0.162150 0.072 Uiso 1 1 calc R U . . .
C90 C -0.34762(7) -0.6386(3) -0.15712(19) 0.0580(14) Uani 1 1 d . . . . .
C91 C -0.36538(6) -0.6473(3) -0.17262(18) 0.0531(13) Uani 1 1 d . . . . .
H91 H -0.369880 -0.683417 -0.162240 0.064 Uiso 1 1 calc R U . . .
C92 C -0.41674(6) -1.1620(2) -0.51190(18) 0.0453(12) Uani 1 1 d . . . . .
C93 C -0.42962(7) -1.1320(3) -0.5461(2) 0.0610(15) Uani 1 1 d . . . . .
H93 H -0.427361 -1.095802 -0.561572 0.073 Uiso 1 1 calc R U . . .
C94 C -0.44585(7) -1.1556(3) -0.5572(2) 0.0726(17) Uani 1 1 d . . . . .
H94 H -0.454526 -1.135238 -0.580253 0.087 Uiso 1 1 calc R U . . .
C95 C -0.44930(7) -1.2091(3) -0.5345(2) 0.0645(16) Uani 1 1 d . . . . .
H95 H -0.460281 -1.224900 -0.542093 0.077 Uiso 1 1 calc R U . . .
C96 C -0.43640(7) -1.2394(3) -0.5003(2) 0.0669(16) Uani 1 1 d . . . . .
H96 H -0.438677 -1.275446 -0.484723 0.080 Uiso 1 1 calc R U . . .
C97 C -0.42047(7) -1.2164(3) -0.4896(2) 0.0602(14) Uani 1 1 d . . . . .
H97 H -0.411813 -1.237445 -0.466839 0.072 Uiso 1 1 calc R U . . .
C98 C -0.43059(7) -0.8833(3) -0.62477(19) 0.0556(14) Uani 1 1 d . . . . .
C100 C -0.45197(7) -0.9289(3) -0.59989(19) 0.0558(14) Uani 1 1 d . . . . .
C101 C -0.46426(7) -0.8916(3) -0.6315(2) 0.0644(15) Uani 1 1 d . . . . .
H101 H -0.475616 -0.895259 -0.633965 0.077 Uiso 1 1 calc R U . . .
C102 C -0.45882(8) -0.8488(3) -0.6592(2) 0.0741(17) Uani 1 1 d . . . . .
H102 H -0.466696 -0.823136 -0.680816 0.089 Uiso 1 1 calc R U . . .
C103 C -0.44237(7) -0.8437(3) -0.6555(2) 0.0641(15) Uani 1 1 d . . . . .
H103 H -0.438925 -0.813464 -0.673560 0.077 Uiso 1 1 calc R U . . .
C104 C -0.36611(6) -0.9324(2) -0.42875(17) 0.0457(12) Uani 1 1 d . . . . .
C106 C -0.36525(6) -0.8400(2) -0.47209(17) 0.0481(12) Uani 1 1 d . . . . .
C107 C -0.34775(6) -0.8448(3) -0.46056(18) 0.0505(13) Uani 1 1 d . . . . .
H107 H -0.341753 -0.814607 -0.471954 0.061 Uiso 1 1 calc R U . . .
C108 C -0.33950(6) -0.8943(3) -0.4324(2) 0.0544(14) Uani 1 1 d . . . . .
C109 C -0.34876(6) -0.9395(2) -0.41633(17) 0.0467(12) Uani 1 1 d . . . . .
H109 H -0.343388 -0.974043 -0.397572 0.056 Uiso 1 1 calc R U . . .
C110 C -0.44318(6) -0.8749(2) -0.43911(17) 0.0468(12) Uani 1 1 d . . . . .
C112 C -0.41960(6) -0.8951(2) -0.37557(17) 0.0448(12) Uani 1 1 d . . . . .
C113 C -0.42898(6) -0.9350(2) -0.35563(18) 0.0485(12) Uani 1 1 d . . . . .
H113 H -0.423869 -0.955010 -0.326962 0.058 Uiso 1 1 calc R U . . .
C114 C -0.44593(7) -0.9444(3) -0.37893(19) 0.0562(14) Uani 1 1 d . . . . .
H114 H -0.452277 -0.971254 -0.366143 0.067 Uiso 1 1 calc R U . . .
C115 C -0.45353(6) -0.9137(2) -0.42145(18) 0.0489(12) Uani 1 1 d . . . . .
H115 H -0.464978 -0.918738 -0.437466 0.059 Uiso 1 1 calc R U . . .
C116 C -0.42059(6) -0.6147(2) -0.48740(18) 0.0504(13) Uani 1 1 d . . . . .
C118 C -0.44509(6) -0.6426(2) -0.47095(18) 0.0489(12) Uani 1 1 d . . . . .
C119 C -0.45493(7) -0.6050(3) -0.50802(19) 0.0574(14) Uani 1 1 d . . . . .
H119 H -0.466579 -0.602565 -0.514767 0.069 Uiso 1 1 calc R U . . .
C120 C -0.44679(7) -0.5712(3) -0.53461(19) 0.0582(14) Uani 1 1 d . . . . .
H120 H -0.452980 -0.545393 -0.559459 0.070 Uiso 1 1 calc R U . . .
C121 C -0.42945(6) -0.5761(2) -0.52395(17) 0.0503(13) Uani 1 1 d . . . . .
H121 H -0.423872 -0.553462 -0.541404 0.060 Uiso 1 1 calc R U . . .
C122 C -0.37057(6) -0.6545(2) -0.30398(18) 0.0456(12) Uani 1 1 d . . . . .
C124 C -0.36800(6) -0.5625(3) -0.34456(19) 0.0539(14) Uani 1 1 d . . . . .
C125 C -0.35077(7) -0.5650(2) -0.32771(19) 0.0541(13) Uani 1 1 d . . . . .
H125 H -0.344267 -0.533912 -0.336432 0.065 Uiso 1 1 calc R U . . .
C126 C -0.34309(6) -0.6153(3) -0.2971(2) 0.0529(13) Uani 1 1 d . . . . .
C127 C -0.35338(6) -0.6621(3) -0.28570(19) 0.0521(13) Uani 1 1 d . . . . .
H127 H -0.348701 -0.697025 -0.266382 0.062 Uiso 1 1 calc R U . . .
C128 C -0.44792(6) -0.5855(3) -0.32809(19) 0.0527(13) Uani 1 1 d . . . . .
C130 C -0.42690(6) -0.6207(2) -0.26130(18) 0.0493(12) Uani 1 1 d . . . . .
C131 C -0.43839(7) -0.6596(3) -0.2485(2) 0.0569(14) Uani 1 1 d . . . . .
H131 H -0.434882 -0.684036 -0.221145 0.068 Uiso 1 1 calc R U . . .
C132 C -0.45491(7) -0.6614(3) -0.2766(2) 0.0598(15) Uani 1 1 d . . . . .
H132 H -0.462631 -0.687701 -0.268603 0.072 Uiso 1 1 calc R U . . .
C133 C -0.46009(6) -0.6240(2) -0.31687(19) 0.0543(13) Uani 1 1 d . . . . .
H133 H -0.471286 -0.624338 -0.336008 0.065 Uiso 1 1 calc R U . . .
C134 C -0.41492(7) -0.3458(3) -0.34379(19) 0.0548(13) Uani 1 1 d . . . . .
C135 C -0.42779(6) -0.3848(3) -0.3367(2) 0.0581(14) Uani 1 1 d . . . . .
H135 H -0.424992 -0.422852 -0.319354 0.070 Uiso 1 1 calc R U . . .
C136 C -0.44434(7) -0.3671(3) -0.3553(2) 0.0694(16) Uani 1 1 d . . . . .
H136 H -0.452766 -0.393547 -0.351044 0.083 Uiso 1 1 calc R U . . .
C137 C -0.44854(8) -0.3108(3) -0.3799(2) 0.0740(18) Uani 1 1 d . . . . .
H137 H -0.459836 -0.298864 -0.392216 0.089 Uiso 1 1 calc R U . . .
C138 C -0.43604(8) -0.2706(3) -0.3869(2) 0.0694(16) Uani 1 1 d . . . . .
H138 H -0.438969 -0.232023 -0.403554 0.083 Uiso 1 1 calc R U . . .
C139 C -0.41948(8) -0.2887(3) -0.3691(2) 0.0689(16) Uani 1 1 d . . . . .
H139 H -0.411153 -0.262370 -0.374035 0.083 Uiso 1 1 calc R U . . .
C140 C -0.39960(6) -1.1378(2) -0.50163(18) 0.0506(13) Uani 1 1 d . . . . .
C141 C -0.38577(6) -1.1166(2) -0.49558(17) 0.0480(12) Uani 1 1 d . . . . .
C142 C -0.39794(7) -0.8841(3) -0.60627(18) 0.0548(13) Uani 1 1 d . . . . .
C143 C -0.41272(7) -0.8821(3) -0.61650(18) 0.0568(14) Uani 1 1 d . . . . .
C144 C -0.45519(6) -0.9715(3) -0.56618(19) 0.0520(13) Uani 1 1 d . . . . .
C145 C -0.45537(6) -1.0039(3) -0.5336(2) 0.0535(13) Uani 1 1 d . . . . .
C146 C -0.38638(6) -1.0103(2) -0.40274(17) 0.0478(12) Uani 1 1 d . . . . .
C147 C -0.37666(6) -0.9770(2) -0.41426(17) 0.0469(12) Uani 1 1 d . . . . .
C148 C -0.37536(6) -0.7919(3) -0.50333(19) 0.0471(12) Uani 1 1 d . . . . .
C149 C -0.38542(6) -0.7580(2) -0.53119(18) 0.0449(12) Uani 1 1 d . . . . .
C150 C -0.45206(6) -0.8054(3) -0.51621(18) 0.0475(12) Uani 1 1 d . . . . .
C151 C -0.44936(6) -0.8390(3) -0.48320(19) 0.0497(13) Uani 1 1 d . . . . .
C152 C -0.40195(6) -0.8815(2) -0.35472(17) 0.0445(11) Uani 1 1 d . . . . .
C153 C -0.38762(7) -0.8634(2) -0.34456(17) 0.0476(12) Uani 1 1 d . . . . .
C154 C -0.38776(6) -0.6383(2) -0.45752(17) 0.0469(12) Uani 1 1 d . . . . .
C155 C -0.40252(7) -0.6248(2) -0.47254(17) 0.0480(12) Uani 1 1 d . . . . .
C156 C -0.45193(6) -0.6809(2) -0.44082(18) 0.0495(12) Uani 1 1 d . . . . .
C157 C -0.45545(6) -0.7156(2) -0.41297(18) 0.0478(12) Uani 1 1 d . . . . .
C158 C -0.39007(6) -0.7381(2) -0.27851(17) 0.0432(11) Uani 1 1 d . . . . .
C159 C -0.38146(6) -0.7005(2) -0.29119(17) 0.0468(12) Uani 1 1 d . . . . .
C160 C -0.37650(7) -0.5142(3) -0.3772(2) 0.0520(13) Uani 1 1 d . . . . .
C161 C -0.38495(7) -0.4787(3) -0.4083(2) 0.0556(14) Uani 1 1 d . . . . .
C162 C -0.45287(6) -0.5132(3) -0.4024(2) 0.0605(15) Uani 1 1 d . . . . .
C163 C -0.45140(6) -0.5472(3) -0.3679(2) 0.0550(13) Uani 1 1 d . . . . .
C164 C -0.40944(7) -0.6169(2) -0.23519(18) 0.0508(13) Uani 1 1 d . . . . .
C165 C -0.39418(7) -0.6121(2) -0.21922(17) 0.0496(12) Uani 1 1 d . . . . .
C166 C -0.38302(7) -0.3802(3) -0.30636(19) 0.0539(13) Uani 1 1 d . . . . .
C167 C -0.39758(7) -0.3642(2) -0.32408(18) 0.0522(13) Uani 1 1 d . . . . .
C168 C -0.32377(7) -1.1512(3) -0.4527(2) 0.0764(18) Uani 1 1 d . . . . .
C169 C -0.32770(9) -1.2241(3) -0.4645(4) 0.124(3) Uani 1 1 d . . . . .
H16A H -0.332004 -1.229439 -0.497856 0.186 Uiso 1 1 calc R U . . .
H16B H -0.335983 -1.238726 -0.450787 0.186 Uiso 1 1 calc R U . . .
H16C H -0.317554 -1.249079 -0.452255 0.186 Uiso 1 1 calc R U . . .
C170 C -0.30877(8) -1.1362(4) -0.4696(3) 0.110(3) Uani 1 1 d . . . . .
H17J H -0.305585 -1.091507 -0.463338 0.165 Uiso 1 1 calc R U . . .
H17K H -0.311856 -1.144104 -0.502648 0.165 Uiso 1 1 calc R U . . .
H17L H -0.299435 -1.163588 -0.453499 0.165 Uiso 1 1 calc R U . . .
C171 C -0.31852(9) -1.1433(4) -0.3995(3) 0.111(3) Uani 1 1 d . . . . .
H17G H -0.327365 -1.159253 -0.388384 0.166 Uiso 1 1 calc R U . . .
H17H H -0.316542 -1.098252 -0.391556 0.166 Uiso 1 1 calc R U . . .
H17I H -0.308374 -1.167598 -0.385271 0.166 Uiso 1 1 calc R U . . .
C172 C -0.33951(8) -0.8118(3) -0.6017(2) 0.0700(17) Uani 1 1 d . . . . .
C173 C -0.32974(13) -0.8421(4) -0.6290(4) 0.149(4) Uani 1 1 d . U . . .
H17M H -0.337313 -0.862685 -0.656175 0.224 Uiso 1 1 calc R U . . .
H17N H -0.322243 -0.874060 -0.610135 0.224 Uiso 1 1 calc R U . . .
H17O H -0.323287 -0.809525 -0.638520 0.224 Uiso 1 1 calc R U . . .
C174 C -0.34952(11) -0.7557(4) -0.6350(4) 0.132(3) Uani 1 1 d . U . . .
H17S H -0.354576 -0.727494 -0.617909 0.199 Uiso 1 1 calc R U . . .
H17T H -0.358175 -0.774450 -0.660906 0.199 Uiso 1 1 calc R U . . .
H17U H -0.341864 -0.731301 -0.646551 0.199 Uiso 1 1 calc R U . . .
C175 C -0.32899(14) -0.7790(5) -0.5585(3) 0.164(4) Uani 1 1 d . U . . .
H17V H -0.320772 -0.808986 -0.539929 0.246 Uiso 1 1 calc R U . . .
H17W H -0.336067 -0.764248 -0.540829 0.246 Uiso 1 1 calc R U . . .
H17X H -0.323334 -0.742499 -0.566617 0.246 Uiso 1 1 calc R U . . .
C176 C -0.48884(6) -1.1282(3) -0.4499(2) 0.0567(14) Uani 1 1 d . . . . .
C177 C -0.49158(9) -1.1957(3) -0.4735(3) 0.090(2) Uani 1 1 d . . . . .
H17A H -0.484368 -1.226856 -0.452940 0.136 Uiso 1 1 calc R U . . .
H17B H -0.488919 -1.193696 -0.502205 0.136 Uiso 1 1 calc R U . . .
H17C H -0.503154 -1.208465 -0.479975 0.136 Uiso 1 1 calc R U . . .
C178 C -0.48864(8) -1.1392(4) -0.3997(3) 0.109(3) Uani 1 1 d . . . . .
H17D H -0.485491 -1.099601 -0.382228 0.164 Uiso 1 1 calc R U . . .
H17E H -0.480626 -1.172566 -0.385554 0.164 Uiso 1 1 calc R U . . .
H17F H -0.499676 -1.152205 -0.399663 0.164 Uiso 1 1 calc R U . . .
C179 C -0.50309(7) -1.0874(4) -0.4757(4) 0.132(4) Uani 1 1 d . . . . .
H17P H -0.502627 -1.080025 -0.506771 0.199 Uiso 1 1 calc R U . . .
H17Q H -0.502510 -1.046631 -0.459920 0.199 Uiso 1 1 calc R U . . .
H17R H -0.513473 -1.108946 -0.477510 0.199 Uiso 1 1 calc R U . . .
C180 C -0.39339(8) -1.1269(4) -0.2649(2) 0.086(2) Uani 1 1 d . U . . .
C181 C -0.39519(14) -1.1886(5) -0.2564(3) 0.167(4) Uani 1 1 d . U . . .
H18D H -0.386577 -1.213580 -0.263371 0.250 Uiso 1 1 calc R U . . .
H18E H -0.406102 -1.203383 -0.275472 0.250 Uiso 1 1 calc R U . . .
H18F H -0.394205 -1.194016 -0.223957 0.250 Uiso 1 1 calc R U . . .
C182 C -0.37744(11) -1.0921(4) -0.2370(3) 0.123(3) Uani 1 1 d . U . . .
H18A H -0.378292 -1.047015 -0.245479 0.184 Uiso 1 1 calc R U . . .
H18B H -0.367931 -1.111026 -0.243625 0.184 Uiso 1 1 calc R U . . .
H18C H -0.375984 -1.096267 -0.204251 0.184 Uiso 1 1 calc R U . . .
C183 C -0.40500(15) -1.0854(6) -0.2375(4) 0.178(5) Uani 1 1 d . U . . .
H18G H -0.415663 -1.106784 -0.242701 0.267 Uiso 1 1 calc R U . . .
H18H H -0.406869 -1.042005 -0.249597 0.267 Uiso 1 1 calc R U . . .
H18I H -0.399052 -1.083980 -0.204510 0.267 Uiso 1 1 calc R U . . .
C184 C -0.32063(7) -0.9001(3) -0.4206(2) 0.0565(14) Uani 1 1 d . . . . .
C187 C -0.29452(6) -0.9296(2) -0.3558(2) 0.0586(15) Uani 1 1 d . . . . .
C188 C -0.28363(7) -0.9353(3) -0.3815(2) 0.0637(15) Uani 1 1 d . . . . .
H188 H -0.287863 -0.937599 -0.413989 0.076 Uiso 1 1 calc R U . . .
C189 C -0.26614(7) -0.9377(3) -0.3589(2) 0.0651(16) Uani 1 1 d . . . . .
H189 H -0.258866 -0.939636 -0.376706 0.078 Uiso 1 1 calc R U . . .
C190 C -0.25958(7) -0.9373(3) -0.3111(2) 0.0614(15) Uani 1 1 d . . . . .
C191 C -0.24144(7) -0.9398(3) -0.2866(3) 0.0717(18) Uani 1 1 d . . . . .
H191 H -0.233895 -0.941060 -0.303639 0.086 Uiso 1 1 calc R U . . .
C192 C -0.23555(8) -0.9401(3) -0.2394(3) 0.0770(19) Uani 1 1 d . . . . .
H192 H -0.223929 -0.941772 -0.224943 0.092 Uiso 1 1 calc R U . . .
C193 C -0.24617(8) -0.9381(3) -0.2106(3) 0.0698(17) Uani 1 1 d . . . . .
C194 C -0.24020(9) -0.9388(3) -0.1627(3) 0.0764(18) Uani 1 1 d . . . . .
H194 H -0.228611 -0.941504 -0.147957 0.092 Uiso 1 1 calc R U . . .
C195 C -0.25085(9) -0.9355(3) -0.1350(3) 0.088(2) Uani 1 1 d . . . . .
H195 H -0.246384 -0.935230 -0.102540 0.106 Uiso 1 1 calc R U . . .
C196 C -0.26842(9) -0.9327(3) -0.1571(2) 0.0833(19) Uani 1 1 d . . . . .
H196 H -0.275653 -0.932546 -0.139185 0.100 Uiso 1 1 calc R U . . .
C197 C -0.27511(7) -0.9303(3) -0.2061(2) 0.0680(16) Uani 1 1 d . . . . .
C198 C -0.29287(7) -0.9254(3) -0.2300(2) 0.0717(17) Uani 1 1 d . . . . .
H198 H -0.300253 -0.921517 -0.212594 0.086 Uiso 1 1 calc R U . . .
C199 C -0.29915(7) -0.9264(3) -0.2773(2) 0.0634(15) Uani 1 1 d . . . . .
H199 H -0.310793 -0.924936 -0.291526 0.076 Uiso 1 1 calc R U . . .
C200 C -0.28859(6) -0.9296(3) -0.3060(2) 0.0562(14) Uani 1 1 d . . . . .
C201 C -0.27055(7) -0.9340(3) -0.2836(2) 0.0626(15) Uani 1 1 d . . . . .
C202 C -0.26411(7) -0.9340(3) -0.2336(2) 0.0644(16) Uani 1 1 d . . . . .
C203 C -0.39600(7) -0.6032(3) -0.66454(19) 0.0566(14) Uani 1 1 d . . . . .
C204 C -0.39016(13) -0.6482(4) -0.6953(3) 0.138(3) Uani 1 1 d . U . . .
H20G H -0.379489 -0.666751 -0.677775 0.207 Uiso 1 1 calc R U . . .
H20H H -0.388940 -0.624395 -0.721445 0.207 Uiso 1 1 calc R U . . .
H20I H -0.398319 -0.682167 -0.706413 0.207 Uiso 1 1 calc R U . . .
C205 C -0.40882(10) -0.5608(4) -0.6971(3) 0.135(4) Uani 1 1 d . U . . .
H20M H -0.410613 -0.522970 -0.680591 0.202 Uiso 1 1 calc R U . . .
H20N H -0.419237 -0.584155 -0.709253 0.202 Uiso 1 1 calc R U . . .
H20O H -0.404882 -0.547691 -0.722403 0.202 Uiso 1 1 calc R U . . .
C206 C -0.38105(11) -0.5633(4) -0.6367(3) 0.133(3) Uani 1 1 d . U . . .
H20J H -0.374135 -0.588564 -0.610968 0.199 Uiso 1 1 calc R U . . .
H20K H -0.384957 -0.525140 -0.624905 0.199 Uiso 1 1 calc R U . . .
H20L H -0.374536 -0.550649 -0.656418 0.199 Uiso 1 1 calc R U . . .
C207 C -0.49070(7) -0.6742(3) -0.6477(2) 0.0727(18) Uani 1 1 d . . . . .
C208 C -0.49916(8) -0.7312(4) -0.6808(3) 0.105(3) Uani 1 1 d . . . . .
H20D H -0.497916 -0.770639 -0.662968 0.157 Uiso 1 1 calc R U . . .
H20E H -0.493835 -0.736163 -0.704513 0.157 Uiso 1 1 calc R U . . .
H20F H -0.510940 -0.722028 -0.695170 0.157 Uiso 1 1 calc R U . . .
C209 C -0.50129(8) -0.6589(3) -0.6166(2) 0.086(2) Uani 1 1 d . . . . .
H20A H -0.496340 -0.623218 -0.596415 0.128 Uiso 1 1 calc R U . . .
H20B H -0.501727 -0.696339 -0.597970 0.128 Uiso 1 1 calc R U . . .
H20C H -0.512517 -0.647547 -0.635555 0.128 Uiso 1 1 calc R U . . .
C210 C -0.49088(8) -0.6167(4) -0.6782(3) 0.121(3) Uani 1 1 d . . . . .
H21P H -0.484580 -0.626506 -0.699044 0.181 Uiso 1 1 calc R U . . .
H21Q H -0.485850 -0.580169 -0.659015 0.181 Uiso 1 1 calc R U . . .
H21R H -0.502323 -0.606424 -0.696055 0.181 Uiso 1 1 calc R U . . .
C211 C -0.49242(6) -0.8584(3) -0.3498(2) 0.0639(16) Uani 1 1 d . . . . .
C212 C -0.49171(12) -0.9317(5) -0.3669(4) 0.171(5) Uani 1 1 d . . . . .
H21S H -0.488875 -0.960275 -0.340393 0.256 Uiso 1 1 calc R U . . .
H21T H -0.483302 -0.935207 -0.382390 0.256 Uiso 1 1 calc R U . . .
H21U H -0.502529 -0.943651 -0.388281 0.256 Uiso 1 1 calc R U . . .
C213 C -0.49538(8) -0.8635(5) -0.3053(2) 0.126(4) Uani 1 1 d . . . . .
H21M H -0.494933 -0.821024 -0.291779 0.188 Uiso 1 1 calc R U . . .
H21N H -0.486869 -0.890563 -0.284714 0.188 Uiso 1 1 calc R U . . .
H21O H -0.506310 -0.882224 -0.309764 0.188 Uiso 1 1 calc R U . . .
C214 C -0.50683(8) -0.8285(5) -0.3872(3) 0.129(3) Uani 1 1 d . U . . .
H21J H -0.505113 -0.834026 -0.417033 0.194 Uiso 1 1 calc R U . . .
H21K H -0.507429 -0.782978 -0.380951 0.194 Uiso 1 1 calc R U . . .
H21L H -0.517179 -0.849192 -0.387697 0.194 Uiso 1 1 calc R U . . .
C215 C -0.39728(6) -0.8927(3) -0.15832(17) 0.0532(13) Uani 1 1 d . . . . .
C216 C -0.38233(9) -0.9327(4) -0.1611(3) 0.106(3) Uani 1 1 d . . . . .
H21D H -0.374257 -0.904734 -0.168094 0.160 Uiso 1 1 calc R U . . .
H21E H -0.386145 -0.964831 -0.185196 0.160 Uiso 1 1 calc R U . . .
H21F H -0.377141 -0.953825 -0.131587 0.160 Uiso 1 1 calc R U . . .
C217 C -0.39151(11) -0.8437(4) -0.1188(2) 0.107(3) Uani 1 1 d . . . . .
H21G H -0.387218 -0.866227 -0.089487 0.160 Uiso 1 1 calc R U . . .
H21H H -0.400887 -0.817000 -0.118353 0.160 Uiso 1 1 calc R U . . .
H21I H -0.382772 -0.816894 -0.123450 0.160 Uiso 1 1 calc R U . . .
C218 C -0.41017(9) -0.9378(4) -0.1479(3) 0.104(3) Uani 1 1 d . . . . .
H21A H -0.404688 -0.963449 -0.120736 0.156 Uiso 1 1 calc R U . . .
H21B H -0.414975 -0.965833 -0.174172 0.156 Uiso 1 1 calc R U . . .
H21C H -0.418948 -0.912281 -0.142182 0.156 Uiso 1 1 calc R U . . .
C219 C -0.32438(7) -0.6264(3) -0.2766(2) 0.0604(15) Uani 1 1 d . . . . .
C222 C -0.29676(7) -0.5883(3) -0.2793(2) 0.0706(17) Uani 1 1 d . . . . .
C223 C -0.28910(8) -0.5960(3) -0.3143(2) 0.0709(17) Uani 1 1 d . . . . .
H223 H -0.296151 -0.597617 -0.345091 0.085 Uiso 1 1 calc R U . . .
C224 C -0.27258(8) -0.6013(3) -0.3069(3) 0.080(2) Uani 1 1 d . . . . .
H224 H -0.268198 -0.604299 -0.331617 0.096 Uiso 1 1 calc R U . . .
C225 C -0.26145(8) -0.6021(3) -0.2576(3) 0.081(2) Uani 1 1 d . . . . .
C226 C -0.24425(9) -0.6078(3) -0.2489(3) 0.088(2) Uani 1 1 d . . . . .
H226 H -0.239871 -0.611482 -0.273550 0.105 Uiso 1 1 calc R U . . .
C227 C -0.23359(9) -0.6080(3) -0.2033(4) 0.106(3) Uani 1 1 d . . . . .
H227 H -0.221989 -0.611534 -0.197192 0.127 Uiso 1 1 calc R U . . .
C230 C -0.23689(6) -0.5951(3) -0.08185(15) 0.113(3) Uani 1 1 d G U . . .
H230 H -0.229863 -0.595298 -0.050961 0.136 Uiso 1 1 calc R U . . .
C229 C -0.23009(4) -0.6030(2) -0.1181(2) 0.108(3) Uani 1 1 d G U . . .
H229 H -0.218508 -0.608516 -0.111389 0.130 Uiso 1 1 calc R U . . .
C228 C -0.24059(5) -0.6027(2) -0.16422(18) 0.086(2) Uani 1 1 d G . . . .
C237 C -0.25790(5) -0.5944(2) -0.17417(15) 0.0768(19) Uani 1 1 d G . . . .
C232 C -0.26470(4) -0.5865(2) -0.13797(18) 0.083(2) Uani 1 1 d G . . . .
C231 C -0.25420(6) -0.5868(2) -0.09181(16) 0.108(3) Uani 1 1 d G . . . .
H231 H -0.258751 -0.581521 -0.067583 0.130 Uiso 1 1 calc R U . . .
C233 C -0.28255(9) -0.5751(4) -0.1485(3) 0.094(2) Uani 1 1 d . . . . .
H233 H -0.287137 -0.566187 -0.124771 0.113 Uiso 1 1 calc R U . . .
C234 C -0.29241(8) -0.5777(3) -0.1934(3) 0.0748(18) Uani 1 1 d . . . . .
H234 H -0.303968 -0.572413 -0.199531 0.090 Uiso 1 1 calc R U . . .
C235 C -0.28669(7) -0.5876(3) -0.2315(2) 0.0615(15) Uani 1 1 d . . . . .
C236 C -0.26895(7) -0.5961(3) -0.2225(2) 0.0711(17) Uani 1 1 d . . . . .
C238 C -0.39213(9) -0.3518(3) -0.5552(2) 0.0753(18) Uani 1 1 d . . . . .
C239 C -0.38299(14) -0.4066(4) -0.5727(3) 0.152(4) Uani 1 1 d . U . . .
H23A H -0.388524 -0.447207 -0.571813 0.228 Uiso 1 1 calc R U . . .
H23B H -0.371459 -0.409042 -0.552931 0.228 Uiso 1 1 calc R U . . .
H23C H -0.383325 -0.397521 -0.604226 0.228 Uiso 1 1 calc R U . . .
C240 C -0.40539(9) -0.3232(4) -0.5979(2) 0.101(2) Uani 1 1 d . . . . .
H24G H -0.410953 -0.287548 -0.588352 0.152 Uiso 1 1 calc R U . . .
H24H H -0.413539 -0.355977 -0.612396 0.152 Uiso 1 1 calc R U . . .
H24I H -0.400018 -0.308039 -0.619802 0.152 Uiso 1 1 calc R U . . .
C241 C -0.37947(8) -0.2992(3) -0.5324(2) 0.0815(19) Uani 1 1 d . . . . .
H24A H -0.371246 -0.316283 -0.504952 0.122 Uiso 1 1 calc R U . . .
H24B H -0.385245 -0.263329 -0.523868 0.122 Uiso 1 1 calc R U . . .
H24C H -0.373917 -0.284548 -0.554056 0.122 Uiso 1 1 calc R U . . .
C242 C -0.48893(8) -0.4021(3) -0.5473(3) 0.086(2) Uani 1 1 d . . . . .
C243 C -0.49496(8) -0.4656(3) -0.5770(3) 0.090(2) Uani 1 1 d . . . . .
H24D H -0.496685 -0.499488 -0.557132 0.135 Uiso 1 1 calc R U . . .
H24E H -0.486506 -0.478934 -0.590552 0.135 Uiso 1 1 calc R U . . .
H24F H -0.505352 -0.457119 -0.601467 0.135 Uiso 1 1 calc R U . . .
C244 C -0.50149(8) -0.3870(4) -0.5227(3) 0.102(2) Uani 1 1 d . . . . .
H24J H -0.497975 -0.348844 -0.503758 0.152 Uiso 1 1 calc R U . . .
H24K H -0.502192 -0.422963 -0.503096 0.152 Uiso 1 1 calc R U . . .
H24L H -0.512368 -0.379485 -0.545316 0.152 Uiso 1 1 calc R U . . .
C245 C -0.48864(8) -0.3470(4) -0.5812(3) 0.108(3) Uani 1 1 d . U . . .
H24M H -0.484191 -0.362937 -0.604828 0.161 Uiso 1 1 calc R U . . .
H24N H -0.481644 -0.312335 -0.564306 0.161 Uiso 1 1 calc R U . . .
H24O H -0.499918 -0.331216 -0.595627 0.161 Uiso 1 1 calc R U . . .
C246 C -0.33605(7) -0.6890(3) -0.1249(2) 0.0701(17) Uani 1 1 d . . . . .
C247 C -0.32272(14) -0.7081(6) -0.1412(4) 0.198(6) Uani 1 1 d . U . . .
H24V H -0.316736 -0.670309 -0.146065 0.298 Uiso 1 1 calc R U . . .
H24W H -0.327196 -0.731111 -0.170236 0.298 Uiso 1 1 calc R U . . .
H24X H -0.315142 -0.735853 -0.118529 0.298 Uiso 1 1 calc R U . . .
C248 C -0.32948(13) -0.6593(5) -0.0762(3) 0.153(4) Uani 1 1 d . U . . .
H24S H -0.338713 -0.640731 -0.068018 0.230 Uiso 1 1 calc R U . . .
H24T H -0.321370 -0.626093 -0.075813 0.230 Uiso 1 1 calc R U . . .
H24U H -0.324204 -0.692494 -0.053955 0.230 Uiso 1 1 calc R U . . .
C249 C -0.34534(11) -0.7483(4) -0.1164(3) 0.127(3) Uani 1 1 d . U . . .
H24P H -0.354187 -0.735040 -0.104340 0.190 Uiso 1 1 calc R U . . .
H24Q H -0.337606 -0.776141 -0.094193 0.190 Uiso 1 1 calc R U . . .
H24R H -0.350141 -0.771232 -0.145307 0.190 Uiso 1 1 calc R U . . .
C250 C -0.31995(7) -0.3494(3) -0.2472(2) 0.084(2) Uani 1 1 d D . . . .
C251 C -0.30675(11) -0.3945(4) -0.2547(4) 0.190(5) Uani 1 1 d D U . . .
H25G H -0.312072 -0.433661 -0.269510 0.285 Uiso 1 1 calc R U . . .
H25H H -0.298612 -0.404882 -0.225017 0.285 Uiso 1 1 calc R U . . .
H25I H -0.301184 -0.373587 -0.274210 0.285 Uiso 1 1 calc R U . . .
C252 C -0.32327(12) -0.2961(4) -0.2835(3) 0.203(5) Uani 1 1 d D U . . .
H25A H -0.332890 -0.271174 -0.282652 0.305 Uiso 1 1 calc R U . . .
H25B H -0.325466 -0.314982 -0.313953 0.305 Uiso 1 1 calc R U . . .
H25C H -0.313566 -0.268309 -0.276842 0.305 Uiso 1 1 calc R U . . .
C253 C -0.31285(15) -0.3188(5) -0.1994(2) 0.227(6) Uani 1 1 d D U . . .
H25D H -0.314548 -0.347598 -0.176223 0.340 Uiso 1 1 calc R U . . .
H25E H -0.318514 -0.278425 -0.198780 0.340 Uiso 1 1 calc R U . . .
H25F H -0.300992 -0.311053 -0.192861 0.340 Uiso 1 1 calc R U . . .
O254 O -0.41098(4) -0.97785(16) -0.51892(12) 0.0509(8) Uani 1 1 d G . . . .
H25L H -0.404873 -0.947890 -0.502594 0.076 Uiso 1 1 d G U . . .
H25M H -0.418166 -0.957942 -0.541201 0.076 Uiso 1 1 d G U . . .
O255 O -0.40874(4) -0.85309(18) -0.48138(12) 0.0540(9) Uani 1 1 d G . . . .
H25J H -0.411928 -0.853433 -0.457196 0.081 Uiso 1 1 d G U . . .
H25K H -0.398038 -0.852069 -0.470652 0.081 Uiso 1 1 d G U . . .
O256 O -0.41061(4) -0.73723(17) -0.39843(13) 0.0547(9) Uani 1 1 d G . . . .
H25P H -0.417591 -0.712099 -0.417274 0.082 Uiso 1 1 d G U . . .
H25Q H -0.406045 -0.713766 -0.374572 0.082 Uiso 1 1 d G U . . .
O257 O -0.40750(4) -0.52947(16) -0.33740(13) 0.0551(9) Uani 1 1 d G . . . .
H25N H -0.400536 -0.560755 -0.333288 0.083 Uiso 1 1 d G U . . .
H25O H -0.415996 -0.545566 -0.331759 0.083 Uiso 1 1 d G U . . .
O274 O -0.29934(5) -0.76378(19) -0.33482(18) 0.0848(14) Uani 1 1 d . . . . .
O275 O -0.26583(6) -0.7599(2) -0.0867(2) 0.0987(15) Uani 1 1 d . . . . .
O276 O -0.21265(6) -0.7731(2) -0.0980(2) 0.1047(16) Uani 1 1 d . . . . .
O277 O -0.24624(6) -0.7735(2) -0.3435(2) 0.0963(15) Uani 1 1 d . . . . .
N258 N -0.27266(6) -0.7704(2) -0.3379(2) 0.0743(14) Uani 1 1 d . . . . .
N265 N -0.23905(6) -0.7664(3) -0.0923(2) 0.0850(17) Uani 1 1 d . . . . .
C259 C -0.28381(8) -0.7653(3) -0.3126(3) 0.079(2) Uani 1 1 d . . . . .
C260 C -0.27692(7) -0.7639(3) -0.2608(3) 0.0684(16) Uani 1 1 d . . . . .
C261 C -0.28721(8) -0.7579(3) -0.2338(3) 0.077(2) Uani 1 1 d . . . . .
H261 H -0.298811 -0.754251 -0.248135 0.092 Uiso 1 1 calc R U . . .
C262 C -0.28066(8) -0.7570(3) -0.1848(3) 0.0789(19) Uani 1 1 d . . . . .
H262 H -0.287944 -0.753091 -0.167082 0.095 Uiso 1 1 calc R U . . .
C263 C -0.26345(8) -0.7619(3) -0.1625(3) 0.0771(19) Uani 1 1 d . . . . .
C264 C -0.25713(9) -0.7627(3) -0.1120(3) 0.0818(19) Uani 1 1 d . . . . .
C266 C -0.22817(9) -0.7701(3) -0.1172(3) 0.084(2) Uani 1 1 d . . . . .
C267 C -0.23489(8) -0.7712(3) -0.1682(3) 0.078(2) Uani 1 1 d . . . . .
C268 C -0.22456(8) -0.7749(3) -0.1956(3) 0.081(2) Uani 1 1 d . . . . .
H268 H -0.212962 -0.777916 -0.180966 0.097 Uiso 1 1 calc R U . . .
C269 C -0.23059(7) -0.7743(3) -0.2438(3) 0.0747(19) Uani 1 1 d . . . . .
H269 H -0.223148 -0.775034 -0.261146 0.090 Uiso 1 1 calc R U . . .
C270 C -0.24840(7) -0.7725(3) -0.2668(3) 0.0720(18) Uani 1 1 d . . . . .
C271 C -0.25497(8) -0.7717(3) -0.3169(3) 0.077(2) Uani 1 1 d . . . . .
C272 C -0.25903(7) -0.7685(3) -0.2389(3) 0.073(2) Uani 1 1 d . . . . .
C273 C -0.25272(7) -0.7664(3) -0.1898(3) 0.0734(18) Uani 1 1 d . . . . .
C278 C -0.27952(8) -0.7711(3) -0.3892(3) 0.081(2) Uani 1 1 d . . . . .
H27A H -0.290004 -0.795419 -0.398240 0.097 Uiso 1 1 calc R U . . .
H27B H -0.271650 -0.793968 -0.401337 0.097 Uiso 1 1 calc R U . . .
C279 C -0.28279(10) -0.7068(4) -0.4114(3) 0.105(2) Uani 1 1 d . . . . .
H27C H -0.290268 -0.682907 -0.398310 0.126 Uiso 1 1 calc R U . . .
H27D H -0.272223 -0.683036 -0.403771 0.126 Uiso 1 1 calc R U . . .
C280 C -0.29009(14) -0.7091(5) -0.4605(4) 0.140(4) Uani 1 1 d . . . . .
H28G H -0.300584 -0.733305 -0.468748 0.168 Uiso 1 1 calc R U . . .
H28H H -0.282484 -0.730614 -0.474297 0.168 Uiso 1 1 calc R U . . .
C281 C -0.29358(19) -0.6369(7) -0.4797(5) 0.225(6) Uani 1 1 d . U . . .
H28L H -0.284686 -0.608971 -0.461576 0.338 Uiso 1 1 calc R U . . .
H28M H -0.304174 -0.622186 -0.477164 0.338 Uiso 1 1 calc R U . . .
H28N H -0.293983 -0.635772 -0.511846 0.338 Uiso 1 1 calc R U . . .
C282 C -0.23258(9) -0.7624(4) -0.0392(3) 0.103(3) Uani 1 1 d . . . . .
H28A H -0.240071 -0.734648 -0.028842 0.123 Uiso 1 1 calc R U . . .
H28B H -0.221513 -0.742281 -0.029746 0.123 Uiso 1 1 calc R U . . .
C283 C -0.23127(10) -0.8293(4) -0.0144(3) 0.109(3) Uani 1 1 d . . . . .
H28C H -0.228626 -0.821679 0.018891 0.131 Uiso 1 1 calc R U . . .
H28D H -0.242259 -0.850028 -0.025200 0.131 Uiso 1 1 calc R U . . .
C284 C -0.21850(10) -0.8756(4) -0.0216(3) 0.118(3) Uani 1 1 d . . . . .
H28E H -0.207371 -0.856300 -0.009023 0.142 Uiso 1 1 calc R U . . .
H28F H -0.220720 -0.881779 -0.054885 0.142 Uiso 1 1 calc R U . . .
C285 C -0.21838(14) -0.9422(5) 0.0014(3) 0.155(4) Uani 1 1 d . . . . .
H28I H -0.214967 -0.937117 0.034768 0.232 Uiso 1 1 calc R U . . .
H28J H -0.210601 -0.970391 -0.006764 0.232 Uiso 1 1 calc R U . . .
H28K H -0.229506 -0.960628 -0.009422 0.232 Uiso 1 1 calc R U . . .
C291 C -0.33759(12) -1.0574(6) -0.3061(4) 0.173(5) Uani 1 1 d . . . . .
H29G H -0.336567 -1.011310 -0.300977 0.260 Uiso 1 1 calc R U . . .
H29H H -0.345217 -1.074862 -0.291121 0.260 Uiso 1 1 calc R U . . .
H29I H -0.341869 -1.065923 -0.339090 0.260 Uiso 1 1 calc R U . . .
C292 C -0.31850(15) -1.0924(6) -0.2836(4) 0.154(4) Uani 1 1 d . . . . .
H29A H -0.319097 -1.136768 -0.294785 0.185 Uiso 1 1 calc R U . . .
H29B H -0.310396 -1.069312 -0.294751 0.185 Uiso 1 1 calc R U . . .
C293 C -0.31249(15) -1.0928(5) -0.2323(5) 0.160(4) Uani 1 1 d . . . . .
H29C H -0.320117 -1.119918 -0.221981 0.192 Uiso 1 1 calc R U . . .
H29D H -0.313600 -1.048916 -0.221878 0.192 Uiso 1 1 calc R U . . .
C294 C -0.29402(11) -1.1161(6) -0.2060(4) 0.152(4) Uani 1 1 d D U . . .
H29E H -0.294093 -1.162243 -0.212618 0.182 Uiso 1 1 calc R U . . .
H29F H -0.287149 -1.096236 -0.222893 0.182 Uiso 1 1 calc R U . . .
C295 C -0.28340(19) -1.1099(7) -0.1539(4) 0.241(7) Uani 1 1 d D U . . .
H29J H -0.286066 -1.145150 -0.136604 0.362 Uiso 1 1 calc R U . . .
H29K H -0.285914 -1.069418 -0.141843 0.362 Uiso 1 1 calc R U . . .
H29L H -0.271614 -1.111418 -0.150995 0.362 Uiso 1 1 calc R U . . .

loop_
_atom_site_aniso_label
_atom_site_aniso_U_11
_atom_site_aniso_U_22
_atom_site_aniso_U_33
_atom_site_aniso_U_23
_atom_site_aniso_U_13
_atom_site_aniso_U_12
Cl1 0.269(5) 0.603(9) 0.220(4) 0.157(5) 0.116(4) 0.072(6)
Cl28 0.154(2) 0.160(2) 0.125(2) 0.0307(17) 0.0069(17) 0.0131(18)
C286 0.154(7) 0.169(7) 0.142(7) 0.038(6) 0.055(6) -0.046(6)
Cl2 0.0917(17) 0.441(6) 0.123(2) -0.104(3) 0.0508(15) -0.060(3)
Cl29 0.134(2) 0.271(3) 0.0956(16) 0.0170(19) 0.0382(15) -0.080(2)
C289 0.076(5) 0.168(6) 0.112(6) 0.018(5) 0.034(4) -0.031(5)
O185 0.049(2) 0.110(3) 0.080(3) 0.008(3) 0.031(2) 0.002(2)
O220 0.037(2) 0.075(3) 0.103(3) 0.016(3) 0.021(2) 0.0042(19)
N3 0.035(2) 0.073(3) 0.046(2) -0.006(2) 0.016(2) -0.010(2)
N16 0.031(2) 0.050(2) 0.055(3) 0.006(2) 0.0149(19) -0.0016(18)
N29 0.041(2) 0.060(3) 0.045(2) 0.005(2) 0.0167(19) -0.008(2)
N42 0.034(2) 0.053(2) 0.044(2) -0.001(2) 0.0117(18) -0.0027(19)
N55 0.038(2) 0.043(2) 0.046(2) 0.0043(19) 0.0149(19) -0.0009(18)
N68 0.055(3) 0.059(3) 0.058(3) 0.005(2) 0.017(2) -0.006(2)
N81 0.042(2) 0.057(2) 0.055(3) -0.005(2) 0.023(2) 0.002(2)
N99 0.043(2) 0.064(3) 0.046(2) 0.006(2) 0.013(2) -0.002(2)
N105 0.033(2) 0.057(2) 0.050(2) -0.005(2) 0.0159(19) -0.005(2)
N111 0.041(2) 0.051(2) 0.043(2) -0.001(2) 0.0175(19) -0.0040(19)
N117 0.033(2) 0.065(3) 0.052(3) 0.011(2) 0.0116(19) 0.003(2)
N123 0.054(3) 0.055(2) 0.046(2) -0.003(2) 0.024(2) -0.004(2)
N129 0.045(3) 0.059(3) 0.062(3) -0.002(2) 0.025(2) -0.004(2)
N186 0.037(2) 0.070(3) 0.065(3) 0.006(2) 0.017(2) 0.005(2)
N221 0.037(2) 0.067(3) 0.102(4) 0.000(3) 0.033(3) -0.003(2)
C1 0.032(3) 0.073(4) 0.051(3) -0.012(3) 0.017(2) -0.007(3)
C2 0.043(3) 0.072(4) 0.051(3) -0.019(3) 0.023(3) -0.007(3)
C4 0.045(3) 0.068(3) 0.055(3) -0.012(3) 0.023(3) -0.011(3)
C5 0.048(3) 0.063(3) 0.053(3) -0.019(3) 0.023(3) -0.016(3)
C6 0.056(4) 0.071(4) 0.059(3) -0.012(3) 0.026(3) -0.017(3)
C7 0.064(4) 0.066(4) 0.065(4) -0.012(3) 0.039(3) -0.013(3)
C8 0.047(3) 0.088(4) 0.061(4) -0.027(3) 0.028(3) -0.023(3)
C9 0.047(3) 0.064(3) 0.050(3) -0.014(3) 0.022(3) -0.008(3)
C10 0.039(3) 0.065(3) 0.061(3) -0.007(3) 0.022(3) -0.006(3)
C11 0.040(3) 0.079(4) 0.074(4) -0.022(3) 0.022(3) -0.010(3)
C12 0.039(3) 0.079(4) 0.069(4) -0.006(3) 0.019(3) 0.002(3)
C13 0.048(3) 0.077(4) 0.052(3) -0.009(3) 0.019(3) -0.005(3)
C14 0.029(3) 0.063(3) 0.055(3) 0.005(3) 0.013(2) 0.004(2)
C15 0.037(3) 0.054(3) 0.063(3) 0.009(3) 0.023(3) 0.000(2)
C17 0.042(3) 0.042(3) 0.050(3) 0.008(2) 0.018(2) 0.001(2)
C18 0.042(3) 0.055(3) 0.048(3) -0.005(3) 0.019(2) -0.006(2)
C19 0.040(3) 0.080(4) 0.054(3) -0.002(3) 0.017(3) -0.006(3)
C20 0.056(4) 0.095(4) 0.050(3) 0.007(3) 0.019(3) -0.006(3)
C21 0.049(3) 0.064(3) 0.058(3) 0.011(3) 0.021(3) -0.004(3)
C22 0.044(3) 0.056(3) 0.053(3) 0.006(3) 0.019(3) 0.002(2)
C23 0.039(3) 0.057(3) 0.052(3) 0.006(3) 0.019(2) 0.004(2)
C24 0.040(3) 0.054(3) 0.067(4) 0.009(3) 0.021(3) 0.005(2)
C25 0.035(3) 0.062(3) 0.070(4) 0.006(3) 0.023(3) 0.003(2)
C26 0.038(3) 0.057(3) 0.061(3) 0.007(3) 0.014(2) -0.002(2)
C27 0.051(3) 0.052(3) 0.043(3) -0.004(2) 0.021(2) -0.008(2)
C28 0.044(3) 0.055(3) 0.051(3) 0.002(3) 0.021(2) -0.007(2)
C30 0.044(3) 0.058(3) 0.047(3) 0.008(3) 0.014(2) -0.007(2)
C31 0.040(3) 0.069(3) 0.051(3) 0.007(3) 0.019(2) -0.007(3)
C32 0.042(3) 0.092(4) 0.064(4) 0.027(3) 0.023(3) -0.008(3)
C33 0.039(3) 0.093(4) 0.062(4) 0.023(3) 0.014(3) -0.007(3)
C34 0.045(3) 0.073(4) 0.059(3) 0.021(3) 0.015(3) 0.000(3)
C35 0.045(3) 0.074(4) 0.049(3) 0.013(3) 0.015(3) -0.003(3)
C36 0.039(3) 0.062(3) 0.047(3) 0.007(3) 0.016(2) -0.007(2)
C37 0.047(3) 0.067(3) 0.055(3) 0.015(3) 0.011(3) -0.006(3)
C38 0.049(3) 0.066(3) 0.050(3) 0.003(3) 0.023(3) -0.011(3)
C39 0.048(3) 0.067(3) 0.045(3) -0.003(3) 0.021(3) -0.010(3)
C40 0.030(3) 0.053(3) 0.046(3) -0.001(2) 0.016(2) 0.003(2)
C41 0.039(3) 0.050(3) 0.041(3) -0.003(2) 0.016(2) 0.002(2)
C43 0.044(3) 0.048(3) 0.046(3) -0.005(3) 0.019(2) -0.004(2)
C44 0.041(3) 0.059(3) 0.041(3) -0.006(3) 0.019(2) -0.003(2)
C45 0.043(3) 0.055(3) 0.055(3) -0.003(3) 0.019(2) -0.008(2)
C46 0.043(3) 0.060(3) 0.068(4) -0.001(3) 0.027(3) -0.004(3)
C47 0.037(3) 0.065(3) 0.052(3) -0.008(3) 0.016(2) -0.004(2)
C48 0.038(3) 0.053(3) 0.047(3) -0.005(2) 0.020(2) 0.004(2)
C49 0.043(3) 0.050(3) 0.047(3) -0.007(3) 0.017(2) 0.002(2)
C50 0.043(3) 0.056(3) 0.058(3) -0.005(3) 0.017(3) 0.000(2)
C51 0.044(3) 0.072(4) 0.059(3) 0.007(3) 0.016(3) 0.008(3)
C52 0.045(3) 0.051(3) 0.057(3) 0.012(3) 0.022(3) 0.014(2)
C53 0.038(3) 0.061(3) 0.041(3) 0.011(3) 0.014(2) 0.009(2)
C54 0.039(3) 0.047(3) 0.044(3) 0.005(2) 0.013(2) 0.003(2)
C56 0.041(3) 0.048(3) 0.041(3) 0.003(2) 0.017(2) -0.004(2)
C57 0.036(3) 0.046(3) 0.050(3) -0.001(2) 0.018(2) 0.000(2)
C58 0.042(3) 0.061(3) 0.042(3) -0.001(3) 0.016(2) 0.003(2)
C59 0.047(3) 0.060(3) 0.044(3) 0.005(3) 0.016(2) 0.002(2)
C60 0.047(3) 0.057(3) 0.048(3) 0.003(3) 0.019(2) -0.008(2)
C61 0.047(3) 0.054(3) 0.044(3) 0.001(3) 0.014(2) -0.003(2)
C62 0.037(3) 0.063(3) 0.044(3) 0.004(3) 0.014(2) 0.003(2)
C63 0.045(3) 0.068(3) 0.051(3) 0.013(3) 0.019(3) -0.005(3)
C64 0.041(3) 0.064(3) 0.051(3) 0.011(3) 0.017(2) -0.002(2)
C65 0.040(3) 0.064(3) 0.052(3) 0.014(3) 0.014(2) 0.000(2)
C66 0.071(4) 0.047(3) 0.053(3) 0.007(3) 0.028(3) 0.004(3)
C67 0.053(3) 0.053(3) 0.058(3) 0.001(3) 0.026(3) -0.013(3)
C69 0.050(3) 0.065(3) 0.058(4) 0.006(3) 0.014(3) -0.007(3)
C70 0.052(3) 0.055(3) 0.063(4) 0.014(3) 0.013(3) -0.005(3)
C71 0.049(3) 0.064(4) 0.077(4) 0.016(3) 0.008(3) -0.001(3)
C72 0.053(4) 0.067(4) 0.086(5) 0.023(3) 0.012(3) -0.010(3)
C73 0.062(4) 0.067(4) 0.069(4) 0.025(3) 0.005(3) -0.001(3)
C74 0.058(4) 0.063(3) 0.065(4) 0.004(3) 0.019(3) -0.013(3)
C75 0.069(4) 0.060(3) 0.055(4) 0.006(3) 0.018(3) -0.012(3)
C76 0.074(4) 0.068(4) 0.056(4) 0.008(3) 0.023(3) -0.007(3)
C77 0.087(5) 0.060(3) 0.049(3) 0.002(3) 0.029(3) -0.002(3)
C78 0.082(4) 0.064(3) 0.067(4) -0.011(3) 0.045(3) -0.014(3)
C79 0.049(3) 0.051(3) 0.046(3) -0.007(3) 0.022(2) -0.003(2)
C80 0.039(3) 0.061(3) 0.050(3) -0.007(3) 0.016(2) 0.003(3)
C82 0.042(3) 0.056(3) 0.049(3) -0.013(3) 0.022(2) -0.002(2)
C83 0.046(3) 0.056(3) 0.062(3) -0.005(3) 0.028(3) 0.004(3)
C84 0.053(4) 0.070(4) 0.081(4) -0.009(3) 0.038(3) -0.007(3)
C85 0.043(3) 0.073(4) 0.091(5) -0.013(4) 0.031(3) -0.005(3)
C86 0.042(3) 0.077(4) 0.074(4) -0.014(3) 0.023(3) -0.003(3)
C87 0.043(3) 0.064(3) 0.064(4) -0.013(3) 0.022(3) 0.002(3)
C88 0.041(3) 0.057(3) 0.055(3) -0.011(3) 0.017(3) 0.003(3)
C89 0.041(3) 0.073(4) 0.067(4) -0.014(3) 0.018(3) 0.004(3)
C90 0.047(3) 0.068(4) 0.057(3) -0.005(3) 0.014(3) 0.009(3)
C91 0.052(3) 0.055(3) 0.055(3) -0.003(3) 0.022(3) 0.003(3)
C92 0.034(3) 0.048(3) 0.056(3) -0.006(3) 0.016(2) 0.001(2)
C93 0.049(3) 0.059(3) 0.075(4) 0.006(3) 0.020(3) -0.006(3)
C94 0.041(3) 0.069(4) 0.095(5) 0.006(4) 0.004(3) -0.003(3)
C95 0.045(3) 0.067(4) 0.085(4) -0.001(3) 0.025(3) -0.007(3)
C96 0.062(4) 0.062(4) 0.082(4) -0.003(3) 0.030(3) -0.013(3)
C97 0.047(3) 0.067(4) 0.067(4) 0.006(3) 0.019(3) -0.009(3)
C98 0.049(3) 0.069(3) 0.052(3) 0.003(3) 0.021(3) -0.009(3)
C100 0.051(3) 0.068(3) 0.051(3) -0.002(3) 0.019(3) -0.004(3)
C101 0.045(3) 0.076(4) 0.062(4) 0.023(3) 0.003(3) 0.004(3)
C102 0.067(4) 0.092(5) 0.054(4) 0.015(3) 0.006(3) 0.001(3)
C103 0.056(4) 0.072(4) 0.059(4) 0.019(3) 0.012(3) -0.011(3)
C104 0.034(3) 0.059(3) 0.049(3) -0.013(3) 0.019(2) -0.006(2)
C106 0.044(3) 0.057(3) 0.046(3) -0.011(3) 0.018(2) -0.006(3)
C107 0.037(3) 0.063(3) 0.052(3) -0.005(3) 0.015(2) -0.003(3)
C108 0.033(3) 0.069(3) 0.064(3) -0.013(3) 0.019(3) -0.009(3)
C109 0.043(3) 0.052(3) 0.045(3) -0.006(2) 0.014(2) -0.001(2)
C110 0.040(3) 0.057(3) 0.049(3) 0.006(3) 0.022(2) 0.001(2)
C112 0.046(3) 0.050(3) 0.044(3) -0.004(2) 0.023(2) -0.003(2)
C113 0.044(3) 0.051(3) 0.053(3) 0.002(3) 0.019(2) -0.001(2)
C114 0.057(3) 0.069(3) 0.054(3) -0.005(3) 0.032(3) -0.010(3)
C115 0.040(3) 0.060(3) 0.048(3) 0.000(3) 0.015(2) -0.009(2)
C116 0.043(3) 0.061(3) 0.050(3) 0.009(3) 0.018(2) -0.002(3)
C118 0.043(3) 0.060(3) 0.049(3) 0.004(3) 0.023(2) -0.005(2)
C119 0.046(3) 0.067(3) 0.059(3) 0.018(3) 0.017(3) 0.004(3)
C120 0.055(3) 0.073(4) 0.048(3) 0.015(3) 0.018(3) 0.010(3)
C121 0.044(3) 0.068(3) 0.042(3) 0.016(3) 0.017(2) 0.002(3)
C122 0.041(3) 0.053(3) 0.049(3) -0.015(3) 0.023(2) -0.006(2)
C124 0.047(3) 0.065(3) 0.056(3) -0.017(3) 0.025(3) -0.007(3)
C125 0.058(3) 0.049(3) 0.062(3) -0.010(3) 0.029(3) -0.006(3)
C126 0.039(3) 0.059(3) 0.068(4) -0.013(3) 0.027(3) 0.001(3)
C127 0.038(3) 0.060(3) 0.063(3) -0.014(3) 0.023(3) -0.004(2)
C128 0.038(3) 0.062(3) 0.063(3) 0.003(3) 0.022(3) -0.005(2)
C130 0.045(3) 0.060(3) 0.049(3) 0.001(3) 0.024(3) 0.003(3)
C131 0.055(3) 0.065(3) 0.060(4) 0.004(3) 0.031(3) -0.002(3)
C132 0.046(3) 0.072(4) 0.070(4) 0.004(3) 0.031(3) -0.007(3)
C133 0.042(3) 0.062(3) 0.062(4) 0.009(3) 0.021(3) 0.003(3)
C134 0.051(3) 0.061(3) 0.059(3) -0.005(3) 0.027(3) 0.003(3)
C135 0.048(3) 0.057(3) 0.070(4) 0.008(3) 0.020(3) 0.004(3)
C136 0.053(4) 0.066(4) 0.090(5) 0.004(4) 0.023(3) 0.001(3)
C137 0.057(4) 0.074(4) 0.081(4) 0.000(4) 0.008(3) 0.024(3)
C138 0.072(4) 0.064(4) 0.078(4) 0.019(3) 0.033(3) 0.022(3)
C139 0.075(4) 0.063(4) 0.077(4) 0.014(3) 0.037(3) 0.013(3)
C140 0.040(3) 0.055(3) 0.053(3) 0.000(3) 0.010(2) 0.001(2)
C141 0.048(3) 0.056(3) 0.042(3) -0.002(2) 0.016(2) 0.000(3)
C142 0.056(4) 0.065(3) 0.046(3) -0.001(3) 0.020(3) -0.005(3)
C143 0.057(4) 0.070(4) 0.043(3) 0.007(3) 0.015(3) -0.005(3)
C144 0.045(3) 0.058(3) 0.054(3) 0.009(3) 0.018(3) 0.001(2)
C145 0.035(3) 0.063(3) 0.058(4) -0.001(3) 0.008(2) 0.002(2)
C146 0.034(3) 0.056(3) 0.048(3) -0.006(3) 0.006(2) 0.002(2)
C147 0.033(3) 0.059(3) 0.050(3) -0.008(3) 0.015(2) -0.008(2)
C148 0.038(3) 0.057(3) 0.049(3) -0.012(3) 0.016(3) -0.012(3)
C149 0.041(3) 0.051(3) 0.047(3) -0.006(3) 0.019(3) -0.009(2)
C150 0.031(3) 0.072(3) 0.041(3) 0.007(3) 0.014(2) -0.005(2)
C151 0.033(3) 0.066(3) 0.052(3) -0.002(3) 0.014(2) -0.008(2)
C152 0.043(3) 0.050(3) 0.044(3) -0.001(2) 0.018(2) -0.003(2)
C153 0.055(3) 0.049(3) 0.041(3) 0.005(2) 0.020(3) 0.009(3)
C154 0.043(3) 0.058(3) 0.044(3) -0.002(2) 0.020(2) -0.004(2)
C155 0.051(3) 0.057(3) 0.041(3) 0.005(2) 0.022(2) -0.004(3)
C156 0.045(3) 0.059(3) 0.048(3) 0.004(3) 0.019(3) 0.006(2)
C157 0.038(3) 0.060(3) 0.047(3) 0.007(3) 0.015(2) 0.006(2)
C158 0.044(3) 0.045(3) 0.043(3) -0.003(2) 0.016(2) 0.002(2)
C159 0.044(3) 0.053(3) 0.046(3) -0.013(3) 0.019(2) -0.003(2)
C160 0.057(3) 0.047(3) 0.058(3) -0.003(3) 0.026(3) 0.000(3)
C161 0.056(3) 0.049(3) 0.075(4) -0.013(3) 0.039(3) -0.010(3)
C162 0.037(3) 0.071(4) 0.071(4) -0.001(3) 0.015(3) -0.007(3)
C163 0.048(3) 0.058(3) 0.059(4) 0.010(3) 0.018(3) -0.002(3)
C164 0.053(4) 0.062(3) 0.049(3) 0.002(3) 0.033(3) 0.001(3)
C165 0.048(3) 0.058(3) 0.047(3) 0.000(3) 0.021(3) 0.005(3)
C166 0.053(4) 0.059(3) 0.058(3) -0.004(3) 0.029(3) -0.003(3)
C167 0.064(4) 0.050(3) 0.050(3) -0.007(3) 0.028(3) -0.006(3)
C168 0.046(3) 0.096(5) 0.090(5) -0.012(4) 0.026(3) -0.005(3)
C169 0.079(5) 0.084(5) 0.190(9) 0.006(6) 0.016(6) 0.035(4)
C170 0.065(4) 0.160(7) 0.117(6) 0.030(6) 0.046(4) 0.043(5)
C171 0.066(4) 0.167(8) 0.083(5) -0.007(5) -0.001(4) 0.040(5)
C172 0.062(4) 0.073(4) 0.086(5) -0.008(4) 0.040(3) -0.018(3)
C173 0.173(8) 0.131(7) 0.209(10) -0.016(7) 0.152(8) -0.036(6)
C174 0.108(6) 0.134(7) 0.171(9) 0.035(7) 0.067(6) -0.015(5)
C175 0.201(10) 0.177(8) 0.135(8) -0.038(7) 0.082(7) -0.131(8)
C176 0.038(3) 0.063(3) 0.073(4) 0.007(3) 0.024(3) -0.006(3)
C177 0.083(5) 0.094(5) 0.108(6) -0.018(4) 0.051(4) -0.032(4)
C178 0.068(4) 0.185(8) 0.091(5) -0.031(5) 0.050(4) -0.046(5)
C179 0.031(3) 0.127(6) 0.242(10) 0.108(7) 0.045(5) 0.012(4)
C180 0.071(4) 0.126(5) 0.058(4) 0.020(4) 0.016(3) -0.022(4)
C181 0.220(9) 0.116(6) 0.095(6) 0.024(5) -0.050(6) -0.029(6)
C182 0.146(7) 0.104(5) 0.088(5) 0.002(4) -0.005(5) -0.021(5)
C183 0.193(9) 0.203(9) 0.150(8) 0.015(7) 0.072(7) 0.011(7)
C184 0.045(3) 0.063(3) 0.066(4) -0.003(3) 0.024(3) -0.001(3)
C187 0.039(3) 0.053(3) 0.088(5) 0.002(3) 0.027(3) 0.001(2)
C188 0.048(3) 0.063(3) 0.085(4) -0.002(3) 0.029(3) -0.003(3)
C189 0.044(3) 0.060(3) 0.096(5) 0.000(3) 0.030(3) 0.003(3)
C190 0.040(3) 0.056(3) 0.086(5) 0.001(3) 0.017(3) -0.001(3)
C191 0.046(3) 0.053(3) 0.113(6) 0.001(4) 0.021(4) 0.011(3)
C192 0.051(4) 0.054(4) 0.113(6) 0.005(4) 0.007(4) 0.004(3)
C193 0.059(4) 0.052(3) 0.093(5) -0.007(3) 0.016(4) 0.008(3)
C194 0.069(4) 0.061(4) 0.081(5) 0.000(4) -0.002(4) 0.008(3)
C195 0.079(5) 0.072(4) 0.095(5) 0.005(4) 0.000(4) 0.014(4)
C196 0.076(5) 0.089(5) 0.077(5) 0.001(4) 0.013(4) 0.014(4)
C197 0.055(4) 0.066(4) 0.076(4) 0.002(3) 0.011(3) 0.000(3)
C198 0.056(4) 0.078(4) 0.079(5) 0.005(4) 0.018(3) 0.004(3)
C199 0.047(3) 0.068(4) 0.074(4) 0.004(3) 0.017(3) 0.005(3)
C200 0.040(3) 0.060(3) 0.067(4) -0.001(3) 0.015(3) 0.002(2)
C201 0.044(3) 0.062(3) 0.078(4) 0.002(3) 0.012(3) 0.005(3)
C202 0.049(3) 0.048(3) 0.085(5) -0.001(3) 0.006(3) 0.007(3)
C203 0.054(3) 0.065(3) 0.055(3) 0.006(3) 0.024(3) -0.008(3)
C204 0.222(10) 0.131(6) 0.107(6) 0.016(5) 0.119(7) 0.004(6)
C205 0.084(5) 0.172(8) 0.158(8) 0.103(7) 0.053(5) 0.015(5)
C206 0.171(8) 0.138(7) 0.095(6) 0.004(5) 0.050(6) -0.090(6)
C207 0.041(3) 0.108(5) 0.069(4) 0.034(4) 0.016(3) 0.001(3)
C208 0.050(4) 0.150(7) 0.091(5) -0.008(5) -0.011(4) 0.003(4)
C209 0.067(4) 0.098(5) 0.092(5) 0.030(4) 0.025(4) 0.015(4)
C210 0.056(4) 0.181(8) 0.125(7) 0.095(6) 0.028(4) 0.029(5)
C211 0.031(3) 0.099(5) 0.058(4) 0.025(3) 0.009(3) -0.003(3)
C212 0.138(8) 0.165(9) 0.251(13) -0.110(9) 0.121(9) -0.107(7)
C213 0.059(4) 0.253(11) 0.067(5) 0.028(6) 0.023(4) -0.046(5)
C214 0.050(4) 0.199(8) 0.125(6) 0.078(6) 0.008(4) -0.033(5)
C215 0.047(3) 0.070(3) 0.042(3) 0.013(3) 0.012(2) 0.003(3)
C216 0.111(6) 0.119(6) 0.096(5) 0.050(5) 0.042(5) 0.060(5)
C217 0.151(7) 0.100(5) 0.049(4) 0.009(4) 0.002(4) -0.020(5)
C218 0.090(5) 0.140(7) 0.078(5) 0.052(5) 0.020(4) -0.012(5)
C219 0.043(3) 0.057(3) 0.086(4) -0.018(3) 0.028(3) -0.006(3)
C222 0.052(4) 0.068(4) 0.100(5) 0.002(4) 0.035(4) -0.001(3)
C223 0.067(4) 0.066(4) 0.088(5) -0.006(3) 0.037(4) -0.003(3)
C224 0.060(4) 0.058(4) 0.131(6) -0.008(4) 0.044(4) -0.002(3)
C225 0.051(4) 0.058(4) 0.139(7) -0.010(4) 0.040(4) -0.003(3)
C226 0.064(5) 0.061(4) 0.147(7) -0.019(5) 0.048(5) -0.014(4)
C227 0.056(4) 0.052(4) 0.221(11) -0.010(5) 0.062(6) 0.002(3)
C230 0.085(5) 0.103(5) 0.121(6) -0.007(5) -0.011(4) 0.001(4)
C229 0.073(4) 0.093(5) 0.141(6) -0.006(5) 0.010(5) -0.005(4)
C228 0.044(4) 0.049(3) 0.140(7) -0.007(4) -0.006(4) -0.002(3)
C237 0.038(3) 0.062(4) 0.119(6) 0.002(4) 0.009(4) 0.001(3)
C232 0.057(4) 0.079(4) 0.102(6) 0.003(4) 0.010(4) 0.002(3)
C231 0.055(4) 0.114(6) 0.128(7) 0.000(5) -0.008(4) -0.005(4)
C233 0.071(5) 0.112(6) 0.094(6) -0.007(5) 0.020(4) 0.004(4)
C234 0.049(4) 0.080(4) 0.098(5) 0.002(4) 0.026(4) -0.009(3)
C235 0.045(3) 0.055(3) 0.081(4) 0.003(3) 0.014(3) 0.010(3)
C236 0.056(4) 0.059(4) 0.098(5) -0.007(3) 0.023(4) -0.003(3)
C238 0.089(5) 0.074(4) 0.080(5) 0.001(4) 0.052(4) -0.012(4)
C239 0.260(11) 0.111(6) 0.149(8) 0.028(6) 0.155(8) 0.040(7)
C240 0.106(6) 0.125(6) 0.076(5) 0.023(5) 0.034(4) -0.028(5)
C241 0.083(5) 0.089(4) 0.088(5) 0.025(4) 0.048(4) 0.001(4)
C242 0.054(4) 0.088(5) 0.102(5) 0.034(4) 0.005(4) -0.015(3)
C243 0.057(4) 0.095(5) 0.101(5) -0.002(4) 0.002(4) -0.007(4)
C244 0.063(4) 0.108(5) 0.122(6) 0.001(5) 0.013(4) 0.024(4)
C245 0.066(4) 0.103(5) 0.125(6) 0.054(5) -0.011(4) -0.013(4)
C246 0.045(3) 0.083(4) 0.079(4) 0.012(4) 0.015(3) 0.018(3)
C247 0.176(9) 0.242(11) 0.222(11) 0.120(9) 0.127(9) 0.132(9)
C248 0.169(9) 0.161(8) 0.099(7) 0.025(6) 0.000(6) 0.012(7)
C249 0.103(6) 0.129(7) 0.135(7) 0.022(6) 0.019(5) 0.016(5)
C250 0.055(4) 0.073(4) 0.135(6) 0.002(4) 0.046(4) -0.008(3)
C251 0.118(7) 0.186(8) 0.307(11) 0.014(8) 0.126(7) -0.016(6)
C252 0.156(8) 0.200(9) 0.248(10) 0.080(8) 0.057(7) -0.060(7)
C253 0.209(9) 0.261(11) 0.221(10) -0.045(9) 0.084(8) -0.125(8)
O254 0.044(2) 0.064(2) 0.046(2) 0.0013(18) 0.0160(16) -0.0028(17)
O255 0.0401(19) 0.072(2) 0.057(2) 0.007(2) 0.0253(17) 0.0005(19)
O256 0.044(2) 0.069(2) 0.053(2) 0.0078(19) 0.0183(17) 0.0039(18)
O257 0.047(2) 0.060(2) 0.062(2) 0.0012(19) 0.0228(19) -0.0038(17)
O274 0.038(2) 0.076(3) 0.137(4) 0.014(3) 0.024(2) 0.005(2)
O275 0.074(3) 0.103(4) 0.125(4) -0.022(3) 0.041(3) 0.001(3)
O276 0.052(3) 0.117(4) 0.135(4) -0.011(3) 0.014(3) -0.009(3)
O277 0.057(3) 0.096(3) 0.139(4) 0.010(3) 0.035(3) 0.006(2)
N258 0.050(3) 0.069(3) 0.105(5) 0.011(3) 0.027(3) -0.003(2)
N265 0.050(3) 0.086(4) 0.121(5) -0.018(4) 0.028(3) -0.009(3)
C259 0.049(4) 0.050(3) 0.153(7) 0.004(4) 0.052(5) 0.007(3)
C260 0.055(4) 0.057(3) 0.091(5) -0.008(3) 0.020(4) -0.007(3)
C261 0.045(3) 0.056(3) 0.138(7) -0.006(4) 0.040(4) -0.001(3)
C262 0.054(4) 0.078(4) 0.101(6) -0.003(4) 0.018(4) 0.004(3)
C263 0.052(4) 0.066(4) 0.122(6) -0.005(4) 0.040(4) 0.002(3)
C264 0.080(5) 0.065(4) 0.096(6) -0.014(4) 0.023(5) -0.010(4)
C266 0.054(4) 0.076(4) 0.113(6) -0.023(4) 0.014(4) -0.009(3)
C267 0.048(4) 0.057(4) 0.135(7) -0.004(4) 0.035(4) 0.001(3)
C268 0.054(4) 0.068(4) 0.113(6) -0.007(4) 0.018(4) -0.001(3)
C269 0.043(3) 0.060(4) 0.128(6) -0.001(4) 0.036(4) 0.011(3)
C270 0.044(3) 0.056(3) 0.112(6) 0.001(4) 0.020(4) -0.001(3)
C271 0.044(4) 0.067(4) 0.130(7) 0.010(4) 0.043(4) 0.010(3)
C272 0.038(3) 0.045(3) 0.145(7) 0.007(4) 0.045(4) 0.005(3)
C273 0.043(3) 0.068(4) 0.104(6) -0.009(4) 0.017(4) -0.003(3)
C278 0.061(4) 0.069(4) 0.124(6) 0.018(4) 0.046(4) 0.010(3)
C279 0.101(6) 0.108(6) 0.109(7) 0.035(5) 0.038(5) 0.027(5)
C280 0.167(9) 0.116(7) 0.134(9) 0.054(7) 0.044(7) 0.030(6)
C281 0.271(14) 0.219(12) 0.199(12) 0.051(10) 0.093(11) 0.020(11)
C282 0.075(5) 0.111(6) 0.109(6) -0.039(5) 0.010(4) -0.008(4)
C283 0.087(6) 0.106(6) 0.134(7) -0.007(6) 0.036(5) -0.007(5)
C284 0.097(6) 0.126(7) 0.113(7) 0.011(6) 0.006(5) 0.024(5)
C285 0.173(10) 0.162(9) 0.119(8) 0.047(7) 0.031(7) 0.032(8)
C291 0.101(7) 0.249(13) 0.190(11) 0.031(10) 0.073(8) 0.004(8)
C292 0.194(12) 0.156(9) 0.139(10) -0.024(8) 0.089(9) -0.037(8)
C293 0.190(12) 0.132(8) 0.200(13) 0.001(9) 0.123(11) -0.020(8)
C294 0.097(6) 0.206(8) 0.175(8) 0.011(7) 0.075(6) 0.026(6)
C295 0.414(17) 0.169(10) 0.189(11) -0.033(9) 0.165(12) -0.038(11)

loop_
_atom_type_symbol
_atom_type_description
_atom_type_scat_dispersion_real
_atom_type_scat_dispersion_imag
_atom_type_scat_source
C C 0.0064 0.0028 'International Tables Vol C Tables 4.2.6.8 and 6.1.1.4'
H H 0.0000 0.0000 'International Tables Vol C Tables 4.2.6.8 and 6.1.1.4'
Cl Cl 0.2085 0.2538 'International Tables Vol C Tables 4.2.6.8 and 6.1.1.4'
N N 0.0114 0.0055 'International Tables Vol C Tables 4.2.6.8 and 6.1.1.4'
O O 0.0194 0.0104 'International Tables Vol C Tables 4.2.6.8 and 6.1.1.4'

loop_
_geom_angle_atom_site_label_1
_geom_angle_atom_site_label_2
_geom_angle_atom_site_label_3
_geom_angle
_geom_angle_site_symmetry_1
_geom_angle_site_symmetry_3
_geom_angle_publ_flag
Cl1 C286 Cl28 119.4(6) . . ?
Cl1 C286 H28O 107.5 . . ?
Cl1 C286 H28P 107.5 . . ?
Cl28 C286 H28O 107.5 . . ?
Cl28 C286 H28P 107.5 . . ?
H28O C286 H28P 107.0 . . ?
Cl2 C289 Cl29 112.7(4) . . ?
Cl2 C289 H28Q 109.0 . . ?
Cl2 C289 H28R 109.0 . . ?
Cl29 C289 H28Q 109.0 . . ?
Cl29 C289 H28R 109.0 . . ?
H28Q C289 H28R 107.8 . . ?
C2 N3 H3 126.4 . . ?
C2 N3 C4 107.3(4) . . ?
C4 N3 H3 126.4 . . ?
C15 N16 H16 125.9 . . ?
C17 N16 H16 125.9 . . ?
C17 N16 C15 108.1(4) . . ?
C28 N29 H29 126.0 . . ?
C30 N29 H29 126.0 . . ?
C30 N29 C28 108.0(4) . . ?
C41 N42 H42 126.2 . . ?
C41 N42 C43 107.6(4) . . ?
C43 N42 H42 126.2 . . ?
C54 N55 H55 125.8 . . ?
C54 N55 C56 108.5(4) . . ?
C56 N55 H55 125.8 . . ?
C67 N68 H68 126.1 . . ?
C69 N68 H68 126.1 . . ?
C69 N68 C67 107.8(4) . . ?
C80 N81 H81 126.7 . . ?
C80 N81 C82 106.7(4) . . ?
C82 N81 H81 126.7 . . ?
C98 N99 C100 118.4(4) . . ?
C106 N105 C104 117.1(4) . . ?
C110 N111 C112 119.0(4) . . ?
C118 N117 C116 118.6(4) . . ?
C122 N123 C124 116.5(4) . . ?
C130 N129 C128 119.0(4) . . ?
C184 N186 H186 115.5 . . ?
C184 N186 C187 129.1(5) . . ?
C187 N186 H186 115.5 . . ?
C219 N221 H221 118.6 . . ?
C222 N221 H221 118.6 . . ?
C222 N221 C219 122.8(5) . . ?
C13 C1 C2 116.6(5) . . ?
C13 C1 C141 121.8(5) . . ?
C141 C1 C2 121.4(5) . . ?
N3 C2 C1 128.6(4) . . ?
N3 C2 C10 110.7(5) . . ?
C10 C2 C1 120.6(5) . . ?
N3 C4 C5 128.8(5) . . ?
N3 C4 C9 110.0(5) . . ?
C9 C4 C5 121.1(5) . . ?
C4 C5 C6 116.8(5) . . ?
C4 C5 C142 120.1(5) . . ?
C6 C5 C142 123.1(5) . . ?
C5 C6 H6 118.3 . . ?
C7 C6 C5 123.5(6) . . ?
C7 C6 H6 118.3 . . ?
C6 C7 C172 122.8(6) . . ?
C8 C7 C6 118.1(5) . . ?
C8 C7 C172 119.1(5) . . ?
C7 C8 H8 119.4 . . ?
C7 C8 C9 121.3(5) . . ?
C9 C8 H8 119.4 . . ?
C4 C9 C8 119.1(5) . . ?
C4 C9 C10 106.5(5) . . ?
C8 C9 C10 134.3(5) . . ?
C2 C10 C9 105.5(5) . . ?
C11 C10 C2 119.8(5) . . ?
C11 C10 C9 134.8(5) . . ?
C10 C11 H11 118.9 . . ?
C10 C11 C12 122.1(5) . . ?
C12 C11 H11 118.9 . . ?
C11 C12 C13 116.3(5) . . ?
C11 C12 C168 122.7(5) . . ?
C13 C12 C168 121.0(6) . . ?
C1 C13 C12 124.7(5) . . ?
C1 C13 H13 117.7 . . ?
C12 C13 H13 117.7 . . ?
C15 C14 C26 117.1(5) . . ?
C15 C14 C145 121.9(4) . . ?
C26 C14 C145 120.9(4) . . ?
N16 C15 C23 109.0(4) . . ?
C14 C15 N16 130.0(5) . . ?
C14 C15 C23 121.0(4) . . ?
N16 C17 C22 108.8(4) . . ?
C18 C17 N16 129.5(4) . . ?
C18 C17 C22 121.4(5) . . ?
C17 C18 C19 116.8(4) . . ?
C17 C18 C146 123.6(5) . . ?
C19 C18 C146 119.5(4) . . ?
C18 C19 H19 118.1 . . ?
C20 C19 C18 123.8(5) . . ?
C20 C19 H19 118.1 . . ?
C19 C20 C21 117.7(5) . . ?
C19 C20 C180 121.6(5) . . ?
C21 C20 C180 120.8(5) . . ?
C20 C21 H21 119.5 . . ?
C20 C21 C22 121.0(5) . . ?
C22 C21 H21 119.5 . . ?
C17 C22 C21 119.3(5) . . ?
C17 C22 C23 107.7(4) . . ?
C21 C22 C23 132.8(5) . . ?
C15 C23 C22 106.4(4) . . ?
C24 C23 C15 120.8(5) . . ?
C24 C23 C22 132.6(5) . . ?
C23 C24 H24 120.2 . . ?
C25 C24 C23 119.6(5) . . ?
C25 C24 H24 120.2 . . ?
C24 C25 C26 118.4(5) . . ?
C24 C25 C176 121.8(5) . . ?
C26 C25 C176 119.7(5) . . ?
C14 C26 C25 123.2(5) . . ?
C14 C26 H26 118.4 . . ?
C25 C26 H26 118.4 . . ?
C28 C27 C39 116.5(5) . . ?
C28 C27 C149 122.8(4) . . ?
C39 C27 C149 120.6(4) . . ?
C27 C28 N29 129.4(5) . . ?
C27 C28 C36 121.5(4) . . ?
C36 C28 N29 109.1(4) . . ?
N29 C30 C31 130.1(5) . . ?
N29 C30 C35 109.6(4) . . ?
C31 C30 C35 120.3(5) . . ?
C30 C31 C150 119.9(4) . . ?
C32 C31 C30 117.6(5) . . ?
C32 C31 C150 122.5(4) . . ?
C31 C32 H32 118.1 . . ?
C31 C32 C33 123.9(5) . . ?
C33 C32 H32 118.1 . . ?
C32 C33 C207 120.5(5) . . ?
C34 C33 C32 117.1(5) . . ?
C34 C33 C207 122.4(5) . . ?
C33 C34 H34 119.5 . . ?
C35 C34 C33 121.1(5) . . ?
C35 C34 H34 119.5 . . ?
C30 C35 C36 106.0(4) . . ?
C34 C35 C30 120.1(5) . . ?
C34 C35 C36 133.9(5) . . ?
C28 C36 C35 107.3(4) . . ?
C37 C36 C28 120.3(4) . . ?
C37 C36 C35 132.4(5) . . ?
C36 C37 H37 119.5 . . ?
C36 C37 C38 121.1(5) . . ?
C38 C37 H37 119.5 . . ?
C37 C38 C39 117.4(4) . . ?
C37 C38 C203 123.1(5) . . ?
C39 C38 C203 119.4(4) . . ?
C27 C39 C38 123.2(5) . . ?
C27 C39 H39 118.4 . . ?
C38 C39 H39 118.4 . . ?
C41 C40 C153 121.2(4) . . ?
C52 C40 C41 116.8(4) . . ?
C52 C40 C153 122.1(4) . . ?
N42 C41 C40 128.6(4) . . ?
N42 C41 C49 110.5(4) . . ?
C49 C41 C40 120.9(4) . . ?
N42 C43 C44 127.6(4) . . ?
N42 C43 C48 109.3(4) . . ?
C48 C43 C44 123.1(4) . . ?
C43 C44 C45 116.4(4) . . ?
C43 C44 C154 122.7(4) . . ?
C154 C44 C45 120.9(5) . . ?
C44 C45 H45 119.8 . . ?
C46 C45 C44 120.5(5) . . ?
C46 C45 H45 119.8 . . ?
C45 C46 H46 119.2 . . ?
C47 C46 C45 121.6(5) . . ?
C47 C46 H46 119.2 . . ?
C46 C47 H47 120.6 . . ?
C46 C47 C48 118.8(5) . . ?
C48 C47 H47 120.6 . . ?
C43 C48 C49 106.8(4) . . ?
C47 C48 C43 119.5(5) . . ?
C47 C48 C49 133.7(5) . . ?
C41 C49 C48 105.8(4) . . ?
C50 C49 C41 120.8(5) . . ?
C50 C49 C48 133.2(4) . . ?
C49 C50 H50 121.2 . . ?
C51 C50 C49 117.5(5) . . ?
C51 C50 H50 121.2 . . ?
C50 C51 H51 119.2 . . ?
C52 C51 C50 121.7(5) . . ?
C52 C51 H51 119.2 . . ?
C40 C52 H52 119.0 . . ?
C51 C52 C40 122.0(5) . . ?
C51 C52 H52 119.0 . . ?
C65 C53 C54 116.2(4) . . ?
C65 C53 C157 124.7(4) . . ?
C157 C53 C54 119.1(4) . . ?
N55 C54 C53 129.5(4) . . ?
N55 C54 C62 109.3(4) . . ?
C62 C54 C53 121.1(4) . . ?
N55 C56 C61 110.2(4) . . ?
C57 C56 N55 128.5(4) . . ?
C57 C56 C61 121.2(4) . . ?
C56 C57 C58 116.9(4) . . ?
C56 C57 C158 121.8(4) . . ?
C58 C57 C158 121.3(4) . . ?
C57 C58 H58 118.5 . . ?
C57 C58 C59 123.1(5) . . ?
C59 C58 H58 118.5 . . ?
C58 C59 C215 120.1(4) . . ?
C60 C59 C58 118.5(5) . . ?
C60 C59 C215 121.4(4) . . ?
C59 C60 H60 120.5 . . ?
C61 C60 C59 119.1(4) . . ?
C61 C60 H60 120.5 . . ?
C56 C61 C62 105.5(4) . . ?
C60 C61 C56 121.2(5) . . ?
C60 C61 C62 133.3(5) . . ?
C54 C62 C61 106.4(4) . . ?
C63 C62 C54 120.3(4) . . ?
C63 C62 C61 133.3(5) . . ?
C62 C63 H63 120.0 . . ?
C62 C63 C64 120.0(5) . . ?
C64 C63 H63 120.0 . . ?
C63 C64 C211 119.2(4) . . ?
C65 C64 C63 118.1(5) . . ?
C65 C64 C211 122.6(4) . . ?
C53 C65 H65 117.9 . . ?
C64 C65 C53 124.2(5) . . ?
C64 C65 H65 117.9 . . ?
C67 C66 C161 120.2(5) . . ?
C78 C66 C67 117.6(5) . . ?
C78 C66 C161 122.2(5) . . ?
N68 C67 C66 130.2(5) . . ?
N68 C67 C75 109.4(5) . . ?
C66 C67 C75 120.3(5) . . ?
N68 C69 C70 130.3(5) . . ?
N68 C69 C74 109.8(5) . . ?
C70 C69 C74 119.8(5) . . ?
C69 C70 C162 120.8(5) . . ?
C71 C70 C69 118.0(5) . . ?
C71 C70 C162 121.2(5) . . ?
C70 C71 H71 118.0 . . ?
C70 C71 C72 124.1(5) . . ?
C72 C71 H71 117.9 . . ?
C71 C72 C242 120.6(5) . . ?
C73 C72 C71 115.9(5) . . ?
C73 C72 C242 123.4(6) . . ?
C72 C73 H73 118.8 . . ?
C74 C73 C72 122.4(5) . . ?
C74 C73 H73 118.8 . . ?
C73 C74 C69 119.7(5) . . ?
C73 C74 C75 134.2(5) . . ?
C75 C74 C69 106.1(5) . . ?
C67 C75 C74 106.8(5) . . ?
C67 C75 C76 120.3(5) . . ?
C76 C75 C74 132.8(6) . . ?
C75 C76 H76 120.1 . . ?
C77 C76 C75 119.9(6) . . ?
C77 C76 H76 120.1 . . ?
C76 C77 C78 119.0(5) . . ?
C76 C77 C238 122.0(6) . . ?
C78 C77 C238 118.9(6) . . ?
C66 C78 H78 118.5 . . ?
C77 C78 C66 122.9(6) . . ?
C77 C78 H78 118.5 . . ?
C91 C79 C80 117.3(5) . . ?
C91 C79 C165 123.2(5) . . ?
C165 C79 C80 119.4(5) . . ?
N81 C80 C79 128.1(4) . . ?
C88 C80 N81 110.9(4) . . ?
C88 C80 C79 121.1(5) . . ?
N81 C82 C87 108.9(5) . . ?
C83 C82 N81 129.1(5) . . ?
C83 C82 C87 122.0(5) . . ?
C82 C83 C84 118.2(5) . . ?
C82 C83 C166 119.0(5) . . ?
C84 C83 C166 122.7(5) . . ?
C83 C84 H84 119.1 . . ?
C83 C84 C85 121.8(6) . . ?
C85 C84 H84 119.1 . . ?
C84 C85 C250 120.7(6) . . ?
C86 C85 C84 118.9(5) . . ?
C86 C85 C250 120.4(5) . . ?
C85 C86 H86 119.7 . . ?
C85 C86 C87 120.7(5) . . ?
C87 C86 H86 119.7 . . ?
C82 C87 C88 107.7(4) . . ?
C86 C87 C82 118.3(5) . . ?
C86 C87 C88 134.0(5) . . ?
C80 C88 C87 106.0(5) . . ?
C89 C88 C80 119.5(5) . . ?
C89 C88 C87 134.5(5) . . ?
C88 C89 H89 119.1 . . ?
C90 C89 C88 121.9(5) . . ?
C90 C89 H89 119.1 . . ?
C89 C90 C91 117.8(5) . . ?
C89 C90 C246 121.8(5) . . ?
C91 C90 C246 120.4(5) . . ?
C79 C91 C90 122.4(5) . . ?
C79 C91 H91 118.8 . . ?
C90 C91 H91 118.8 . . ?
C93 C92 C140 119.2(4) . . ?
C97 C92 C93 118.8(5) . . ?
C97 C92 C140 121.9(5) . . ?
C92 C93 H93 120.0 . . ?
C94 C93 C92 119.9(5) . . ?
C94 C93 H93 120.0 . . ?
C93 C94 H94 119.8 . . ?
C95 C94 C93 120.4(6) . . ?
C95 C94 H94 119.8 . . ?
C94 C95 H95 120.1 . . ?
C96 C95 C94 119.7(5) . . ?
C96 C95 H95 120.1 . . ?
C95 C96 H96 120.1 . . ?
C97 C96 C95 119.8(5) . . ?
C97 C96 H96 120.1 . . ?
C92 C97 H97 119.4 . . ?
C96 C97 C92 121.3(5) . . ?
C96 C97 H97 119.4 . . ?
N99 C98 C103 120.8(5) . . ?
N99 C98 C143 113.2(5) . . ?
C103 C98 C143 125.9(5) . . ?
N99 C100 C101 122.5(5) . . ?
N99 C100 C144 113.2(5) . . ?
C101 C100 C144 124.2(5) . . ?
C100 C101 H101 121.5 . . ?
C100 C101 C102 116.9(5) . . ?
C102 C101 H101 121.5 . . ?
C101 C102 H102 119.3 . . ?
C103 C102 C101 121.4(6) . . ?
C103 C102 H102 119.3 . . ?
C98 C103 H103 120.0 . . ?
C102 C103 C98 119.9(5) . . ?
C102 C103 H103 120.0 . . ?
N105 C104 C109 122.6(4) . . ?
N105 C104 C147 114.6(4) . . ?
C109 C104 C147 122.7(5) . . ?
N105 C106 C107 122.7(5) . . ?
N105 C106 C148 113.0(4) . . ?
C107 C106 C148 124.2(5) . . ?
C106 C107 H107 120.3 . . ?
C108 C107 C106 119.4(5) . . ?
C108 C107 H107 120.3 . . ?
C107 C108 C109 119.3(5) . . ?
C107 C108 C184 119.3(5) . . ?
C109 C108 C184 121.3(5) . . ?
C104 C109 C108 118.9(5) . . ?
C104 C109 H109 120.6 . . ?
C108 C109 H109 120.6 . . ?
N111 C110 C115 123.5(5) . . ?
N111 C110 C151 113.0(4) . . ?
C115 C110 C151 123.5(4) . . ?
N111 C112 C113 121.2(4) . . ?
N111 C112 C152 114.4(4) . . ?
C113 C112 C152 124.4(5) . . ?
C112 C113 H113 120.4 . . ?
C114 C113 C112 119.2(5) . . ?
C114 C113 H113 120.4 . . ?
C113 C114 H114 120.0 . . ?
C113 C114 C115 120.1(5) . . ?
C115 C114 H114 120.0 . . ?
C110 C115 H115 121.5 . . ?
C114 C115 C110 117.0(5) . . ?
C114 C115 H115 121.5 . . ?
N117 C116 C121 122.0(4) . . ?
N117 C116 C155 112.8(4) . . ?
C121 C116 C155 125.2(4) . . ?
N117 C118 C119 122.5(4) . . ?
N117 C118 C156 113.7(4) . . ?
C119 C118 C156 123.8(5) . . ?
C118 C119 H119 121.0 . . ?
C120 C119 C118 118.0(5) . . ?
C120 C119 H119 121.0 . . ?
C119 C120 H120 120.1 . . ?
C121 C120 C119 119.7(5) . . ?
C121 C120 H120 120.1 . . ?
C116 C121 C120 119.2(5) . . ?
C116 C121 H121 120.4 . . ?
C120 C121 H121 120.4 . . ?
N123 C122 C127 124.7(5) . . ?
N123 C122 C159 116.4(4) . . ?
C127 C122 C159 119.0(5) . . ?
N123 C124 C160 115.2(5) . . ?
C125 C124 N123 123.4(5) . . ?
C125 C124 C160 121.4(5) . . ?
C124 C125 H125 120.6 . . ?
C124 C125 C126 118.9(5) . . ?
C126 C125 H125 120.6 . . ?
C125 C126 C127 118.7(5) . . ?
C125 C126 C219 125.7(5) . . ?
C127 C126 C219 115.5(5) . . ?
C122 C127 C126 117.8(5) . . ?
C122 C127 H127 121.1 . . ?
C126 C127 H127 121.1 . . ?
N129 C128 C133 121.4(5) . . ?
N129 C128 C163 114.7(4) . . ?
C163 C128 C133 123.8(5) . . ?
N129 C130 C131 122.0(5) . . ?
N129 C130 C164 114.5(4) . . ?
C131 C130 C164 123.5(5) . . ?
C130 C131 H131 120.3 . . ?
C132 C131 C130 119.3(5) . . ?
C132 C131 H131 120.3 . . ?
C131 C132 H132 120.0 . . ?
C131 C132 C133 120.0(5) . . ?
C133 C132 H132 120.0 . . ?
C128 C133 H133 120.9 . . ?
C132 C133 C128 118.2(5) . . ?
C132 C133 H133 120.9 . . ?
C135 C134 C167 120.3(5) . . ?
C139 C134 C135 118.4(5) . . ?
C139 C134 C167 121.3(5) . . ?
C134 C135 H135 119.8 . . ?
C136 C135 C134 120.4(5) . . ?
C136 C135 H135 119.8 . . ?
C135 C136 H136 119.9 . . ?
C135 C136 C137 120.2(6) . . ?
C137 C136 H136 119.9 . . ?
C136 C137 H137 119.7 . . ?
C136 C137 C138 120.6(6) . . ?
C138 C137 H137 119.7 . . ?
C137 C138 H138 120.3 . . ?
C139 C138 C137 119.3(6) . . ?
C139 C138 H138 120.3 . . ?
C134 C139 H139 119.5 . . ?
C138 C139 C134 121.0(6) . . ?
C138 C139 H139 119.5 . . ?
C141 C140 C92 176.5(6) . . ?
C140 C141 C1 173.2(5) . . ?
C143 C142 C5 173.8(6) . . ?
C142 C143 C98 174.2(6) . . ?
C145 C144 C100 169.5(6) . . ?
C144 C145 C14 179.7(8) . . ?
C147 C146 C18 173.8(5) . . ?
C146 C147 C104 174.8(5) . . ?
C149 C148 C106 171.2(5) . . ?
C148 C149 C27 177.3(5) . . ?
C151 C150 C31 176.5(5) . . ?
C150 C151 C110 170.1(5) . . ?
C153 C152 C112 167.9(5) . . ?
C152 C153 C40 176.3(5) . . ?
C155 C154 C44 175.4(5) . . ?
C154 C155 C116 173.4(5) . . ?
C157 C156 C118 171.3(5) . . ?
C156 C157 C53 174.1(5) . . ?
C159 C158 C57 176.7(5) . . ?
C158 C159 C122 177.0(6) . . ?
C161 C160 C124 172.1(6) . . ?
C160 C161 C66 174.0(6) . . ?
C163 C162 C70 177.9(5) . . ?
C162 C163 C128 173.9(5) . . ?
C165 C164 C130 170.3(5) . . ?
C164 C165 C79 176.5(6) . . ?
C167 C166 C83 172.1(6) . . ?
C166 C167 C134 178.3(6) . . ?
C12 C168 C169 111.5(5) . . ?
C12 C168 C170 113.3(6) . . ?
C12 C168 C171 109.4(5) . . ?
C170 C168 C169 104.7(6) . . ?
C171 C168 C169 108.2(7) . . ?
C171 C168 C170 109.6(6) . . ?
C168 C169 H16A 109.5 . . ?
C168 C169 H16B 109.5 . . ?
C168 C169 H16C 109.5 . . ?
H16A C169 H16B 109.5 . . ?
H16A C169 H16C 109.5 . . ?
H16B C169 H16C 109.5 . . ?
C168 C170 H17J 109.5 . . ?
C168 C170 H17K 109.5 . . ?
C168 C170 H17L 109.5 . . ?
H17J C170 H17K 109.5 . . ?
H17J C170 H17L 109.5 . . ?
H17K C170 H17L 109.5 . . ?
C168 C171 H17G 109.5 . . ?
C168 C171 H17H 109.5 . . ?
C168 C171 H17I 109.5 . . ?
H17G C171 H17H 109.5 . . ?
H17G C171 H17I 109.5 . . ?
H17H C171 H17I 109.5 . . ?
C7 C172 C174 111.8(5) . . ?
C173 C172 C7 112.2(5) . . ?
C173 C172 C174 103.3(7) . . ?
C175 C172 C7 109.5(6) . . ?
C175 C172 C173 114.0(8) . . ?
C175 C172 C174 105.8(7) . . ?
C172 C173 H17M 109.5 . . ?
C172 C173 H17N 109.5 . . ?
C172 C173 H17O 109.5 . . ?
H17M C173 H17N 109.5 . . ?
H17M C173 H17O 109.5 . . ?
H17N C173 H17O 109.5 . . ?
C172 C174 H17S 109.5 . . ?
C172 C174 H17T 109.5 . . ?
C172 C174 H17U 109.5 . . ?
H17S C174 H17T 109.5 . . ?
H17S C174 H17U 109.5 . . ?
H17T C174 H17U 109.5 . . ?
C172 C175 H17V 109.5 . . ?
C172 C175 H17W 109.5 . . ?
C172 C175 H17X 109.5 . . ?
H17V C175 H17W 109.5 . . ?
H17V C175 H17X 109.5 . . ?
H17W C175 H17X 109.5 . . ?
C25 C176 C177 108.7(4) . . ?
C178 C176 C25 110.3(5) . . ?
C178 C176 C177 106.1(5) . . ?
C179 C176 C25 112.9(4) . . ?
C179 C176 C177 107.1(6) . . ?
C179 C176 C178 111.4(6) . . ?
C176 C177 H17A 109.5 . . ?
C176 C177 H17B 109.5 . . ?
C176 C177 H17C 109.5 . . ?
H17A C177 H17B 109.5 . . ?
H17A C177 H17C 109.5 . . ?
H17B C177 H17C 109.5 . . ?
C176 C178 H17D 109.5 . . ?
C176 C178 H17E 109.5 . . ?
C176 C178 H17F 109.5 . . ?
H17D C178 H17E 109.5 . . ?
H17D C178 H17F 109.5 . . ?
H17E C178 H17F 109.5 . . ?
C176 C179 H17P 109.5 . . ?
C176 C179 H17Q 109.5 . . ?
C176 C179 H17R 109.5 . . ?
H17P C179 H17Q 109.5 . . ?
H17P C179 H17R 109.5 . . ?
H17Q C179 H17R 109.5 . . ?
C20 C180 C183 103.1(6) . . ?
C181 C180 C20 116.9(7) . . ?
C181 C180 C182 119.0(7) . . ?
C181 C180 C183 105.8(8) . . ?
C182 C180 C20 114.8(6) . . ?
C182 C180 C183 91.6(7) . . ?
C180 C181 H18D 109.5 . . ?
C180 C181 H18E 109.5 . . ?
C180 C181 H18F 109.5 . . ?
H18D C181 H18E 109.5 . . ?
H18D C181 H18F 109.5 . . ?
H18E C181 H18F 109.5 . . ?
C180 C182 H18A 109.5 . . ?
C180 C182 H18B 109.5 . . ?
C180 C182 H18C 109.5 . . ?
H18A C182 H18B 109.5 . . ?
H18A C182 H18C 109.5 . . ?
H18B C182 H18C 109.5 . . ?
C180 C183 H18G 109.5 . . ?
C180 C183 H18H 109.5 . . ?
C180 C183 H18I 109.5 . . ?
H18G C183 H18H 109.5 . . ?
H18G C183 H18I 109.5 . . ?
H18H C183 H18I 109.5 . . ?
O185 C184 N186 124.2(5) . . ?
O185 C184 C108 119.5(5) . . ?
N186 C184 C108 116.3(5) . . ?
N186 C187 C200 117.7(5) . . ?
C188 C187 N186 120.7(6) . . ?
C188 C187 C200 121.6(5) . . ?
C187 C188 H188 120.0 . . ?
C187 C188 C189 120.1(6) . . ?
C189 C188 H188 120.0 . . ?
C188 C189 H189 119.4 . . ?
C190 C189 C188 121.3(6) . . ?
C190 C189 H189 119.4 . . ?
C189 C190 C191 122.5(6) . . ?
C189 C190 C201 119.8(5) . . ?
C201 C190 C191 117.7(6) . . ?
C190 C191 H191 119.8 . . ?
C192 C191 C190 120.4(6) . . ?
C192 C191 H191 119.8 . . ?
C191 C192 H192 118.2 . . ?
C191 C192 C193 123.6(6) . . ?
C193 C192 H192 118.2 . . ?
C192 C193 C202 117.4(6) . . ?
C194 C193 C192 123.6(6) . . ?
C194 C193 C202 119.0(6) . . ?
C193 C194 H194 118.7 . . ?
C193 C194 C195 122.7(6) . . ?
C195 C194 H194 118.7 . . ?
C194 C195 H195 120.6 . . ?
C194 C195 C196 118.8(7) . . ?
C196 C195 H195 120.6 . . ?
C195 C196 H196 119.7 . . ?
C197 C196 C195 120.6(7) . . ?
C197 C196 H196 119.7 . . ?
C196 C197 C198 122.3(6) . . ?
C196 C197 C202 119.7(6) . . ?
C202 C197 C198 117.9(6) . . ?
C197 C198 H198 119.3 . . ?
C199 C198 C197 121.4(6) . . ?
C199 C198 H198 119.3 . . ?
C198 C199 H199 118.9 . . ?
C198 C199 C200 122.2(5) . . ?
C200 C199 H199 118.9 . . ?
C187 C200 C201 117.1(5) . . ?
C199 C200 C187 124.4(5) . . ?
C199 C200 C201 118.5(5) . . ?
C190 C201 C200 120.1(6) . . ?
C190 C201 C202 121.2(5) . . ?
C202 C201 C200 118.7(5) . . ?
C193 C202 C201 119.7(6) . . ?
C197 C202 C193 119.1(6) . . ?
C197 C202 C201 121.2(5) . . ?
C204 C203 C38 109.2(5) . . ?
C204 C203 C206 107.9(7) . . ?
C205 C203 C38 113.4(5) . . ?
C205 C203 C204 105.2(6) . . ?
C205 C203 C206 110.0(6) . . ?
C206 C203 C38 110.7(5) . . ?
C203 C204 H20G 109.5 . . ?
C203 C204 H20H 109.5 . . ?
C203 C204 H20I 109.5 . . ?
H20G C204 H20H 109.5 . . ?
H20G C204 H20I 109.5 . . ?
H20H C204 H20I 109.5 . . ?
C203 C205 H20M 109.5 . . ?
C203 C205 H20N 109.5 . . ?
C203 C205 H20O 109.5 . . ?
H20M C205 H20N 109.5 . . ?
H20M C205 H20O 109.5 . . ?
H20N C205 H20O 109.5 . . ?
C203 C206 H20J 109.5 . . ?
C203 C206 H20K 109.5 . . ?
C203 C206 H20L 109.5 . . ?
H20J C206 H20K 109.5 . . ?
H20J C206 H20L 109.5 . . ?
H20K C206 H20L 109.5 . . ?
C33 C207 C208 107.9(5) . . ?
C209 C207 C33 111.9(5) . . ?
C209 C207 C208 108.5(5) . . ?
C210 C207 C33 112.7(5) . . ?
C210 C207 C208 106.9(6) . . ?
C210 C207 C209 108.8(6) . . ?
C207 C208 H20D 109.5 . . ?
C207 C208 H20E 109.5 . . ?
C207 C208 H20F 109.5 . . ?
H20D C208 H20E 109.5 . . ?
H20D C208 H20F 109.5 . . ?
H20E C208 H20F 109.5 . . ?
C207 C209 H20A 109.5 . . ?
C207 C209 H20B 109.5 . . ?
C207 C209 H20C 109.5 . . ?
H20A C209 H20B 109.5 . . ?
H20A C209 H20C 109.5 . . ?
H20B C209 H20C 109.5 . . ?
C207 C210 H21P 109.5 . . ?
C207 C210 H21Q 109.5 . . ?
C207 C210 H21R 109.5 . . ?
H21P C210 H21Q 109.5 . . ?
H21P C210 H21R 109.5 . . ?
H21Q C210 H21R 109.5 . . ?
C64 C211 C212 106.7(5) . . ?
C213 C211 C64 113.1(5) . . ?
C213 C211 C212 105.4(7) . . ?
C213 C211 C214 113.4(6) . . ?
C214 C211 C64 112.9(5) . . ?
C214 C211 C212 104.4(7) . . ?
C211 C212 H21S 109.5 . . ?
C211 C212 H21T 109.5 . . ?
C211 C212 H21U 109.5 . . ?
H21S C212 H21T 109.5 . . ?
H21S C212 H21U 109.5 . . ?
H21T C212 H21U 109.5 . . ?
C211 C213 H21M 109.5 . . ?
C211 C213 H21N 109.5 . . ?
C211 C213 H21O 109.5 . . ?
H21M C213 H21N 109.5 . . ?
H21M C213 H21O 109.5 . . ?
H21N C213 H21O 109.5 . . ?
C211 C214 H21J 109.5 . . ?
C211 C214 H21K 109.5 . . ?
C211 C214 H21L 109.5 . . ?
H21J C214 H21K 109.5 . . ?
H21J C214 H21L 109.5 . . ?
H21K C214 H21L 109.5 . . ?
C216 C215 C59 109.9(5) . . ?
C216 C215 C218 109.1(6) . . ?
C217 C215 C59 108.0(4) . . ?
C217 C215 C216 109.9(6) . . ?
C217 C215 C218 108.1(5) . . ?
C218 C215 C59 111.8(4) . . ?
C215 C216 H21D 109.5 . . ?
C215 C216 H21E 109.5 . . ?
C215 C216 H21F 109.5 . . ?
H21D C216 H21E 109.5 . . ?
H21D C216 H21F 109.5 . . ?
H21E C216 H21F 109.5 . . ?
C215 C217 H21G 109.5 . . ?
C215 C217 H21H 109.5 . . ?
C215 C217 H21I 109.5 . . ?
H21G C217 H21H 109.5 . . ?
H21G C217 H21I 109.5 . . ?
H21H C217 H21I 109.5 . . ?
C215 C218 H21A 109.5 . . ?
C215 C218 H21B 109.5 . . ?
C215 C218 H21C 109.5 . . ?
H21A C218 H21B 109.5 . . ?
H21A C218 H21C 109.5 . . ?
H21B C218 H21C 109.5 . . ?
O220 C219 N221 123.2(5) . . ?
O220 C219 C126 121.9(5) . . ?
N221 C219 C126 114.8(6) . . ?
N221 C222 C223 120.6(6) . . ?
N221 C222 C235 119.4(6) . . ?
C223 C222 C235 119.9(6) . . ?
C222 C223 H223 117.3 . . ?
C224 C223 C222 125.4(7) . . ?
C224 C223 H223 117.3 . . ?
C223 C224 H224 121.4 . . ?
C223 C224 C225 117.1(7) . . ?
C225 C224 H224 121.4 . . ?
C226 C225 C224 118.4(7) . . ?
C236 C225 C224 118.0(6) . . ?
C236 C225 C226 123.6(8) . . ?
C225 C226 H226 120.2 . . ?
C225 C226 C227 119.5(8) . . ?
C227 C226 H226 120.2 . . ?
C226 C227 H227 120.0 . . ?
C226 C227 C228 120.1(6) . . ?
C228 C227 H227 120.0 . . ?
C229 C230 H230 120.0 . . ?
C229 C230 C231 120.0 . . ?
C231 C230 H230 120.0 . . ?
C230 C229 H229 120.0 . . ?
C230 C229 C228 120.0 . . ?
C228 C229 H229 120.0 . . ?
C229 C228 C227 121.0(5) . . ?
C237 C228 C227 119.0(5) . . ?
C237 C228 C229 120.0 . . ?
C228 C237 C232 120.0 . . ?
C228 C237 C236 119.9(4) . . ?
C232 C237 C236 120.1(4) . . ?
C237 C232 C233 119.8(5) . . ?
C231 C232 C237 120.0 . . ?
C231 C232 C233 120.1(5) . . ?
C230 C231 H231 120.0 . . ?
C232 C231 C230 120.0 . . ?
C232 C231 H231 120.0 . . ?
C232 C233 H233 120.8 . . ?
C234 C233 C232 118.4(7) . . ?
C234 C233 H233 120.8 . . ?
C233 C234 H234 117.4 . . ?
C233 C234 C235 125.2(6) . . ?
C235 C234 H234 117.4 . . ?
C222 C235 C236 115.8(6) . . ?
C234 C235 C222 126.3(5) . . ?
C234 C235 C236 117.9(6) . . ?
C225 C236 C237 117.8(6) . . ?
C225 C236 C235 123.8(6) . . ?
C235 C236 C237 118.4(6) . . ?
C239 C238 C77 108.4(5) . . ?
C240 C238 C77 112.2(5) . . ?
C240 C238 C239 107.4(7) . . ?
C240 C238 C241 108.8(5) . . ?
C241 C238 C77 110.8(5) . . ?
C241 C238 C239 109.1(6) . . ?
C238 C239 H23A 109.5 . . ?
C238 C239 H23B 109.5 . . ?
C238 C239 H23C 109.5 . . ?
H23A C239 H23B 109.5 . . ?
H23A C239 H23C 109.5 . . ?
H23B C239 H23C 109.5 . . ?
C238 C240 H24G 109.5 . . ?
C238 C240 H24H 109.5 . . ?
C238 C240 H24I 109.5 . . ?
H24G C240 H24H 109.5 . . ?
H24G C240 H24I 109.5 . . ?
H24H C240 H24I 109.5 . . ?
C238 C241 H24A 109.5 . . ?
C238 C241 H24B 109.5 . . ?
C238 C241 H24C 109.5 . . ?
H24A C241 H24B 109.5 . . ?
H24A C241 H24C 109.5 . . ?
H24B C241 H24C 109.5 . . ?
C72 C242 C243 104.8(5) . . ?
C72 C242 C245 112.5(5) . . ?
C244 C242 C72 113.7(6) . . ?
C244 C242 C243 107.8(5) . . ?
C244 C242 C245 109.8(6) . . ?
C245 C242 C243 107.8(6) . . ?
C242 C243 H24D 109.5 . . ?
C242 C243 H24E 109.5 . . ?
C242 C243 H24F 109.5 . . ?
H24D C243 H24E 109.5 . . ?
H24D C243 H24F 109.5 . . ?
H24E C243 H24F 109.5 . . ?
C242 C244 H24J 109.5 . . ?
C242 C244 H24K 109.5 . . ?
C242 C244 H24L 109.5 . . ?
H24J C244 H24K 109.5 . . ?
H24J C244 H24L 109.5 . . ?
H24K C244 H24L 109.5 . . ?
C242 C245 H24M 109.5 . . ?
C242 C245 H24N 109.5 . . ?
C242 C245 H24O 109.5 . . ?
H24M C245 H24N 109.5 . . ?
H24M C245 H24O 109.5 . . ?
H24N C245 H24O 109.5 . . ?
C247 C246 C90 112.2(6) . . ?
C247 C246 C248 111.5(8) . . ?
C247 C246 C249 109.8(8) . . ?
C248 C246 C90 107.6(6) . . ?
C249 C246 C90 113.5(5) . . ?
C249 C246 C248 101.9(7) . . ?
C246 C247 H24V 109.5 . . ?
C246 C247 H24W 109.5 . . ?
C246 C247 H24X 109.5 . . ?
H24V C247 H24W 109.5 . . ?
H24V C247 H24X 109.5 . . ?
H24W C247 H24X 109.5 . . ?
C246 C248 H24S 109.5 . . ?
C246 C248 H24T 109.5 . . ?
C246 C248 H24U 109.5 . . ?
H24S C248 H24T 109.5 . . ?
H24S C248 H24U 109.5 . . ?
H24T C248 H24U 109.5 . . ?
C246 C249 H24P 109.5 . . ?
C246 C249 H24Q 109.5 . . ?
C246 C249 H24R 109.5 . . ?
H24P C249 H24Q 109.5 . . ?
H24P C249 H24R 109.5 . . ?
H24Q C249 H24R 109.5 . . ?
C251 C250 C85 108.9(5) . . ?
C251 C250 C252 108.3(3) . . ?
C251 C250 C253 108.3(3) . . ?
C252 C250 C85 113.2(6) . . ?
C253 C250 C85 109.8(6) . . ?
C253 C250 C252 108.2(3) . . ?
C250 C251 H25G 109.5 . . ?
C250 C251 H25H 109.5 . . ?
C250 C251 H25I 109.5 . . ?
H25G C251 H25H 109.5 . . ?
H25G C251 H25I 109.5 . . ?
H25H C251 H25I 109.5 . . ?
C250 C252 H25A 109.5 . . ?
C250 C252 H25B 109.5 . . ?
C250 C252 H25C 109.5 . . ?
H25A C252 H25B 109.5 . . ?
H25A C252 H25C 109.5 . . ?
H25B C252 H25C 109.5 . . ?
C250 C253 H25D 109.5 . . ?
C250 C253 H25E 109.5 . . ?
C250 C253 H25F 109.5 . . ?
H25D C253 H25E 109.5 . . ?
H25D C253 H25F 109.5 . . ?
H25E C253 H25F 109.5 . . ?
H25L O254 H25M 104.5 . . ?
H25J O255 H25K 104.5 . . ?
H25P O256 H25Q 104.4 . . ?
H25N O257 H25O 104.6 . . ?
C259 N258 C271 123.1(7) . . ?
C259 N258 C278 118.4(6) . . ?
C271 N258 C278 118.4(6) . . ?
C264 N265 C282 114.1(6) . . ?
C266 N265 C264 125.1(7) . . ?
C266 N265 C282 120.7(6) . . ?
O274 C259 N258 118.0(7) . . ?
O274 C259 C260 123.5(6) . . ?
N258 C259 C260 118.5(6) . . ?
C261 C260 C259 121.5(6) . . ?
C261 C260 C272 119.5(7) . . ?
C272 C260 C259 119.0(6) . . ?
C260 C261 H261 119.3 . . ?
C260 C261 C262 121.4(6) . . ?
C262 C261 H261 119.3 . . ?
C261 C262 H262 119.8 . . ?
C263 C262 C261 120.5(7) . . ?
C263 C262 H262 119.8 . . ?
C262 C263 C264 119.2(7) . . ?
C262 C263 C273 118.8(7) . . ?
C273 C263 C264 122.1(6) . . ?
O275 C264 N265 120.1(7) . . ?
O275 C264 C263 124.9(7) . . ?
N265 C264 C263 114.9(7) . . ?
O276 C266 N265 122.0(8) . . ?
O276 C266 C267 119.1(7) . . ?
N265 C266 C267 118.9(6) . . ?
C268 C267 C266 121.9(6) . . ?
C268 C267 C273 119.4(8) . . ?
C273 C267 C266 118.6(7) . . ?
C267 C268 H268 118.5 . . ?
C267 C268 C269 123.0(7) . . ?
C269 C268 H268 118.5 . . ?
C268 C269 H269 120.4 . . ?
C268 C269 C270 119.3(6) . . ?
C270 C269 H269 120.4 . . ?
C271 C270 C269 120.3(6) . . ?
C272 C270 C269 117.9(7) . . ?
C272 C270 C271 121.7(6) . . ?
O277 C271 N258 117.0(7) . . ?
O277 C271 C270 124.9(6) . . ?
N258 C271 C270 118.0(6) . . ?
C270 C272 C260 119.5(7) . . ?
C270 C272 C273 122.3(6) . . ?
C273 C272 C260 118.2(6) . . ?
C263 C273 C267 120.3(7) . . ?
C272 C273 C263 121.6(6) . . ?
C272 C273 C267 118.0(6) . . ?
N258 C278 H27A 108.5 . . ?
N258 C278 H27B 108.5 . . ?
N258 C278 C279 115.2(6) . . ?
H27A C278 H27B 107.5 . . ?
C279 C278 H27A 108.5 . . ?
C279 C278 H27B 108.5 . . ?
C278 C279 H27C 108.8 . . ?
C278 C279 H27D 108.8 . . ?
H27C C279 H27D 107.7 . . ?
C280 C279 C278 113.8(8) . . ?
C280 C279 H27C 108.8 . . ?
C280 C279 H27D 108.8 . . ?
C279 C280 H28G 110.0 . . ?
C279 C280 H28H 110.0 . . ?
C279 C280 C281 108.6(10) . . ?
H28G C280 H28H 108.4 . . ?
C281 C280 H28G 110.0 . . ?
C281 C280 H28H 110.0 . . ?
C280 C281 H28L 109.5 . . ?
C280 C281 H28M 109.5 . . ?
C280 C281 H28N 109.5 . . ?
H28L C281 H28M 109.5 . . ?
H28L C281 H28N 109.5 . . ?
H28M C281 H28N 109.5 . . ?
N265 C282 H28A 108.8 . . ?
N265 C282 H28B 108.8 . . ?
N265 C282 C283 114.0(6) . . ?
H28A C282 H28B 107.7 . . ?
C283 C282 H28A 108.8 . . ?
C283 C282 H28B 108.8 . . ?
C282 C283 H28C 108.3 . . ?
C282 C283 H28D 108.3 . . ?
H28C C283 H28D 107.4 . . ?
C284 C283 C282 116.1(7) . . ?
C284 C283 H28C 108.3 . . ?
C284 C283 H28D 108.3 . . ?
C283 C284 H28E 108.7 . . ?
C283 C284 H28F 108.7 . . ?
C283 C284 C285 114.0(8) . . ?
H28E C284 H28F 107.6 . . ?
C285 C284 H28E 108.7 . . ?
C285 C284 H28F 108.7 . . ?
C284 C285 H28I 109.5 . . ?
C284 C285 H28J 109.5 . . ?
C284 C285 H28K 109.5 . . ?
H28I C285 H28J 109.5 . . ?
H28I C285 H28K 109.5 . . ?
H28J C285 H28K 109.5 . . ?
H29G C291 H29H 109.5 . . ?
H29G C291 H29I 109.5 . . ?
H29H C291 H29I 109.5 . . ?
C292 C291 H29G 109.5 . . ?
C292 C291 H29H 109.5 . . ?
C292 C291 H29I 109.5 . . ?
C291 C292 H29A 109.0 . . ?
C291 C292 H29B 109.0 . . ?
H29A C292 H29B 107.8 . . ?
C293 C292 C291 113.1(10) . . ?
C293 C292 H29A 109.0 . . ?
C293 C292 H29B 109.0 . . ?
C292 C293 H29C 107.5 . . ?
C292 C293 H29D 107.5 . . ?
C292 C293 C294 119.2(10) . . ?
H29C C293 H29D 107.0 . . ?
C294 C293 H29C 107.5 . . ?
C294 C293 H29D 107.5 . . ?
C293 C294 H29E 104.7 . . ?
C293 C294 H29F 104.7 . . ?
H29E C294 H29F 105.7 . . ?
C295 C294 C293 130.1(11) . . ?
C295 C294 H29E 104.7 . . ?
C295 C294 H29F 104.7 . . ?
C294 C295 H29J 109.5 . . ?
C294 C295 H29K 109.5 . . ?
C294 C295 H29L 109.5 . . ?
H29J C295 H29K 109.5 . . ?
H29J C295 H29L 109.5 . . ?
H29K C295 H29L 109.5 . . ?

loop_
_geom_bond_atom_site_label_1
_geom_bond_atom_site_label_2
_geom_bond_distance
_geom_bond_site_symmetry_2
_geom_bond_publ_flag
Cl1 C286 1.673(10) . ?
Cl28 C286 1.793(10) . ?
C286 H28O 0.9700 . ?
C286 H28P 0.9700 . ?
Cl2 C289 1.756(9) . ?
Cl29 C289 1.794(9) . ?
C289 H28Q 0.9700 . ?
C289 H28R 0.9700 . ?
O185 C184 1.234(6) . ?
O220 C219 1.206(7) . ?
N3 H3 0.8600 . ?
N3 C2 1.358(6) . ?
N3 C4 1.378(6) . ?
N16 H16 0.8600 . ?
N16 C15 1.403(6) . ?
N16 C17 1.390(6) . ?
N29 H29 0.8600 . ?
N29 C28 1.405(6) . ?
N29 C30 1.380(6) . ?
N42 H42 0.8600 . ?
N42 C41 1.377(6) . ?
N42 C43 1.400(6) . ?
N55 H55 0.8600 . ?
N55 C54 1.371(6) . ?
N55 C56 1.381(6) . ?
N68 H68 0.8600 . ?
N68 C67 1.394(6) . ?
N68 C69 1.383(6) . ?
N81 H81 0.8600 . ?
N81 C80 1.398(6) . ?
N81 C82 1.408(6) . ?
N99 C98 1.360(6) . ?
N99 C100 1.365(6) . ?
N105 C104 1.367(6) . ?
N105 C106 1.353(6) . ?
N111 C110 1.330(6) . ?
N111 C112 1.349(6) . ?
N117 C116 1.364(6) . ?
N117 C118 1.339(6) . ?
N123 C122 1.339(6) . ?
N123 C124 1.368(6) . ?
N129 C128 1.361(6) . ?
N129 C130 1.341(6) . ?
N186 H186 0.8600 . ?
N186 C184 1.336(7) . ?
N186 C187 1.431(6) . ?
N221 H221 0.8600 . ?
N221 C219 1.404(7) . ?
N221 C222 1.399(7) . ?
C1 C2 1.438(7) . ?
C1 C13 1.377(7) . ?
C1 C141 1.418(7) . ?
C2 C10 1.406(7) . ?
C4 C5 1.414(7) . ?
C4 C9 1.394(7) . ?
C5 C6 1.400(7) . ?
C5 C142 1.449(7) . ?
C6 H6 0.9300 . ?
C6 C7 1.386(7) . ?
C7 C8 1.382(8) . ?
C7 C172 1.526(7) . ?
C8 H8 0.9300 . ?
C8 C9 1.407(7) . ?
C9 C10 1.432(7) . ?
C10 C11 1.402(7) . ?
C11 H11 0.9300 . ?
C11 C12 1.387(8) . ?
C12 C13 1.434(7) . ?
C12 C168 1.482(8) . ?
C13 H13 0.9300 . ?
C14 C15 1.390(7) . ?
C14 C26 1.394(6) . ?
C14 C145 1.442(8) . ?
C15 C23 1.405(7) . ?
C17 C18 1.384(6) . ?
C17 C22 1.401(6) . ?
C18 C19 1.408(7) . ?
C18 C146 1.451(7) . ?
C19 H19 0.9300 . ?
C19 C20 1.380(7) . ?
C20 C21 1.388(7) . ?
C20 C180 1.516(8) . ?
C21 H21 0.9300 . ?
C21 C22 1.399(7) . ?
C22 C23 1.438(7) . ?
C23 C24 1.397(7) . ?
C24 H24 0.9300 . ?
C24 C25 1.386(7) . ?
C25 C26 1.412(7) . ?
C25 C176 1.541(7) . ?
C26 H26 0.9300 . ?
C27 C28 1.395(7) . ?
C27 C39 1.407(7) . ?
C27 C149 1.423(7) . ?
C28 C36 1.397(7) . ?
C30 C31 1.398(7) . ?
C30 C35 1.418(7) . ?
C31 C32 1.391(7) . ?
C31 C150 1.445(7) . ?
C32 H32 0.9300 . ?
C32 C33 1.411(7) . ?
C33 C34 1.393(7) . ?
C33 C207 1.522(7) . ?
C34 H34 0.9300 . ?
C34 C35 1.395(7) . ?
C35 C36 1.448(7) . ?
C36 C37 1.382(7) . ?
C37 H37 0.9300 . ?
C37 C38 1.390(7) . ?
C38 C39 1.411(7) . ?
C38 C203 1.519(7) . ?
C39 H39 0.9300 . ?
C40 C41 1.419(6) . ?
C40 C52 1.385(6) . ?
C40 C153 1.429(7) . ?
C41 C49 1.399(6) . ?
C43 C44 1.390(7) . ?
C43 C48 1.396(6) . ?
C44 C45 1.417(6) . ?
C44 C154 1.426(7) . ?
C45 H45 0.9300 . ?
C45 C46 1.402(7) . ?
C46 H46 0.9300 . ?
C46 C47 1.378(7) . ?
C47 H47 0.9300 . ?
C47 C48 1.394(7) . ?
C48 C49 1.454(7) . ?
C49 C50 1.402(7) . ?
C50 H50 0.9300 . ?
C50 C51 1.388(7) . ?
C51 H51 0.9300 . ?
C51 C52 1.386(7) . ?
C52 H52 0.9300 . ?
C53 C54 1.415(6) . ?
C53 C65 1.395(7) . ?
C53 C157 1.414(7) . ?
C54 C62 1.400(7) . ?
C56 C57 1.399(6) . ?
C56 C61 1.390(6) . ?
C57 C58 1.388(7) . ?
C57 C158 1.415(7) . ?
C58 H58 0.9300 . ?
C58 C59 1.413(7) . ?
C59 C60 1.396(7) . ?
C59 C215 1.542(7) . ?
C60 H60 0.9300 . ?
C60 C61 1.396(7) . ?
C61 C62 1.466(7) . ?
C62 C63 1.390(7) . ?
C63 H63 0.9300 . ?
C63 C64 1.407(7) . ?
C64 C65 1.383(7) . ?
C64 C211 1.538(7) . ?
C65 H65 0.9300 . ?
C66 C67 1.393(7) . ?
C66 C78 1.396(7) . ?
C66 C161 1.428(8) . ?
C67 C75 1.415(7) . ?
C69 C70 1.386(7) . ?
C69 C74 1.424(8) . ?
C70 C71 1.394(7) . ?
C70 C162 1.437(8) . ?
C71 H71 0.9300 . ?
C71 C72 1.409(8) . ?
C72 C73 1.385(8) . ?
C72 C242 1.519(8) . ?
C73 H73 0.9300 . ?
C73 C74 1.386(8) . ?
C74 C75 1.440(8) . ?
C75 C76 1.402(7) . ?
C76 H76 0.9300 . ?
C76 C77 1.376(8) . ?
C77 C78 1.397(8) . ?
C77 C238 1.557(8) . ?
C78 H78 0.9300 . ?
C79 C80 1.416(7) . ?
C79 C91 1.393(7) . ?
C79 C165 1.423(7) . ?
C80 C88 1.395(7) . ?
C82 C83 1.375(7) . ?
C82 C87 1.408(7) . ?
C83 C84 1.378(7) . ?
C83 C166 1.451(7) . ?
C84 H84 0.9300 . ?
C84 C85 1.404(8) . ?
C85 C86 1.383(8) . ?
C85 C250 1.533(8) . ?
C86 H86 0.9300 . ?
C86 C87 1.396(7) . ?
C87 C88 1.439(7) . ?
C88 C89 1.385(7) . ?
C89 H89 0.9300 . ?
C89 C90 1.383(8) . ?
C90 C91 1.418(7) . ?
C90 C246 1.534(8) . ?
C91 H91 0.9300 . ?
C92 C93 1.377(7) . ?
C92 C97 1.392(7) . ?
C92 C140 1.453(7) . ?
C93 H93 0.9300 . ?
C93 C94 1.377(7) . ?
C94 H94 0.9300 . ?
C94 C95 1.376(8) . ?
C95 H95 0.9300 . ?
C95 C96 1.380(8) . ?
C96 H96 0.9300 . ?
C96 C97 1.351(7) . ?
C97 H97 0.9300 . ?
C98 C103 1.383(7) . ?
C98 C143 1.433(7) . ?
C100 C101 1.390(7) . ?
C100 C144 1.430(7) . ?
C101 H101 0.9300 . ?
C101 C102 1.386(8) . ?
C102 H102 0.9300 . ?
C102 C103 1.346(8) . ?
C103 H103 0.9300 . ?
C104 C109 1.384(6) . ?
C104 C147 1.433(7) . ?
C106 C107 1.394(7) . ?
C106 C148 1.442(8) . ?
C107 H107 0.9300 . ?
C107 C108 1.364(7) . ?
C108 C109 1.392(7) . ?
C108 C184 1.507(7) . ?
C109 H109 0.9300 . ?
C110 C115 1.399(6) . ?
C110 C151 1.465(7) . ?
C112 C113 1.395(7) . ?
C112 C152 1.435(7) . ?
C113 H113 0.9300 . ?
C113 C114 1.380(7) . ?
C114 H114 0.9300 . ?
C114 C115 1.388(7) . ?
C115 H115 0.9300 . ?
C116 C121 1.369(7) . ?
C116 C155 1.446(7) . ?
C118 C119 1.393(7) . ?
C118 C156 1.449(7) . ?
C119 H119 0.9300 . ?
C119 C120 1.390(7) . ?
C120 H120 0.9300 . ?
C120 C121 1.384(7) . ?
C121 H121 0.9300 . ?
C122 C127 1.374(7) . ?
C122 C159 1.446(7) . ?
C124 C125 1.366(7) . ?
C124 C160 1.421(8) . ?
C125 H125 0.9300 . ?
C125 C126 1.399(7) . ?
C126 C127 1.405(7) . ?
C126 C219 1.504(7) . ?
C127 H127 0.9300 . ?
C128 C133 1.412(7) . ?
C128 C163 1.386(7) . ?
C130 C131 1.395(7) . ?
C130 C164 1.422(7) . ?
C131 H131 0.9300 . ?
C131 C132 1.372(7) . ?
C132 H132 0.9300 . ?
C132 C133 1.386(7) . ?
C133 H133 0.9300 . ?
C134 C135 1.411(7) . ?
C134 C139 1.387(8) . ?
C134 C167 1.431(8) . ?
C135 H135 0.9300 . ?
C135 C136 1.366(7) . ?
C136 H136 0.9300 . ?
C136 C137 1.362(8) . ?
C137 H137 0.9300 . ?
C137 C138 1.398(8) . ?
C138 H138 0.9300 . ?
C138 C139 1.367(8) . ?
C139 H139 0.9300 . ?
C140 C141 1.193(6) . ?
C142 C143 1.174(7) . ?
C144 C145 1.192(7) . ?
C146 C147 1.196(6) . ?
C148 C149 1.204(7) . ?
C150 C151 1.173(7) . ?
C152 C153 1.197(6) . ?
C154 C155 1.204(7) . ?
C156 C157 1.208(7) . ?
C158 C159 1.198(6) . ?
C160 C161 1.221(7) . ?
C162 C163 1.230(7) . ?
C164 C165 1.216(7) . ?
C166 C167 1.208(7) . ?
C168 C169 1.554(10) . ?
C168 C170 1.526(9) . ?
C168 C171 1.530(9) . ?
C169 H16A 0.9600 . ?
C169 H16B 0.9600 . ?
C169 H16C 0.9600 . ?
C170 H17J 0.9600 . ?
C170 H17K 0.9600 . ?
C170 H17L 0.9600 . ?
C171 H17G 0.9600 . ?
C171 H17H 0.9600 . ?
C171 H17I 0.9600 . ?
C172 C173 1.469(9) . ?
C172 C174 1.584(10) . ?
C172 C175 1.483(10) . ?
C173 H17M 0.9600 . ?
C173 H17N 0.9600 . ?
C173 H17O 0.9600 . ?
C174 H17S 0.9600 . ?
C174 H17T 0.9600 . ?
C174 H17U 0.9600 . ?
C175 H17V 0.9600 . ?
C175 H17W 0.9600 . ?
C175 H17X 0.9600 . ?
C176 C177 1.544(8) . ?
C176 C178 1.525(9) . ?
C176 C179 1.462(8) . ?
C177 H17A 0.9600 . ?
C177 H17B 0.9600 . ?
C177 H17C 0.9600 . ?
C178 H17D 0.9600 . ?
C178 H17E 0.9600 . ?
C178 H17F 0.9600 . ?
C179 H17P 0.9600 . ?
C179 H17Q 0.9600 . ?
C179 H17R 0.9600 . ?
C180 C181 1.314(10) . ?
C180 C182 1.511(9) . ?
C180 C183 1.692(13) . ?
C181 H18D 0.9600 . ?
C181 H18E 0.9600 . ?
C181 H18F 0.9600 . ?
C182 H18A 0.9600 . ?
C182 H18B 0.9600 . ?
C182 H18C 0.9600 . ?
C183 H18G 0.9600 . ?
C183 H18H 0.9600 . ?
C183 H18I 0.9600 . ?
C187 C188 1.375(7) . ?
C187 C200 1.423(8) . ?
C188 H188 0.9300 . ?
C188 C189 1.403(7) . ?
C189 H189 0.9300 . ?
C189 C190 1.369(8) . ?
C190 C191 1.461(8) . ?
C190 C201 1.418(8) . ?
C191 H191 0.9300 . ?
C191 C192 1.350(9) . ?
C192 H192 0.9300 . ?
C192 C193 1.425(9) . ?
C193 C194 1.369(9) . ?
C193 C202 1.440(8) . ?
C194 H194 0.9300 . ?
C194 C195 1.400(10) . ?
C195 H195 0.9300 . ?
C195 C196 1.407(9) . ?
C196 H196 0.9300 . ?
C196 C197 1.404(9) . ?
C197 C198 1.432(8) . ?
C197 C202 1.421(8) . ?
C198 H198 0.9300 . ?
C198 C199 1.357(8) . ?
C199 H199 0.9300 . ?
C199 C200 1.417(8) . ?
C200 C201 1.444(7) . ?
C201 C202 1.430(8) . ?
C203 C204 1.496(9) . ?
C203 C205 1.485(9) . ?
C203 C206 1.509(9) . ?
C204 H20G 0.9600 . ?
C204 H20H 0.9600 . ?
C204 H20I 0.9600 . ?
C205 H20M 0.9600 . ?
C205 H20N 0.9600 . ?
C205 H20O 0.9600 . ?
C206 H20J 0.9600 . ?
C206 H20K 0.9600 . ?
C206 H20L 0.9600 . ?
C207 C208 1.556(9) . ?
C207 C209 1.513(9) . ?
C207 C210 1.496(9) . ?
C208 H20D 0.9600 . ?
C208 H20E 0.9600 . ?
C208 H20F 0.9600 . ?
C209 H20A 0.9600 . ?
C209 H20B 0.9600 . ?
C209 H20C 0.9600 . ?
C210 H21P 0.9600 . ?
C210 H21Q 0.9600 . ?
C210 H21R 0.9600 . ?
C211 C212 1.603(10) . ?
C211 C213 1.444(8) . ?
C211 C214 1.496(8) . ?
C212 H21S 0.9600 . ?
C212 H21T 0.9600 . ?
C212 H21U 0.9600 . ?
C213 H21M 0.9600 . ?
C213 H21N 0.9600 . ?
C213 H21O 0.9600 . ?
C214 H21J 0.9600 . ?
C214 H21K 0.9600 . ?
C214 H21L 0.9600 . ?
C215 C216 1.518(8) . ?
C215 C217 1.520(8) . ?
C215 C218 1.527(8) . ?
C216 H21D 0.9600 . ?
C216 H21E 0.9600 . ?
C216 H21F 0.9600 . ?
C217 H21G 0.9600 . ?
C217 H21H 0.9600 . ?
C217 H21I 0.9600 . ?
C218 H21A 0.9600 . ?
C218 H21B 0.9600 . ?
C218 H21C 0.9600 . ?
C222 C223 1.403(8) . ?
C222 C235 1.420(8) . ?
C223 H223 0.9300 . ?
C223 C224 1.330(8) . ?
C224 H224 0.9300 . ?
C224 C225 1.483(10) . ?
C225 C226 1.380(9) . ?
C225 C236 1.393(9) . ?
C226 H226 0.9300 . ?
C226 C227 1.380(11) . ?
C227 H227 0.9300 . ?
C227 C228 1.475(10) . ?
C230 H230 0.9300 . ?
C230 C229 1.3900 . ?
C230 C231 1.3900 . ?
C229 H229 0.9300 . ?
C229 C228 1.3900 . ?
C228 C237 1.3900 . ?
C237 C232 1.3900 . ?
C237 C236 1.458(7) . ?
C232 C231 1.3900 . ?
C232 C233 1.441(7) . ?
C231 H231 0.9300 . ?
C233 H233 0.9300 . ?
C233 C234 1.345(9) . ?
C234 H234 0.9300 . ?
C234 C235 1.389(8) . ?
C235 C236 1.430(8) . ?
C238 C239 1.545(10) . ?
C238 C240 1.525(9) . ?
C238 C241 1.517(9) . ?
C239 H23A 0.9600 . ?
C239 H23B 0.9600 . ?
C239 H23C 0.9600 . ?
C240 H24G 0.9600 . ?
C240 H24H 0.9600 . ?
C240 H24I 0.9600 . ?
C241 H24A 0.9600 . ?
C241 H24B 0.9600 . ?
C241 H24C 0.9600 . ?
C242 C243 1.575(9) . ?
C242 C244 1.498(10) . ?
C242 C245 1.530(9) . ?
C243 H24D 0.9600 . ?
C243 H24E 0.9600 . ?
C243 H24F 0.9600 . ?
C244 H24J 0.9600 . ?
C244 H24K 0.9600 . ?
C244 H24L 0.9600 . ?
C245 H24M 0.9600 . ?
C245 H24N 0.9600 . ?
C245 H24O 0.9600 . ?
C246 C247 1.407(10) . ?
C246 C248 1.524(11) . ?
C246 C249 1.512(10) . ?
C247 H24V 0.9600 . ?
C247 H24W 0.9600 . ?
C247 H24X 0.9600 . ?
C248 H24S 0.9600 . ?
C248 H24T 0.9600 . ?
C248 H24U 0.9600 . ?
C249 H24P 0.9600 . ?
C249 H24Q 0.9600 . ?
C249 H24R 0.9600 . ?
C250 C251 1.511(3) . ?
C250 C252 1.511(3) . ?
C250 C253 1.511(3) . ?
C251 H25G 0.9600 . ?
C251 H25H 0.9600 . ?
C251 H25I 0.9600 . ?
C252 H25A 0.9600 . ?
C252 H25B 0.9600 . ?
C252 H25C 0.9600 . ?
C253 H25D 0.9600 . ?
C253 H25E 0.9600 . ?
C253 H25F 0.9600 . ?
O254 H25L 0.8506 . ?
O254 H25M 0.8508 . ?
O255 H25J 0.8515 . ?
O255 H25K 0.8488 . ?
O256 H25P 0.8489 . ?
O256 H25Q 0.8498 . ?
O257 H25N 0.8501 . ?
O257 H25O 0.8473 . ?
O274 C259 1.257(7) . ?
O275 C264 1.210(8) . ?
O276 C266 1.242(7) . ?
O277 C271 1.245(8) . ?
N258 C259 1.381(8) . ?
N258 C271 1.411(8) . ?
N258 C278 1.470(9) . ?
N265 C264 1.439(9) . ?
N265 C266 1.351(9) . ?
N265 C282 1.519(9) . ?
C259 C260 1.482(10) . ?
C260 C261 1.364(9) . ?
C260 C272 1.432(8) . ?
C261 H261 0.9300 . ?
C261 C262 1.404(9) . ?
C262 H262 0.9300 . ?
C262 C263 1.384(8) . ?
C263 C264 1.445(10) . ?
C263 C273 1.398(9) . ?
C266 C267 1.458(10) . ?
C267 C268 1.373(9) . ?
C267 C273 1.427(8) . ?
C268 H268 0.9300 . ?
C268 C269 1.380(9) . ?
C269 H269 0.9300 . ?
C269 C270 1.428(8) . ?
C270 C271 1.432(10) . ?
C270 C272 1.406(9) . ?
C272 C273 1.405(10) . ?
C278 H27A 0.9700 . ?
C278 H27B 0.9700 . ?
C278 C279 1.469(9) . ?
C279 H27C 0.9700 . ?
C279 H27D 0.9700 . ?
C279 C280 1.412(12) . ?
C280 H28G 0.9700 . ?
C280 H28H 0.9700 . ?
C280 C281 1.588(15) . ?
C281 H28L 0.9600 . ?
C281 H28M 0.9600 . ?
C281 H28N 0.9600 . ?
C282 H28A 0.9700 . ?
C282 H28B 0.9700 . ?
C282 C283 1.554(11) . ?
C283 H28C 0.9700 . ?
C283 H28D 0.9700 . ?
C283 C284 1.496(10) . ?
C284 H28E 0.9700 . ?
C284 H28F 0.9700 . ?
C284 C285 1.534(11) . ?
C285 H28I 0.9600 . ?
C285 H28J 0.9600 . ?
C285 H28K 0.9600 . ?
C291 H29G 0.9600 . ?
C291 H29H 0.9600 . ?
C291 H29I 0.9600 . ?
C291 C292 1.684(14) . ?
C292 H29A 0.9700 . ?
C292 H29B 0.9700 . ?
C292 C293 1.465(14) . ?
C293 H29C 0.9700 . ?
C293 H29D 0.9700 . ?
C293 C294 1.570(13) . ?
C294 H29E 0.9700 . ?
C294 H29F 0.9700 . ?
C294 C295 1.543(2) . ?
C295 H29J 0.9600 . ?
C295 H29K 0.9600 . ?
C295 H29L 0.9600 . ?

loop_
_geom_torsion_atom_site_label_1
_geom_torsion_atom_site_label_2
_geom_torsion_atom_site_label_3
_geom_torsion_atom_site_label_4
_geom_torsion
_geom_torsion_site_symmetry_1
_geom_torsion_site_symmetry_2
_geom_torsion_site_symmetry_3
_geom_torsion_site_symmetry_4
_geom_torsion_publ_flag
N3 C2 C10 C9 1.4(6) . . . . ?
N3 C2 C10 C11 -177.7(5) . . . . ?
N3 C4 C5 C6 179.6(5) . . . . ?
N3 C4 C5 C142 0.0(8) . . . . ?
N3 C4 C9 C8 -177.7(4) . . . . ?
N3 C4 C9 C10 -0.6(6) . . . . ?
N16 C15 C23 C22 0.1(6) . . . . ?
N16 C15 C23 C24 176.3(4) . . . . ?
N16 C17 C18 C19 174.0(5) . . . . ?
N16 C17 C18 C146 -2.2(8) . . . . ?
N16 C17 C22 C21 -174.7(4) . . . . ?
N16 C17 C22 C23 0.9(6) . . . . ?
N29 C28 C36 C35 -0.2(6) . . . . ?
N29 C28 C36 C37 179.8(5) . . . . ?
N29 C30 C31 C32 -179.3(5) . . . . ?
N29 C30 C31 C150 2.0(9) . . . . ?
N29 C30 C35 C34 -179.7(5) . . . . ?
N29 C30 C35 C36 -0.4(6) . . . . ?
N42 C41 C49 C48 -0.3(5) . . . . ?
N42 C41 C49 C50 176.2(4) . . . . ?
N42 C43 C44 C45 -178.5(4) . . . . ?
N42 C43 C44 C154 2.9(8) . . . . ?
N42 C43 C48 C47 178.5(4) . . . . ?
N42 C43 C48 C49 -2.6(5) . . . . ?
N55 C54 C62 C61 -1.4(5) . . . . ?
N55 C54 C62 C63 178.4(4) . . . . ?
N55 C56 C57 C58 -179.7(4) . . . . ?
N55 C56 C57 C158 2.8(8) . . . . ?
N55 C56 C61 C60 179.1(4) . . . . ?
N55 C56 C61 C62 1.1(5) . . . . ?
N68 C67 C75 C74 -1.1(6) . . . . ?
N68 C67 C75 C76 -177.6(5) . . . . ?
N68 C69 C70 C71 -177.4(6) . . . . ?
N68 C69 C70 C162 1.7(9) . . . . ?
N68 C69 C74 C73 178.3(5) . . . . ?
N68 C69 C74 C75 -1.3(6) . . . . ?
N81 C80 C88 C87 0.2(6) . . . . ?
N81 C80 C88 C89 -177.8(4) . . . . ?
N81 C82 C83 C84 178.8(5) . . . . ?
N81 C82 C83 C166 2.0(8) . . . . ?
N81 C82 C87 C86 -179.0(4) . . . . ?
N81 C82 C87 C88 -0.5(5) . . . . ?
N99 C98 C103 C102 -2.7(9) . . . . ?
N99 C100 C101 C102 -2.1(8) . . . . ?
N99 C100 C144 C145 32(3) . . . . ?
N105 C104 C109 C108 0.5(7) . . . . ?
N105 C106 C107 C108 -0.1(7) . . . . ?
N111 C110 C115 C114 -1.3(8) . . . . ?
N111 C112 C113 C114 0.4(7) . . . . ?
N111 C112 C152 C153 -1(3) . . . . ?
N117 C116 C121 C120 -1.3(8) . . . . ?
N117 C118 C119 C120 -0.5(8) . . . . ?
N123 C122 C127 C126 2.4(7) . . . . ?
N123 C124 C125 C126 -0.4(8) . . . . ?
N129 C128 C133 C132 -1.3(8) . . . . ?
N129 C130 C131 C132 1.4(8) . . . . ?
N186 C187 C188 C189 177.2(5) . . . . ?
N186 C187 C200 C199 1.8(8) . . . . ?
N186 C187 C200 C201 -179.0(4) . . . . ?
N221 C222 C223 C224 178.6(6) . . . . ?
N221 C222 C235 C234 -3.5(9) . . . . ?
N221 C222 C235 C236 178.5(5) . . . . ?
C1 C2 C10 C9 178.1(4) . . . . ?
C1 C2 C10 C11 -1.0(8) . . . . ?
C2 N3 C4 C5 178.1(5) . . . . ?
C2 N3 C4 C9 1.4(6) . . . . ?
C2 C1 C13 C12 -1.7(8) . . . . ?
C2 C10 C11 C12 1.1(8) . . . . ?
C4 N3 C2 C1 -178.1(5) . . . . ?
C4 N3 C2 C10 -1.8(6) . . . . ?
C4 C5 C6 C7 0.2(8) . . . . ?
C4 C9 C10 C2 -0.5(6) . . . . ?
C4 C9 C10 C11 178.4(6) . . . . ?
C5 C4 C9 C8 5.4(7) . . . . ?
C5 C4 C9 C10 -177.5(5) . . . . ?
C5 C6 C7 C8 2.4(8) . . . . ?
C5 C6 C7 C172 -176.5(5) . . . . ?
C6 C7 C8 C9 -1.1(8) . . . . ?
C6 C7 C172 C173 -119.4(8) . . . . ?
C6 C7 C172 C174 -4.0(8) . . . . ?
C6 C7 C172 C175 113.0(8) . . . . ?
C7 C8 C9 C4 -2.7(8) . . . . ?
C7 C8 C9 C10 -178.8(6) . . . . ?
C8 C7 C172 C173 61.8(9) . . . . ?
C8 C7 C172 C174 177.2(6) . . . . ?
C8 C7 C172 C175 -65.9(8) . . . . ?
C8 C9 C10 C2 176.0(6) . . . . ?
C8 C9 C10 C11 -5.1(11) . . . . ?
C9 C4 C5 C6 -4.1(7) . . . . ?
C9 C4 C5 C142 176.3(5) . . . . ?
C9 C10 C11 C12 -177.6(6) . . . . ?
C10 C11 C12 C13 -1.4(8) . . . . ?
C10 C11 C12 C168 177.7(5) . . . . ?
C11 C12 C13 C1 1.8(8) . . . . ?
C11 C12 C168 C169 -133.3(7) . . . . ?
C11 C12 C168 C170 -15.5(9) . . . . ?
C11 C12 C168 C171 107.1(7) . . . . ?
C13 C1 C2 N3 177.3(5) . . . . ?
C13 C1 C2 C10 1.2(7) . . . . ?
C13 C12 C168 C169 45.7(8) . . . . ?
C13 C12 C168 C170 163.6(6) . . . . ?
C13 C12 C168 C171 -73.9(8) . . . . ?
C14 C15 C23 C22 -177.4(5) . . . . ?
C14 C15 C23 C24 -1.2(8) . . . . ?
C15 N16 C17 C18 -175.1(5) . . . . ?
C15 N16 C17 C22 -0.8(5) . . . . ?
C15 C14 C26 C25 0.1(8) . . . . ?
C15 C23 C24 C25 1.6(8) . . . . ?
C17 N16 C15 C14 177.6(5) . . . . ?
C17 N16 C15 C23 0.4(5) . . . . ?
C17 C18 C19 C20 -1.7(8) . . . . ?
C17 C22 C23 C15 -0.6(6) . . . . ?
C17 C22 C23 C24 -176.2(5) . . . . ?
C18 C17 C22 C21 0.0(8) . . . . ?
C18 C17 C22 C23 175.7(4) . . . . ?
C18 C19 C20 C21 2.4(9) . . . . ?
C18 C19 C20 C180 -176.4(6) . . . . ?
C19 C20 C21 C22 -1.8(9) . . . . ?
C19 C20 C180 C181 -125.6(9) . . . . ?
C19 C20 C180 C182 20.7(10) . . . . ?
C19 C20 C180 C183 118.7(7) . . . . ?
C20 C21 C22 C17 0.7(8) . . . . ?
C20 C21 C22 C23 -173.7(6) . . . . ?
C21 C20 C180 C181 55.5(11) . . . . ?
C21 C20 C180 C182 -158.1(7) . . . . ?
C21 C20 C180 C183 -60.1(9) . . . . ?
C21 C22 C23 C15 174.2(6) . . . . ?
C21 C22 C23 C24 -1.3(10) . . . . ?
C22 C17 C18 C19 0.4(7) . . . . ?
C22 C17 C18 C146 -175.8(5) . . . . ?
C22 C23 C24 C25 176.6(5) . . . . ?
C23 C24 C25 C26 -1.1(8) . . . . ?
C23 C24 C25 C176 176.1(5) . . . . ?
C24 C25 C26 C14 0.3(8) . . . . ?
C24 C25 C176 C177 -90.4(7) . . . . ?
C24 C25 C176 C178 25.5(8) . . . . ?
C24 C25 C176 C179 150.9(7) . . . . ?
C26 C14 C15 N16 -176.5(5) . . . . ?
C26 C14 C15 C23 0.4(8) . . . . ?
C26 C25 C176 C177 86.7(6) . . . . ?
C26 C25 C176 C178 -157.4(6) . . . . ?
C26 C25 C176 C179 -32.0(8) . . . . ?
C27 C28 C36 C35 -179.2(5) . . . . ?
C27 C28 C36 C37 0.7(8) . . . . ?
C28 N29 C30 C31 -179.9(5) . . . . ?
C28 N29 C30 C35 0.3(6) . . . . ?
C28 C27 C39 C38 0.3(7) . . . . ?
C28 C36 C37 C38 0.0(8) . . . . ?
C30 N29 C28 C27 178.9(5) . . . . ?
C30 N29 C28 C36 -0.1(6) . . . . ?
C30 C31 C32 C33 -0.3(9) . . . . ?
C30 C35 C36 C28 0.4(6) . . . . ?
C30 C35 C36 C37 -179.6(6) . . . . ?
C31 C30 C35 C34 0.4(8) . . . . ?
C31 C30 C35 C36 179.7(5) . . . . ?
C31 C32 C33 C34 -1.0(9) . . . . ?
C31 C32 C33 C207 177.9(6) . . . . ?
C32 C33 C34 C35 1.9(9) . . . . ?
C32 C33 C207 C208 -76.2(7) . . . . ?
C32 C33 C207 C209 43.1(8) . . . . ?
C32 C33 C207 C210 166.0(7) . . . . ?
C33 C34 C35 C30 -1.7(9) . . . . ?
C33 C34 C35 C36 179.2(6) . . . . ?
C34 C33 C207 C208 102.6(7) . . . . ?
C34 C33 C207 C209 -138.1(6) . . . . ?
C34 C33 C207 C210 -15.2(10) . . . . ?
C34 C35 C36 C28 179.5(6) . . . . ?
C34 C35 C36 C37 -0.4(11) . . . . ?
C35 C30 C31 C32 0.5(8) . . . . ?
C35 C30 C31 C150 -178.2(5) . . . . ?
C35 C36 C37 C38 179.9(6) . . . . ?
C36 C37 C38 C39 -0.5(8) . . . . ?
C36 C37 C38 C203 177.8(5) . . . . ?
C37 C38 C39 C27 0.4(8) . . . . ?
C37 C38 C203 C204 -108.6(7) . . . . ?
C37 C38 C203 C205 8.4(9) . . . . ?
C37 C38 C203 C206 132.7(7) . . . . ?
C39 C27 C28 N29 -179.7(5) . . . . ?
C39 C27 C28 C36 -0.8(7) . . . . ?
C39 C38 C203 C204 69.6(7) . . . . ?
C39 C38 C203 C205 -173.4(6) . . . . ?
C39 C38 C203 C206 -49.1(7) . . . . ?
C40 C41 C49 C48 178.0(4) . . . . ?
C40 C41 C49 C50 -5.5(7) . . . . ?
C41 N42 C43 C44 -178.5(5) . . . . ?
C41 N42 C43 C48 2.5(5) . . . . ?
C41 C40 C52 C51 -3.2(7) . . . . ?
C41 C49 C50 C51 0.7(7) . . . . ?
C43 N42 C41 C40 -179.4(5) . . . . ?
C43 N42 C41 C49 -1.3(5) . . . . ?
C43 C44 C45 C46 0.9(7) . . . . ?
C43 C48 C49 C41 1.8(5) . . . . ?
C43 C48 C49 C50 -174.1(5) . . . . ?
C44 C43 C48 C47 -0.6(7) . . . . ?
C44 C43 C48 C49 178.3(4) . . . . ?
C44 C45 C46 C47 -2.1(8) . . . . ?
C45 C46 C47 C48 1.9(8) . . . . ?
C46 C47 C48 C43 -0.5(7) . . . . ?
C46 C47 C48 C49 -179.1(5) . . . . ?
C47 C48 C49 C41 -179.5(5) . . . . ?
C47 C48 C49 C50 4.6(9) . . . . ?
C48 C43 C44 C45 0.4(7) . . . . ?
C48 C43 C44 C154 -178.2(4) . . . . ?
C48 C49 C50 C51 176.1(5) . . . . ?
C49 C50 C51 C52 2.7(8) . . . . ?
C50 C51 C52 C40 -1.5(8) . . . . ?
C52 C40 C41 N42 -175.4(4) . . . . ?
C52 C40 C41 C49 6.6(7) . . . . ?
C53 C54 C62 C61 -179.3(4) . . . . ?
C53 C54 C62 C63 0.5(7) . . . . ?
C54 N55 C56 C57 178.3(5) . . . . ?
C54 N55 C56 C61 -2.0(5) . . . . ?
C54 C53 C65 C64 -0.1(8) . . . . ?
C54 C62 C63 C64 0.7(8) . . . . ?
C56 N55 C54 C53 179.8(5) . . . . ?
C56 N55 C54 C62 2.2(5) . . . . ?
C56 C57 C58 C59 0.4(7) . . . . ?
C56 C61 C62 C54 0.2(5) . . . . ?
C56 C61 C62 C63 -179.6(6) . . . . ?
C57 C56 C61 C60 -1.2(8) . . . . ?
C57 C56 C61 C62 -179.2(4) . . . . ?
C57 C58 C59 C60 -1.1(7) . . . . ?
C57 C58 C59 C215 -179.8(4) . . . . ?
C58 C59 C60 C61 0.6(7) . . . . ?
C58 C59 C215 C216 -53.4(7) . . . . ?
C58 C59 C215 C217 66.5(7) . . . . ?
C58 C59 C215 C218 -174.8(5) . . . . ?
C59 C60 C61 C56 0.4(7) . . . . ?
C59 C60 C61 C62 177.9(5) . . . . ?
C60 C59 C215 C216 127.9(6) . . . . ?
C60 C59 C215 C217 -112.2(6) . . . . ?
C60 C59 C215 C218 6.6(7) . . . . ?
C60 C61 C62 C54 -177.5(5) . . . . ?
C60 C61 C62 C63 2.7(10) . . . . ?
C61 C56 C57 C58 0.7(7) . . . . ?
C61 C56 C57 C158 -176.8(5) . . . . ?
C61 C62 C63 C64 -179.5(5) . . . . ?
C62 C63 C64 C65 -1.5(8) . . . . ?
C62 C63 C64 C211 177.6(5) . . . . ?
C63 C64 C65 C53 1.3(8) . . . . ?
C63 C64 C211 C212 -77.0(7) . . . . ?
C63 C64 C211 C213 38.4(8) . . . . ?
C63 C64 C211 C214 168.8(6) . . . . ?
C65 C53 C54 N55 -178.2(5) . . . . ?
C65 C53 C54 C62 -0.8(7) . . . . ?
C65 C64 C211 C212 102.0(7) . . . . ?
C65 C64 C211 C213 -142.5(7) . . . . ?
C65 C64 C211 C214 -12.1(9) . . . . ?
C66 C67 C75 C74 176.8(5) . . . . ?
C66 C67 C75 C76 0.3(8) . . . . ?
C67 N68 C69 C70 175.6(6) . . . . ?
C67 N68 C69 C74 0.7(6) . . . . ?
C67 C66 C78 C77 -1.4(8) . . . . ?
C67 C75 C76 C77 -0.7(9) . . . . ?
C69 N68 C67 C66 -177.4(5) . . . . ?
C69 N68 C67 C75 0.3(6) . . . . ?
C69 C70 C71 C72 3.3(9) . . . . ?
C69 C74 C75 C67 1.5(6) . . . . ?
C69 C74 C75 C76 177.3(6) . . . . ?
C70 C69 C74 C73 2.7(9) . . . . ?
C70 C69 C74 C75 -176.9(5) . . . . ?
C70 C71 C72 C73 -3.2(9) . . . . ?
C70 C71 C72 C242 176.7(6) . . . . ?
C71 C72 C73 C74 2.9(9) . . . . ?
C71 C72 C242 C243 -80.9(8) . . . . ?
C71 C72 C242 C244 36.6(9) . . . . ?
C71 C72 C242 C245 162.2(7) . . . . ?
C72 C73 C74 C69 -2.8(9) . . . . ?
C72 C73 C74 C75 176.7(6) . . . . ?
C73 C72 C242 C243 98.9(7) . . . . ?
C73 C72 C242 C244 -143.5(7) . . . . ?
C73 C72 C242 C245 -17.9(10) . . . . ?
C73 C74 C75 C67 -178.1(6) . . . . ?
C73 C74 C75 C76 -2.2(12) . . . . ?
C74 C69 C70 C71 -2.9(8) . . . . ?
C74 C69 C70 C162 176.2(5) . . . . ?
C74 C75 C76 C77 -176.1(6) . . . . ?
C75 C76 C77 C78 0.1(8) . . . . ?
C75 C76 C77 C238 177.7(5) . . . . ?
C76 C77 C78 C66 1.0(8) . . . . ?
C76 C77 C238 C239 -119.6(8) . . . . ?
C76 C77 C238 C240 -1.2(8) . . . . ?
C76 C77 C238 C241 120.6(6) . . . . ?
C78 C66 C67 N68 178.1(5) . . . . ?
C78 C66 C67 C75 0.7(8) . . . . ?
C78 C77 C238 C239 58.0(8) . . . . ?
C78 C77 C238 C240 176.4(5) . . . . ?
C78 C77 C238 C241 -61.8(7) . . . . ?
C79 C80 C88 C87 -179.6(4) . . . . ?
C79 C80 C88 C89 2.3(7) . . . . ?
C80 N81 C82 C83 -178.4(5) . . . . ?
C80 N81 C82 C87 0.6(5) . . . . ?
C80 C79 C91 C90 1.0(7) . . . . ?
C80 C88 C89 C90 -0.3(8) . . . . ?
C82 N81 C80 C79 179.3(5) . . . . ?
C82 N81 C80 C88 -0.5(5) . . . . ?
C82 C83 C84 C85 0.9(8) . . . . ?
C82 C87 C88 C80 0.2(6) . . . . ?
C82 C87 C88 C89 177.8(5) . . . . ?
C83 C82 C87 C86 0.1(7) . . . . ?
C83 C82 C87 C88 178.6(5) . . . . ?
C83 C84 C85 C86 -1.8(9) . . . . ?
C83 C84 C85 C250 -179.7(5) . . . . ?
C84 C85 C86 C87 1.8(8) . . . . ?
C84 C85 C250 C251 -132.0(6) . . . . ?
C84 C85 C250 C252 -11.4(7) . . . . ?
C84 C85 C250 C253 109.7(6) . . . . ?
C85 C86 C87 C82 -1.0(8) . . . . ?
C85 C86 C87 C88 -179.0(6) . . . . ?
C86 C85 C250 C251 50.1(7) . . . . ?
C86 C85 C250 C252 170.7(6) . . . . ?
C86 C85 C250 C253 -68.2(7) . . . . ?
C86 C87 C88 C80 178.3(6) . . . . ?
C86 C87 C88 C89 -4.0(10) . . . . ?
C87 C82 C83 C84 -0.1(7) . . . . ?
C87 C82 C83 C166 -176.9(5) . . . . ?
C87 C88 C89 C90 -177.6(6) . . . . ?
C88 C89 C90 C91 -1.4(8) . . . . ?
C88 C89 C90 C246 177.9(5) . . . . ?
C89 C90 C91 C79 0.9(8) . . . . ?
C89 C90 C246 C247 -48.7(10) . . . . ?
C89 C90 C246 C248 74.2(8) . . . . ?
C89 C90 C246 C249 -173.8(6) . . . . ?
C91 C79 C80 N81 177.5(5) . . . . ?
C91 C79 C80 C88 -2.7(7) . . . . ?
C91 C90 C246 C247 130.5(9) . . . . ?
C91 C90 C246 C248 -106.6(7) . . . . ?
C91 C90 C246 C249 5.4(8) . . . . ?
C92 C93 C94 C95 -0.1(9) . . . . ?
C93 C92 C97 C96 -1.1(8) . . . . ?
C93 C94 C95 C96 -0.1(9) . . . . ?
C94 C95 C96 C97 -0.3(9) . . . . ?
C95 C96 C97 C92 0.9(9) . . . . ?
C97 C92 C93 C94 0.6(8) . . . . ?
C98 N99 C100 C101 1.9(8) . . . . ?
C98 N99 C100 C144 -175.2(5) . . . . ?
C100 N99 C98 C103 0.5(8) . . . . ?
C100 N99 C98 C143 176.8(5) . . . . ?
C100 C101 C102 C103 -0.1(9) . . . . ?
C101 C100 C144 C145 -145(3) . . . . ?
C101 C102 C103 C98 2.4(10) . . . . ?
C104 N105 C106 C107 -0.6(7) . . . . ?
C104 N105 C106 C148 176.4(4) . . . . ?
C106 N105 C104 C109 0.4(7) . . . . ?
C106 N105 C104 C147 -178.5(4) . . . . ?
C106 C107 C108 C109 1.0(7) . . . . ?
C106 C107 C108 C184 179.0(5) . . . . ?
C107 C108 C109 C104 -1.2(7) . . . . ?
C107 C108 C184 O185 -31.0(8) . . . . ?
C107 C108 C184 N186 147.6(5) . . . . ?
C109 C108 C184 O185 147.0(5) . . . . ?
C109 C108 C184 N186 -34.4(7) . . . . ?
C110 N111 C112 C113 -0.5(7) . . . . ?
C110 N111 C112 C152 -179.9(4) . . . . ?
C112 N111 C110 C115 1.0(7) . . . . ?
C112 N111 C110 C151 179.2(4) . . . . ?
C112 C113 C114 C115 -0.8(8) . . . . ?
C113 C112 C152 C153 -180(100) . . . . ?
C113 C114 C115 C110 1.2(7) . . . . ?
C116 N117 C118 C119 -0.4(8) . . . . ?
C116 N117 C118 C156 178.5(5) . . . . ?
C118 N117 C116 C121 1.3(8) . . . . ?
C118 N117 C116 C155 -179.4(4) . . . . ?
C118 C119 C120 C121 0.5(8) . . . . ?
C119 C120 C121 C116 0.4(8) . . . . ?
C122 N123 C124 C125 0.4(7) . . . . ?
C122 N123 C124 C160 177.5(4) . . . . ?
C124 N123 C122 C127 -1.4(7) . . . . ?
C124 N123 C122 C159 178.4(4) . . . . ?
C124 C125 C126 C127 1.4(7) . . . . ?
C124 C125 C126 C219 178.0(5) . . . . ?
C125 C126 C127 C122 -2.3(7) . . . . ?
C125 C126 C219 O220 176.3(5) . . . . ?
C125 C126 C219 N221 -1.0(8) . . . . ?
C127 C126 C219 O220 -7.0(8) . . . . ?
C127 C126 C219 N221 175.7(5) . . . . ?
C128 N129 C130 C131 -1.8(7) . . . . ?
C128 N129 C130 C164 177.9(4) . . . . ?
C130 N129 C128 C133 1.7(8) . . . . ?
C130 N129 C128 C163 -178.1(5) . . . . ?
C130 C131 C132 C133 -1.0(8) . . . . ?
C131 C132 C133 C128 0.9(8) . . . . ?
C134 C135 C136 C137 -1.4(9) . . . . ?
C135 C134 C139 C138 -0.1(9) . . . . ?
C135 C136 C137 C138 0.5(10) . . . . ?
C136 C137 C138 C139 0.6(10) . . . . ?
C137 C138 C139 C134 -0.7(9) . . . . ?
C139 C134 C135 C136 1.2(8) . . . . ?
C140 C92 C93 C94 178.0(5) . . . . ?
C140 C92 C97 C96 -178.3(5) . . . . ?
C141 C1 C2 N3 3.1(8) . . . . ?
C141 C1 C2 C10 -173.0(5) . . . . ?
C141 C1 C13 C12 172.5(5) . . . . ?
C142 C5 C6 C7 179.8(5) . . . . ?
C143 C98 C103 C102 -178.5(6) . . . . ?
C144 C100 C101 C102 174.7(6) . . . . ?
C145 C14 C15 N16 -0.5(9) . . . . ?
C145 C14 C15 C23 176.4(5) . . . . ?
C145 C14 C26 C25 -176.0(5) . . . . ?
C146 C18 C19 C20 174.7(5) . . . . ?
C147 C104 C109 C108 179.3(5) . . . . ?
C148 C106 C107 C108 -176.8(5) . . . . ?
C149 C27 C28 N29 2.8(8) . . . . ?
C149 C27 C28 C36 -178.3(5) . . . . ?
C149 C27 C39 C38 177.9(5) . . . . ?
C150 C31 C32 C33 178.4(6) . . . . ?
C151 C110 C115 C114 -179.3(5) . . . . ?
C152 C112 C113 C114 179.8(5) . . . . ?
C153 C40 C41 N42 5.1(8) . . . . ?
C153 C40 C41 C49 -172.9(4) . . . . ?
C153 C40 C52 C51 176.3(5) . . . . ?
C154 C44 C45 C46 179.5(5) . . . . ?
C155 C116 C121 C120 179.5(5) . . . . ?
C156 C118 C119 C120 -179.2(5) . . . . ?
C157 C53 C54 N55 2.1(8) . . . . ?
C157 C53 C54 C62 179.5(5) . . . . ?
C157 C53 C65 C64 179.6(5) . . . . ?
C158 C57 C58 C59 177.9(5) . . . . ?
C159 C122 C127 C126 -177.4(4) . . . . ?
C160 C124 C125 C126 -177.4(5) . . . . ?
C161 C66 C67 N68 0.9(9) . . . . ?
C161 C66 C67 C75 -176.5(5) . . . . ?
C161 C66 C78 C77 175.8(5) . . . . ?
C162 C70 C71 C72 -175.8(6) . . . . ?
C163 C128 C133 C132 178.5(5) . . . . ?
C164 C130 C131 C132 -178.2(5) . . . . ?
C165 C79 C80 N81 -0.7(8) . . . . ?
C165 C79 C80 C88 179.1(5) . . . . ?
C165 C79 C91 C90 179.2(5) . . . . ?
C166 C83 C84 C85 177.6(5) . . . . ?
C167 C134 C135 C136 179.6(5) . . . . ?
C167 C134 C139 C138 -178.5(5) . . . . ?
C168 C12 C13 C1 -177.3(5) . . . . ?
C172 C7 C8 C9 177.8(5) . . . . ?
C176 C25 C26 C14 -176.9(5) . . . . ?
C180 C20 C21 C22 177.0(6) . . . . ?
C184 N186 C187 C188 -27.7(8) . . . . ?
C184 N186 C187 C200 153.0(5) . . . . ?
C184 C108 C109 C104 -179.2(5) . . . . ?
C187 N186 C184 O185 5.2(9) . . . . ?
C187 N186 C184 C108 -173.4(5) . . . . ?
C187 C188 C189 C190 2.9(8) . . . . ?
C187 C200 C201 C190 0.7(8) . . . . ?
C187 C200 C201 C202 179.9(5) . . . . ?
C188 C187 C200 C199 -177.5(5) . . . . ?
C188 C187 C200 C201 1.7(8) . . . . ?
C188 C189 C190 C191 -180.0(5) . . . . ?
C188 C189 C190 C201 -0.4(9) . . . . ?
C189 C190 C191 C192 -179.1(6) . . . . ?
C189 C190 C201 C200 -1.3(8) . . . . ?
C189 C190 C201 C202 179.5(5) . . . . ?
C190 C191 C192 C193 -0.1(9) . . . . ?
C190 C201 C202 C193 -0.6(8) . . . . ?
C190 C201 C202 C197 179.6(5) . . . . ?
C191 C190 C201 C200 178.2(5) . . . . ?
C191 C190 C201 C202 -0.9(8) . . . . ?
C191 C192 C193 C194 179.7(6) . . . . ?
C191 C192 C193 C202 -1.4(9) . . . . ?
C192 C193 C194 C195 178.8(6) . . . . ?
C192 C193 C202 C197 -178.5(5) . . . . ?
C192 C193 C202 C201 1.7(8) . . . . ?
C193 C194 C195 C196 1.3(10) . . . . ?
C194 C193 C202 C197 0.6(8) . . . . ?
C194 C193 C202 C201 -179.3(5) . . . . ?
C194 C195 C196 C197 -2.9(10) . . . . ?
C195 C196 C197 C198 -178.1(6) . . . . ?
C195 C196 C197 C202 3.3(9) . . . . ?
C196 C197 C198 C199 -176.6(6) . . . . ?
C196 C197 C202 C193 -2.1(8) . . . . ?
C196 C197 C202 C201 177.7(6) . . . . ?
C197 C198 C199 C200 -2.6(9) . . . . ?
C198 C197 C202 C193 179.2(5) . . . . ?
C198 C197 C202 C201 -1.0(8) . . . . ?
C198 C199 C200 C187 -178.8(6) . . . . ?
C198 C199 C200 C201 2.0(8) . . . . ?
C199 C200 C201 C190 180.0(5) . . . . ?
C199 C200 C201 C202 -0.8(8) . . . . ?
C200 C187 C188 C189 -3.5(8) . . . . ?
C200 C201 C202 C193 -179.7(5) . . . . ?
C200 C201 C202 C197 0.4(8) . . . . ?
C201 C190 C191 C192 1.3(8) . . . . ?
C202 C193 C194 C195 -0.2(9) . . . . ?
C202 C197 C198 C199 2.0(9) . . . . ?
C203 C38 C39 C27 -178.0(5) . . . . ?
C207 C33 C34 C35 -176.9(6) . . . . ?
C211 C64 C65 C53 -177.8(5) . . . . ?
C215 C59 C60 C61 179.3(5) . . . . ?
C219 N221 C222 C223 118.2(6) . . . . ?
C219 N221 C222 C235 -61.1(8) . . . . ?
C219 C126 C127 C122 -179.3(4) . . . . ?
C222 N221 C219 O220 9.2(9) . . . . ?
C222 N221 C219 C126 -173.6(5) . . . . ?
C222 C223 C224 C225 3.1(9) . . . . ?
C222 C235 C236 C225 2.6(8) . . . . ?
C222 C235 C236 C237 178.7(5) . . . . ?
C223 C222 C235 C234 177.2(5) . . . . ?
C223 C222 C235 C236 -0.9(8) . . . . ?
C223 C224 C225 C226 179.7(5) . . . . ?
C223 C224 C225 C236 -1.3(9) . . . . ?
C224 C225 C226 C227 179.3(6) . . . . ?
C224 C225 C236 C237 -177.7(5) . . . . ?
C224 C225 C236 C235 -1.5(9) . . . . ?
C225 C226 C227 C228 0.4(10) . . . . ?
C226 C225 C236 C237 1.2(9) . . . . ?
C226 C225 C236 C235 177.4(6) . . . . ?
C226 C227 C228 C229 179.8(5) . . . . ?
C226 C227 C228 C237 -3.0(8) . . . . ?
C227 C228 C237 C232 -177.3(4) . . . . ?
C227 C228 C237 C236 4.6(5) . . . . ?
C230 C229 C228 C227 177.2(5) . . . . ?
C230 C229 C228 C237 0.0 . . . . ?
C229 C230 C231 C232 0.0 . . . . ?
C229 C228 C237 C232 0.0 . . . . ?
C229 C228 C237 C236 -178.1(5) . . . . ?
C228 C237 C232 C231 0.0 . . . . ?
C228 C237 C232 C233 177.3(5) . . . . ?
C228 C237 C236 C225 -3.8(7) . . . . ?
C228 C237 C236 C235 179.8(4) . . . . ?
C237 C232 C231 C230 0.0 . . . . ?
C237 C232 C233 C234 5.3(9) . . . . ?
C232 C237 C236 C225 178.1(4) . . . . ?
C232 C237 C236 C235 1.7(7) . . . . ?
C232 C233 C234 C235 -3.2(11) . . . . ?
C231 C230 C229 C228 0.0 . . . . ?
C231 C232 C233 C234 -177.4(5) . . . . ?
C233 C232 C231 C230 -177.3(5) . . . . ?
C233 C234 C235 C222 -177.7(7) . . . . ?
C233 C234 C235 C236 0.3(10) . . . . ?
C234 C235 C236 C225 -175.7(6) . . . . ?
C234 C235 C236 C237 0.5(8) . . . . ?
C235 C222 C223 C224 -2.0(9) . . . . ?
C236 C225 C226 C227 0.4(10) . . . . ?
C236 C237 C232 C231 178.1(5) . . . . ?
C236 C237 C232 C233 -4.6(6) . . . . ?
C238 C77 C78 C66 -176.7(5) . . . . ?
C242 C72 C73 C74 -177.0(6) . . . . ?
C246 C90 C91 C79 -178.3(5) . . . . ?
C250 C85 C86 C87 179.7(5) . . . . ?
O274 C259 C260 C261 -3.0(9) . . . . ?
O274 C259 C260 C272 177.5(5) . . . . ?
O276 C266 C267 C268 -0.7(10) . . . . ?
O276 C266 C267 C273 -178.7(6) . . . . ?
N258 C259 C260 C261 178.9(5) . . . . ?
N258 C259 C260 C272 -0.5(8) . . . . ?
N258 C278 C279 C280 -177.3(7) . . . . ?
N265 C266 C267 C268 -180.0(6) . . . . ?
N265 C266 C267 C273 2.0(9) . . . . ?
N265 C282 C283 C284 66.1(9) . . . . ?
C259 N258 C271 O277 -176.9(5) . . . . ?
C259 N258 C271 C270 4.9(8) . . . . ?
C259 N258 C278 C279 84.2(7) . . . . ?
C259 C260 C261 C262 179.6(6) . . . . ?
C259 C260 C272 C270 1.5(8) . . . . ?
C259 C260 C272 C273 179.3(5) . . . . ?
C260 C261 C262 C263 0.4(10) . . . . ?
C260 C272 C273 C263 1.9(9) . . . . ?
C260 C272 C273 C267 179.7(5) . . . . ?
C261 C260 C272 C270 -177.9(5) . . . . ?
C261 C260 C272 C273 -0.1(8) . . . . ?
C261 C262 C263 C264 -178.3(6) . . . . ?
C261 C262 C263 C273 1.3(9) . . . . ?
C262 C263 C264 O275 0.8(10) . . . . ?
C262 C263 C264 N265 -178.6(5) . . . . ?
C262 C263 C273 C267 179.7(6) . . . . ?
C262 C263 C273 C272 -2.5(9) . . . . ?
C264 N265 C266 O276 179.9(6) . . . . ?
C264 N265 C266 C267 -0.9(10) . . . . ?
C264 N265 C282 C283 89.0(7) . . . . ?
C264 C263 C273 C267 -0.6(9) . . . . ?
C264 C263 C273 C272 177.2(6) . . . . ?
C266 N265 C264 O275 179.6(6) . . . . ?
C266 N265 C264 C263 -1.0(9) . . . . ?
C266 N265 C282 C283 -93.9(8) . . . . ?
C266 C267 C268 C269 -178.2(6) . . . . ?
C266 C267 C273 C263 -1.3(9) . . . . ?
C266 C267 C273 C272 -179.1(6) . . . . ?
C267 C268 C269 C270 -2.7(10) . . . . ?
C268 C267 C273 C263 -179.3(6) . . . . ?
C268 C267 C273 C272 2.8(9) . . . . ?
C268 C269 C270 C271 179.8(6) . . . . ?
C268 C269 C270 C272 2.9(8) . . . . ?
C269 C270 C271 O277 1.5(10) . . . . ?
C269 C270 C271 N258 179.5(5) . . . . ?
C269 C270 C272 C260 177.4(5) . . . . ?
C269 C270 C272 C273 -0.3(8) . . . . ?
C270 C272 C273 C263 179.6(5) . . . . ?
C270 C272 C273 C267 -2.5(9) . . . . ?
C271 N258 C259 O274 179.1(5) . . . . ?
C271 N258 C259 C260 -2.8(8) . . . . ?
C271 N258 C278 C279 -92.5(7) . . . . ?
C271 C270 C272 C260 0.6(8) . . . . ?
C271 C270 C272 C273 -177.1(6) . . . . ?
C272 C260 C261 C262 -1.0(9) . . . . ?
C272 C270 C271 O277 178.2(5) . . . . ?
C272 C270 C271 N258 -3.7(9) . . . . ?
C273 C263 C264 O275 -178.9(6) . . . . ?
C273 C263 C264 N265 1.7(9) . . . . ?
C273 C267 C268 C269 -0.2(9) . . . . ?
C278 N258 C259 O274 2.5(8) . . . . ?
C278 N258 C259 C260 -179.3(5) . . . . ?
C278 N258 C271 O277 -0.4(8) . . . . ?
C278 N258 C271 C270 -178.6(5) . . . . ?
C278 C279 C280 C281 177.9(8) . . . . ?
C282 N265 C264 O275 -3.5(9) . . . . ?
C282 N265 C264 C263 176.0(6) . . . . ?
C282 N265 C266 O276 3.1(10) . . . . ?
C282 N265 C266 C267 -177.6(6) . . . . ?
C282 C283 C284 C285 -176.8(7) . . . . ?
C291 C292 C293 C294 -172.8(9) . . . . ?
C292 C293 C294 C295 167.4(12) . . . . ?

loop_
_smtbx_masks_void_nr
_smtbx_masks_void_average_x
_smtbx_masks_void_average_y
_smtbx_masks_void_average_z
_smtbx_masks_void_volume
_smtbx_masks_void_count_electrons
_smtbx_masks_void_content
1 -0.542 -0.250 -0.292 5210.6 1358.4 ?
2 0.347 0.250 0.097 5210.6 1358.4 ?
